data_4127918
loop_
_publ_author_name
'Yang, Peng'
'Zhao, Wenli'
'Shkurenko, Aleksander'
'Belmabkhout, Youssef'
'Eddaoudi, Mohamed'
'Dong, Xiaochen'
'Alshareef, Husam N.'
'Khashab, Niveen M.'

_publ_section_title
;
 Polyoxometalate-Cyclodextrin Metal-Organic Frameworks: From Tunable
 Structure to Customized Storage Functionality.
;
_journal_issue 5
_journal_name_full 'Journal of the American Chemical Society'
_journal_page_first 1847
_journal_page_last 1851
_journal_paper_doi 10.1021/jacs.8b11998
_journal_volume 141
_journal_year 2019
_chemical_absolute_configuration syn
_chemical_formula_moiety 'K23 H15 (P10 Pd15.5 O50)2 (C48 H80 O40)2, 120 (H2 O)'
_chemical_formula_sum 'C96 H415 K23 O300 P20 Pd31'
_chemical_formula_weight 11188.36
_space_group_crystal_system orthorhombic
_space_group_IT_number 19
_space_group_name_Hall 'P 2ac 2ab'
_space_group_name_H-M_alt 'P 21 21 21'
_symmetry_space_group_name_Hall 'P 2ac 2ab'
_symmetry_space_group_name_H-M 'P 21 21 21'
_atom_sites_solution_hydrogens geom
_atom_sites_solution_primary direct
_atom_sites_solution_secondary difmap
_audit_creation_method SHELXL-2014/7
_cell_angle_alpha 90
_cell_angle_beta 90
_cell_angle_gamma 90
_cell_formula_units_Z 4
_cell_length_a 13.5988(8)
_cell_length_b 47.708(3)
_cell_length_c 50.646(3)
_cell_measurement_reflns_used 9678
_cell_measurement_temperature 100.0(1)
_cell_measurement_theta_max 70.10
_cell_measurement_theta_min 3.37
_cell_volume 32858(3)
_computing_cell_refinement 'SAINT v8.34A (Bruker, 2013)'
_computing_data_collection 'Bruker APEX2 v2009.3-0 (Bruker AXS Inc., 2009)'
_computing_data_reduction 'SAINT v8.34A (Bruker, 2013)'
_computing_molecular_graphics 'DIAMOND (Crystal Impact GbR, 2009'
_computing_publication_material 'PublCIF. Westrip, S. P. (2010). J. Appl. Cryst. 43, 920-925.'
_computing_structure_refinement 'SHELXL-2014/7 (Sheldrick, 2014)'
_computing_structure_solution 'ShelXS (Sheldrick, 2008)'
_diffrn_ambient_temperature 100.0(1)
_diffrn_detector_area_resol_mean 8.3
_diffrn_measured_fraction_theta_full 0.966
_diffrn_measured_fraction_theta_max 0.966
_diffrn_measurement_device_type 'Bruker X8 PROSPECTOR APEX2 CCD'
_diffrn_measurement_method '\f and \w scans'
_diffrn_radiation_monochromator mirrors
_diffrn_radiation_type CuK\a
_diffrn_radiation_wavelength 1.54178
_diffrn_reflns_av_R_equivalents 0.0677
_diffrn_reflns_av_unetI/netI 0.0713
_diffrn_reflns_Laue_measured_fraction_full 0.966
_diffrn_reflns_Laue_measured_fraction_max 0.966
_diffrn_reflns_limit_h_max 14
_diffrn_reflns_limit_h_min -14
_diffrn_reflns_limit_k_max 52
_diffrn_reflns_limit_k_min -52
_diffrn_reflns_limit_l_max 54
_diffrn_reflns_limit_l_min -53
_diffrn_reflns_number 127994
_diffrn_reflns_point_group_measured_fraction_full 0.948
_diffrn_reflns_point_group_measured_fraction_max 0.948
_diffrn_reflns_theta_full 57.901
_diffrn_reflns_theta_max 57.901
_diffrn_reflns_theta_min 1.975
_diffrn_source 'Incoatec I\ms'
_exptl_absorpt_coefficient_mu 18.079
_exptl_absorpt_correction_T_max 0.7533
_exptl_absorpt_correction_T_min 0.4677
_exptl_absorpt_correction_type multi-scan
_exptl_absorpt_process_details
;
SADABS-2016/2 (Bruker,2016/2) was used for absorption correction.
wR2(int) was 0.1130 before and 0.0706 after correction.
The Ratio of minimum to maximum transmission is 0.6209.
The \l/2 correction factor is Not present.
;
_exptl_crystal_colour red
_exptl_crystal_density_diffrn 2.262
_exptl_crystal_description prism
_exptl_crystal_F_000 22216
_exptl_crystal_size_max 0.320
_exptl_crystal_size_mid 0.280
_exptl_crystal_size_min 0.160
_refine_diff_density_max 4.069
_refine_diff_density_min -1.862
_refine_diff_density_rms 0.247
_refine_ls_abs_structure_details
;
 Flack x determined using 14585 quotients [(I+)-(I-)]/[(I+)+(I-)]
 (Parsons, Flack and Wagner, Acta Cryst. B69 (2013) 249-259).
;
_refine_ls_abs_structure_Flack 0.116(6)
_refine_ls_extinction_method none
_refine_ls_goodness_of_fit_ref 1.031
_refine_ls_hydrogen_treatment constr
_refine_ls_matrix_type full
_refine_ls_number_parameters 3713
_refine_ls_number_reflns 43246
_refine_ls_number_restraints 3042
_refine_ls_restrained_S_all 1.007
_refine_ls_R_factor_all 0.0820
_refine_ls_R_factor_gt 0.0772
_refine_ls_shift/su_max 0.001
_refine_ls_shift/su_mean 0.000
_refine_ls_structure_factor_coef Fsqd
_refine_ls_weighting_details 'w=1/[\s^2^(Fo^2^)+(0.1387P)^2^+305.2558P] where P=(Fo^2^+2Fc^2^)/3'
_refine_ls_weighting_scheme calc
_refine_ls_wR_factor_gt 0.2160
_refine_ls_wR_factor_ref 0.2218
_reflns_Friedel_coverage 0.822
_reflns_Friedel_fraction_full 0.926
_reflns_Friedel_fraction_max 0.926
_reflns_number_gt 39444
_reflns_number_total 43246
_reflns_threshold_expression 'I > 2\s(I)'
_cod_data_source_file ja8b11998_si_002.cif
_cod_data_source_block POP-CD
_cod_database_code 4127918
_shelx_shelxl_version_number 2014/7
_shelx_space_group_comment
;
The symmetry employed for this shelxl refinement is uniquely defined
by the following loop, which should always be used as a source of
symmetry information in preference to the above space-group names.
They are only intended as comments.
;
_shelx_estimated_absorpt_t_min 0.068
_shelx_estimated_absorpt_t_max 0.160
_platon_squeeze_void_probe_radius 1.20

loop_
_space_group_symop_operation_xyz
'x, y, z'
'-x+1/2, -y, z+1/2'
'x+1/2, -y+1/2, -z'
'-x, y+1/2, -z+1/2'

loop_
_atom_site_label
_atom_site_type_symbol
_atom_site_fract_x
_atom_site_fract_y
_atom_site_fract_z
_atom_site_U_iso_or_equiv
_atom_site_adp_type
_atom_site_occupancy
_atom_site_site_symmetry_order
_atom_site_calc_flag
_atom_site_refinement_flags_posn
_atom_site_refinement_flags_adp
_atom_site_refinement_flags_occupancy
_atom_site_disorder_assembly
_atom_site_disorder_group
Pd1 Pd 0.74277(13) 0.45082(4) 0.32981(3) 0.0362(4) Uani 1 1 d . . . . .
Pd2 Pd 0.63468(14) 0.44955(3) 0.39337(4) 0.0366(4) Uani 1 1 d . . . . .
Pd3 Pd 0.81442(13) 0.45005(3) 0.44120(4) 0.0351(4) Uani 1 1 d . . . . .
Pd4 Pd 1.03895(13) 0.45016(3) 0.40808(3) 0.0356(4) Uani 1 1 d . . . . .
Pd5 Pd 0.99234(14) 0.44966(3) 0.34031(4) 0.0364(4) Uani 1 1 d . . . . .
Pd6 Pd 0.73773(14) 0.54852(4) 0.33025(4) 0.0365(4) Uani 1 1 d . . . . .
Pd7 Pd 0.63334(14) 0.54927(3) 0.39246(4) 0.0370(4) Uani 1 1 d . . . . .
Pd8 Pd 0.81972(13) 0.54862(3) 0.44090(4) 0.0356(4) Uani 1 1 d . . . . .
Pd9 Pd 1.03879(13) 0.54823(3) 0.40851(3) 0.0354(4) Uani 1 1 d . . . . .
Pd10 Pd 0.99087(13) 0.54939(3) 0.34091(4) 0.0352(4) Uani 1 1 d . . . . .
Pd11 Pd 0.59987(11) 0.49883(4) 0.35147(3) 0.0385(4) Uani 1 1 d . . . . .
Pd12 Pd 0.65591(11) 0.49993(4) 0.43556(3) 0.0367(3) Uani 1 1 d . . . . .
Pd13 Pd 0.97801(11) 0.49899(4) 0.44962(3) 0.0353(3) Uani 1 1 d . . . . .
Pd14 Pd 1.11143(11) 0.49916(4) 0.36935(3) 0.0382(3) Uani 1 1 d . . . . .
Pd15 Pd 0.88579(11) 0.50024(4) 0.30897(3) 0.0375(3) Uani 1 1 d . . . . .
Pd16 Pd 0.8471(8) 0.4778(3) 0.3868(2) 0.082(3) Uani 0.25 1 d . U P . .
Pd17 Pd 0.8414(8) 0.5219(2) 0.3793(3) 0.081(3) Uani 0.25 1 d . . P . .
Pd18 Pd 0.14068(14) 0.44657(3) 0.61633(4) 0.0369(4) Uani 1 1 d . . . . .
Pd19 Pd 0.24167(15) 0.45097(4) 0.67906(4) 0.0435(5) Uani 1 1 d . . . . .
Pd20 Pd 0.49509(14) 0.44805(4) 0.66744(4) 0.0378(4) Uani 1 1 d . . . . .
Pd21 Pd 0.54377(13) 0.44779(3) 0.59994(4) 0.0361(4) Uani 1 1 d . . . . .
Pd22 Pd 0.32148(14) 0.44795(4) 0.56709(4) 0.0375(4) Uani 1 1 d . . . . .
Pd23 Pd 0.14203(15) 0.54911(3) 0.61457(3) 0.0384(4) Uani 1 1 d . . . . .
Pd24 Pd 0.24323(14) 0.54683(4) 0.67791(4) 0.0383(4) Uani 1 1 d . . . . .
Pd25 Pd 0.49597(14) 0.54808(4) 0.66722(4) 0.0394(4) Uani 1 1 d . . . . .
Pd26 Pd 0.54091(14) 0.54593(3) 0.60005(3) 0.0363(4) Uani 1 1 d . . . . .
Pd27 Pd 0.31698(14) 0.54512(3) 0.56576(4) 0.0365(4) Uani 1 1 d . . . . .
Pd28 Pd 0.10052(12) 0.49893(4) 0.65480(3) 0.0422(4) Uani 1 1 d . . . . .
Pd29 Pd 0.39084(11) 0.49887(4) 0.69879(3) 0.0400(4) Uani 1 1 d . . . . .
Pd30 Pd 0.61621(12) 0.49723(4) 0.63907(3) 0.0403(4) Uani 1 1 d . . . . .
Pd32 Pd 0.15413(11) 0.49689(3) 0.57358(3) 0.0364(4) Uani 1 1 d . . . . .
Pd31 Pd 0.48082(11) 0.49654(4) 0.55907(3) 0.0366(4) Uani 1 1 d . . . . .
Pd33 Pd 0.3465(8) 0.4754(2) 0.6284(3) 0.080(3) Uani 0.25 1 d . . P . .
Pd34 Pd 0.3506(8) 0.5183(3) 0.6216(2) 0.082(3) Uani 0.25 1 d . U P . .
P1 P 0.5255(5) 0.43862(14) 0.34111(14) 0.0423(16) Uani 1 1 d . . . . .
P2 P 0.5959(5) 0.43965(13) 0.45276(13) 0.0403(16) Uani 1 1 d . . . . .
P3 P 1.0146(5) 0.43758(12) 0.46863(13) 0.0366(14) Uani 1 1 d . . . . .
P4 P 1.1956(5) 0.43768(12) 0.36555(14) 0.0414(16) Uani 1 1 d . . . . .
P5 P 0.8947(5) 0.43978(13) 0.28587(13) 0.0382(15) Uani 1 1 d . . . . .
P6 P 0.5164(5) 0.55850(13) 0.34084(13) 0.0378(14) Uani 1 1 d . . . . .
P7 P 0.6001(5) 0.56113(12) 0.45192(14) 0.0383(15) Uani 1 1 d . . . . .
P8 P 1.0188(5) 0.55938(12) 0.46859(13) 0.0373(14) Uani 1 1 d . . . . .
P9 P 1.1947(4) 0.56053(12) 0.36508(13) 0.0330(13) Uani 1 1 d . . . . .
P10 P 0.8934(5) 0.56121(13) 0.28785(13) 0.0397(15) Uani 1 1 d . . . . .
P11 P 0.0222(5) 0.43963(15) 0.66715(14) 0.0468(17) Uani 1 1 d . . . . .
P12 P 0.3995(5) 0.43864(13) 0.72182(14) 0.0411(15) Uani 1 1 d . . . . .
P13 P 0.6986(5) 0.43617(13) 0.64312(14) 0.0393(15) Uani 1 1 d . . . . .
P14 P 0.5223(5) 0.43609(13) 0.54010(13) 0.0391(15) Uani 1 1 d . . . . .
P15 P 0.1007(5) 0.43536(12) 0.55652(13) 0.0378(14) Uani 1 1 d . . . . .
P16 P 0.0278(6) 0.55986(14) 0.66535(15) 0.0487(18) Uani 1 1 d . . . . .
P17 P 0.3976(5) 0.55934(13) 0.72107(13) 0.0416(15) Uani 1 1 d . . . . .
P18 P 0.7009(5) 0.55836(12) 0.64275(13) 0.0387(15) Uani 1 1 d . . . . .
P19 P 0.5184(5) 0.55777(13) 0.53962(13) 0.0402(15) Uani 1 1 d . . . . .
P20 P 0.0984(5) 0.55713(12) 0.55578(13) 0.0391(15) Uani 1 1 d . . . . .
O1 O 0.6987(12) 0.4701(3) 0.3624(3) 0.031(4) Uani 1 1 d . . . . .
O2 O 0.7294(12) 0.4706(3) 0.4159(3) 0.032(4) Uani 1 1 d . . . . .
O3 O 0.9233(11) 0.4707(3) 0.4238(3) 0.031(4) Uani 1 1 d . . . . .
O4 O 1.0112(13) 0.4702(3) 0.3745(3) 0.039(4) Uani 1 1 d . . . . .
O5 O 0.8682(11) 0.4714(3) 0.3360(3) 0.028(3) Uani 1 1 d . . . . .
O6 O 0.6926(13) 0.5289(3) 0.3620(3) 0.040(4) Uani 1 1 d . . . . .
O7 O 0.7297(14) 0.5292(3) 0.4158(3) 0.045(4) Uani 1 1 d . . . . .
O8 O 0.9280(12) 0.5270(3) 0.4248(3) 0.038(4) Uani 1 1 d . . . . .
O9 O 1.0048(13) 0.5288(3) 0.3743(3) 0.040(4) Uani 1 1 d . . . . .
O10 O 0.8639(12) 0.5287(3) 0.3377(3) 0.037(4) Uani 1 1 d . . . . .
O11 O 0.6089(14) 0.4313(4) 0.3231(4) 0.056(5) Uani 1 1 d . . . . .
O12 O 0.5404(16) 0.4283(4) 0.3702(4) 0.056(5) Uani 1 1 d . . . . .
O13 O 0.5019(15) 0.4699(4) 0.3411(4) 0.057(5) Uani 1 1 d . . . . .
O14 O 0.4337(14) 0.4222(3) 0.3298(3) 0.048(5) Uani 1 1 d . . . . .
O15 O 0.5621(13) 0.4318(3) 0.4246(3) 0.039(4) Uani 1 1 d . . . . .
O16 O 0.6991(13) 0.4305(3) 0.4593(4) 0.045(4) Uani 1 1 d . . . . .
O17 O 0.5822(13) 0.4706(3) 0.4576(3) 0.042(4) Uani 1 1 d . . . . .
O18 O 0.5237(12) 0.4245(3) 0.4715(3) 0.041(4) Uani 1 1 d . . . . .
O19 O 0.9053(14) 0.4301(3) 0.4666(4) 0.046(4) Uani 1 1 d . . . . .
O20 O 1.0687(12) 0.4304(3) 0.4428(3) 0.035(4) Uani 1 1 d . . . . .
O21 O 1.0263(12) 0.4689(3) 0.4751(3) 0.036(4) Uani 1 1 d . . . . .
O22 O 1.0617(15) 0.4195(3) 0.4899(3) 0.048(5) Uani 1 1 d . . . . .
O23 O 1.1594(13) 0.4305(3) 0.3930(3) 0.037(4) Uani 1 1 d . . . . .
O24 O 1.1183(13) 0.4278(3) 0.3443(3) 0.039(4) Uani 1 1 d . . . . .
O25 O 1.2178(14) 0.4690(3) 0.3628(3) 0.041(4) Uani 1 1 d . . . . .
O26 O 1.2910(12) 0.4214(3) 0.3619(3) 0.043(4) Uani 1 1 d . . . . .
O27 O 0.9733(14) 0.4290(3) 0.3057(3) 0.044(4) Uani 1 1 d . . . . .
O28 O 0.7919(15) 0.4339(4) 0.2948(4) 0.052(5) Uani 1 1 d . . . . .
O29 O 0.9101(15) 0.4709(4) 0.2800(3) 0.052(5) Uani 1 1 d . . . . .
O30 O 0.9135(13) 0.4230(3) 0.2607(3) 0.046(4) Uani 1 1 d . . . . .
O31 O 0.6069(13) 0.5669(3) 0.3238(3) 0.040(4) Uani 1 1 d . . . . .
O32 O 0.5304(12) 0.5683(3) 0.3688(3) 0.039(4) Uani 1 1 d . . . . .
O33 O 0.4966(14) 0.5275(4) 0.3389(4) 0.057(5) Uani 1 1 d . . . . .
O34 O 0.4258(13) 0.5734(3) 0.3294(3) 0.045(4) Uani 1 1 d . . . . .
O35 O 0.5761(14) 0.5700(4) 0.4242(3) 0.048(5) Uani 1 1 d . . . . .
O36 O 0.7063(12) 0.5692(3) 0.4579(3) 0.040(4) Uani 1 1 d . . . . .
O37 O 0.5828(13) 0.5292(4) 0.4559(4) 0.052(5) Uani 1 1 d . . . . .
O38 O 0.5357(13) 0.5775(4) 0.4711(4) 0.048(4) Uani 1 1 d . . . . .
O39 O 0.9075(12) 0.5667(3) 0.4679(3) 0.037(4) Uani 1 1 d . . . . .
O40 O 1.0754(12) 0.5672(3) 0.4427(3) 0.039(4) Uani 1 1 d . . . . .
O41 O 1.0317(13) 0.5283(3) 0.4750(3) 0.041(4) Uani 1 1 d . . . . .
O42 O 1.0712(13) 0.5764(3) 0.4909(3) 0.044(4) Uani 1 1 d . . . . .
O43 O 1.1464(14) 0.5705(3) 0.3918(4) 0.051(5) Uani 1 1 d . . . . .
O44 O 1.1276(12) 0.5681(3) 0.3420(3) 0.035(4) Uani 1 1 d . . . . .
O45 O 1.2163(13) 0.5289(3) 0.3659(3) 0.041(4) Uani 1 1 d . . . . .
O46 O 1.2917(13) 0.5777(3) 0.3614(3) 0.040(4) Uani 1 1 d . . . . .
O47 O 0.9706(14) 0.5709(3) 0.3066(3) 0.045(4) Uani 1 1 d . . . . .
O48 O 0.7890(14) 0.5681(4) 0.2979(3) 0.047(4) Uani 1 1 d . . . . .
O49 O 0.9062(15) 0.5304(4) 0.2816(3) 0.052(5) Uani 1 1 d . . . . .
O50 O 0.9084(13) 0.5786(4) 0.2619(3) 0.043(4) Uani 1 1 d . . . . .
O51 O 0.1939(14) 0.4686(4) 0.6470(3) 0.046(4) Uani 1 1 d . . . . .
O52 O 0.3713(13) 0.4692(3) 0.6711(3) 0.038(4) Uani 1 1 d . . . . .
O53 O 0.5111(12) 0.4679(3) 0.6331(3) 0.033(4) Uani 1 1 d . . . . .
O54 O 0.4314(11) 0.4681(3) 0.5849(3) 0.039(4) Uani 1 1 d . . . . .
O55 O 0.2289(15) 0.4675(3) 0.5930(4) 0.050(5) Uani 1 1 d . . . . .
O56 O 0.1976(14) 0.5283(3) 0.6440(3) 0.041(4) Uani 1 1 d . . . . .
O57 O 0.3673(11) 0.5274(3) 0.6712(3) 0.037(4) Uani 1 1 d . . . . .
O58 O 0.5117(13) 0.5261(3) 0.6339(3) 0.040(4) Uani 1 1 d . . . . .
O59 O 0.4262(13) 0.5258(3) 0.5840(3) 0.036(4) Uani 1 1 d . . . . .
O60 O 0.2315(13) 0.5264(3) 0.5915(3) 0.036(4) Uani 1 1 d . . . . .
O61 O 0.0475(14) 0.4256(3) 0.6408(3) 0.045(4) Uani 1 1 d . . . . .
O62 O 0.1100(14) 0.4345(4) 0.6873(4) 0.059(6) Uani 1 1 d . . . . .
O63 O -0.0057(13) 0.4703(4) 0.6637(4) 0.050(5) Uani 1 1 d . . . . .
O64 O -0.0707(13) 0.4245(4) 0.6802(4) 0.051(5) Uani 1 1 d . . . . .
O65 O 0.2956(12) 0.4322(3) 0.7130(4) 0.045(4) Uani 1 1 d . . . . .
O66 O 0.4726(12) 0.4283(3) 0.7025(3) 0.040(4) Uani 1 1 d . . . . .
O67 O 0.4126(15) 0.4705(3) 0.7281(3) 0.047(5) Uani 1 1 d . . . . .
O68 O 0.4158(14) 0.4224(3) 0.7489(3) 0.045(4) Uani 1 1 d . . . . .
O69 O 0.6244(14) 0.4279(3) 0.6656(4) 0.050(5) Uani 1 1 d . . . . .
O70 O 0.6580(15) 0.4283(3) 0.6164(3) 0.047(4) Uani 1 1 d . . . . .
O71 O 0.7230(12) 0.4673(4) 0.6449(3) 0.044(4) Uani 1 1 d . . . . .
O72 O 0.7967(12) 0.4197(3) 0.6476(4) 0.045(4) Uani 1 1 d . . . . .
O73 O 0.5786(13) 0.4284(4) 0.5655(3) 0.043(4) Uani 1 1 d . . . . .
O74 O 0.4106(12) 0.4271(4) 0.5416(4) 0.046(4) Uani 1 1 d . . . . .
O75 O 0.5339(14) 0.4671(3) 0.5335(4) 0.049(4) Uani 1 1 d . . . . .
O76 O 0.5727(13) 0.4187(3) 0.5178(3) 0.047(4) Uani 1 1 d . . . . .
O77 O 0.2065(12) 0.4288(3) 0.5491(3) 0.041(4) Uani 1 1 d . . . . .
O78 O 0.0785(13) 0.4254(3) 0.5850(3) 0.041(4) Uani 1 1 d . . . . .
O79 O 0.0792(14) 0.4668(3) 0.5540(4) 0.048(5) Uani 1 1 d . . . . .
O80 O 0.0297(13) 0.4188(3) 0.5383(4) 0.046(4) Uani 1 1 d . . . . .
O81 O 0.0513(15) 0.5711(4) 0.6383(4) 0.052(5) Uani 1 1 d . . . . .
O82 O 0.1083(15) 0.5650(4) 0.6848(4) 0.051(5) Uani 1 1 d . . . . .
O83 O 0.0024(16) 0.5289(4) 0.6634(4) 0.064(6) Uani 1 1 d . . . . .
O84 O -0.0617(14) 0.5766(4) 0.6760(4) 0.053(5) Uani 1 1 d . . . . .
O85 O 0.2912(16) 0.5642(4) 0.7123(4) 0.056(5) Uani 1 1 d . . . . .
O86 O 0.4752(16) 0.5699(4) 0.7012(4) 0.060(6) Uani 1 1 d . . . . .
O87 O 0.4166(16) 0.5285(4) 0.7260(4) 0.054(5) Uani 1 1 d . U . . .
O88 O 0.4119(14) 0.5758(3) 0.7455(3) 0.045(4) Uani 1 1 d . . . . .
O89 O 0.6290(14) 0.5682(4) 0.6641(4) 0.052(5) Uani 1 1 d . . . . .
O90 O 0.6581(13) 0.5656(3) 0.6150(3) 0.040(4) Uani 1 1 d . . . . .
O91 O 0.7207(15) 0.5273(3) 0.6447(4) 0.052(5) Uani 1 1 d . . . . .
O92 O 0.7969(15) 0.5753(3) 0.6451(3) 0.050(5) Uani 1 1 d . . . . .
O93 O 0.5696(13) 0.5655(3) 0.5666(4) 0.048(5) Uani 1 1 d . . . . .
O94 O 0.4126(15) 0.5651(3) 0.5407(4) 0.050(5) Uani 1 1 d . . . . .
O95 O 0.5346(14) 0.5263(4) 0.5348(4) 0.052(5) Uani 1 1 d . . . . .
O96 O 0.5688(15) 0.5758(3) 0.5184(3) 0.053(5) Uani 1 1 d . . . . .
O97 O 0.2020(14) 0.5619(3) 0.5461(4) 0.049(5) Uani 1 1 d . . . . .
O98 O 0.0850(14) 0.5691(3) 0.5835(3) 0.046(4) Uani 1 1 d . . . . .
O99 O 0.0727(14) 0.5260(3) 0.5548(3) 0.046(4) Uani 1 1 d . . . . .
O100 O 0.0234(14) 0.5725(3) 0.5372(3) 0.043(4) Uani 1 1 d . . . . .
O1A O 0.8448(12) 0.6253(4) 0.4308(4) 0.063(4) Uani 1 1 d D U . . .
O2A O 0.9833(13) 0.6530(3) 0.4239(4) 0.059(4) Uani 1 1 d D U . . .
O3A O 1.0475(12) 0.6189(4) 0.3829(4) 0.059(4) Uani 1 1 d D U . . .
O4A O 0.8751(16) 0.6185(4) 0.3495(4) 0.075(5) Uani 1 1 d D U . . .
O5A O 0.6781(16) 0.6519(5) 0.4541(4) 0.083(6) Uani 1 1 d D U . . .
C1A C 0.9418(14) 0.6261(4) 0.4209(5) 0.058(4) Uani 1 1 d D U . . .
H1A H 0.9817 0.6131 0.4321 0.069 Uiso 1 1 calc R U . . .
C2A C 0.9505(13) 0.6158(5) 0.3927(4) 0.059(5) Uani 1 1 d D U . . .
H2A H 0.9353 0.5953 0.3929 0.070 Uiso 1 1 calc R U . . .
C3A C 0.8744(15) 0.6299(5) 0.3753(4) 0.060(5) Uani 1 1 d D U . . .
H3A H 0.8936 0.6500 0.3738 0.072 Uiso 1 1 calc R U . . .
C4A C 0.7739(13) 0.6290(5) 0.3881(4) 0.064(5) Uani 1 1 d D U . . .
H4A H 0.7520 0.6091 0.3895 0.076 Uiso 1 1 calc R U . . .
C5A C 0.7777(15) 0.6417(5) 0.4157(4) 0.063(5) Uani 1 1 d D U . . .
H5A H 0.8019 0.6615 0.4146 0.075 Uiso 1 1 calc R U . . .
C6A C 0.6759(17) 0.6412(6) 0.4281(5) 0.072(6) Uani 1 1 d D U . . .
H6AA H 0.6303 0.6526 0.4172 0.086 Uiso 1 1 calc R U . . .
H6AB H 0.6510 0.6217 0.4284 0.086 Uiso 1 1 calc R U . . .
O1B O 1.0839(16) 0.6852(5) 0.4832(5) 0.097(6) Uani 1 1 d D U . . .
O2B O 1.1807(18) 0.7186(4) 0.4601(4) 0.083(5) Uani 1 1 d D U . . .
O3B O 1.3153(19) 0.6809(7) 0.4433(6) 0.124(9) Uani 1 1 d D U . . .
O4B O 1.1828(16) 0.6435(5) 0.4152(5) 0.087(6) Uani 1 1 d D U . . .
O5B O 0.9191(19) 0.6540(5) 0.4912(5) 0.097(7) Uani 1 1 d D U . . .
C1B C 1.179(2) 0.6924(5) 0.4732(6) 0.086(6) Uani 1 1 d D U . . .
H1B H 1.2242 0.6937 0.4886 0.103 Uiso 1 1 calc R U . . .
C2B C 1.2237(18) 0.6717(7) 0.4537(6) 0.086(6) Uani 1 1 d D U . . .
H2B H 1.2363 0.6539 0.4635 0.104 Uiso 1 1 calc R U . . .
C3B C 1.1497(17) 0.6651(6) 0.4322(5) 0.079(6) Uani 1 1 d D U . . .
H3B H 1.1406 0.6824 0.4213 0.094 Uiso 1 1 calc R U . . .
C4B C 1.0511(16) 0.6580(6) 0.4449(5) 0.072(6) Uani 1 1 d D U . . .
H4B H 1.0580 0.6407 0.4558 0.087 Uiso 1 1 calc R U . . .
C5B C 1.0154(18) 0.6821(6) 0.4622(5) 0.082(6) Uani 1 1 d D U . . .
H5B H 1.0147 0.6997 0.4515 0.098 Uiso 1 1 calc R U . . .
C6B C 0.912(2) 0.6770(7) 0.4732(7) 0.091(7) Uani 1 1 d D U . . .
H6BA H 0.8879 0.6939 0.4824 0.110 Uiso 1 1 calc R U . . .
H6BB H 0.8660 0.6724 0.4587 0.110 Uiso 1 1 calc R U . . .
O1C O 1.185(2) 0.7881(5) 0.4896(5) 0.100(6) Uani 1 1 d D U . . .
O2C O 1.172(2) 0.8067(4) 0.4483(5) 0.098(6) Uani 1 1 d D U . . .
O3C O 1.366(2) 0.7975(6) 0.4375(6) 0.114(8) Uani 1 1 d D U . . .
O4C O 1.366(2) 0.7370(5) 0.4424(6) 0.112(8) Uani 1 1 d D U . . .
O5C1 O 1.155(3) 0.7464(8) 0.5260(6) 0.097(12) Uani 0.61(4) 1 d D U P A 1
O5C2 O 1.003(4) 0.7687(13) 0.5096(14) 0.13(2) Uani 0.39(4) 1 d D U P A 2
C1C C 1.237(2) 0.8028(7) 0.4697(5) 0.102(6) Uani 1 1 d D U . . .
H1C H 1.2663 0.8207 0.4762 0.122 Uiso 1 1 calc R U . . .
C2C C 1.312(3) 0.7833(6) 0.4574(7) 0.109(7) Uani 1 1 d D U . . .
H2C H 1.3611 0.7798 0.4718 0.131 Uiso 1 1 calc R U . . .
C3C C 1.284(3) 0.7544(6) 0.4478(7) 0.107(7) Uani 1 1 d D U . . .
H3C H 1.2411 0.7559 0.4318 0.129 Uiso 1 1 calc R U . . .
C4C C 1.224(2) 0.7430(5) 0.4710(6) 0.094(7) Uani 1 1 d D U . . .
H4C H 1.2681 0.7379 0.4859 0.112 Uiso 1 1 calc R U . . .
C5C C 1.143(2) 0.7625(5) 0.4806(5) 0.095(6) Uani 1 1 d D U . . .
H5C H 1.0954 0.7663 0.4660 0.115 Uiso 1 1 calc R U . . .
C6C C 1.087(2) 0.7515(8) 0.5049(6) 0.101(8) Uani 1 1 d D U . . .
H6CA H 1.0374 0.7654 0.5105 0.121 Uiso 0.61(4) 1 calc R U P A 1
H6CB H 1.0528 0.7339 0.5003 0.121 Uiso 0.61(4) 1 calc R U P A 1
H6CC H 1.0664 0.7319 0.5018 0.121 Uiso 0.39(4) 1 calc R U P A 2
H6CD H 1.1310 0.7518 0.5205 0.121 Uiso 0.39(4) 1 calc R U P A 2
O1D O 0.986(3) 0.8645(6) 0.4432(6) 0.132(7) Uani 1 1 d D U . . .
O2D O 0.9543(19) 0.8578(5) 0.3978(5) 0.117(7) Uani 1 1 d D U . . .
O3D O 1.130(3) 0.8797(6) 0.3855(5) 0.116(8) Uani 1 1 d D U . . .
O4D O 1.261(2) 0.8422(7) 0.4114(7) 0.140(9) Uani 1 1 d D U . . .
O5D O 0.903(3) 0.8320(9) 0.4832(8) 0.176(12) Uani 1 1 d D U . . .
C1D C 1.004(2) 0.8740(7) 0.4172(5) 0.124(7) Uani 1 1 d D U . . .
H1D H 0.9812 0.8939 0.4158 0.149 Uiso 1 1 calc R U . . .
C2D C 1.114(2) 0.8731(7) 0.4124(6) 0.121(7) Uani 1 1 d D U . . .
H2D H 1.1463 0.8876 0.4237 0.145 Uiso 1 1 calc R U . . .
C3D C 1.159(2) 0.8446(7) 0.4181(7) 0.123(8) Uani 1 1 d D U . . .
H3D H 1.1258 0.8317 0.4054 0.147 Uiso 1 1 calc R U . . .
C4D C 1.128(3) 0.8337(6) 0.4451(7) 0.125(8) Uani 1 1 d D U . . .
H4D H 1.1593 0.8462 0.4585 0.151 Uiso 1 1 calc R U . . .
C5D C 1.017(3) 0.8365(7) 0.4488(8) 0.138(8) Uani 1 1 d D U . . .
H5D H 0.9784 0.8220 0.4391 0.165 Uiso 1 1 calc R U . . .
C6D C 1.006(3) 0.8346(13) 0.4788(8) 0.160(11) Uani 1 1 d D U . . .
H6DA H 1.0416 0.8180 0.4858 0.192 Uiso 1 1 calc R U . . .
H6DB H 1.0322 0.8517 0.4875 0.192 Uiso 1 1 calc R U . . .
O1E O 0.735(2) 0.8879(6) 0.3707(6) 0.138(7) Uani 1 1 d D U . . .
O2E O 0.702(2) 0.8516(6) 0.3429(7) 0.136(8) Uani 1 1 d D U . . .
O3E O 0.846(3) 0.8638(9) 0.3062(6) 0.170(11) Uani 1 1 d D U . . .
O4E O 1.0104(17) 0.8640(9) 0.3451(5) 0.158(12) Uani 1 1 d D U . . .
O5E O 0.668(2) 0.8769(6) 0.4242(7) 0.137(10) Uani 1 1 d D U . . .
C1E C 0.742(2) 0.8791(7) 0.3442(6) 0.136(7) Uani 1 1 d D U . . .
H1E H 0.7016 0.8920 0.3329 0.163 Uiso 1 1 calc R U . . .
C2E C 0.844(2) 0.8760(10) 0.3320(4) 0.144(8) Uani 1 1 d D U . . .
H2E H 0.8702 0.8954 0.3300 0.173 Uiso 1 1 calc R U . . .
C3E C 0.9100(18) 0.8616(7) 0.3521(4) 0.137(9) Uani 1 1 d D U . . .
H3E H 0.8929 0.8412 0.3521 0.164 Uiso 1 1 calc R U . . .
C4E C 0.8925(17) 0.8728(6) 0.3799(4) 0.121(8) Uani 1 1 d D U . . .
H4E H 0.9104 0.8931 0.3804 0.145 Uiso 1 1 calc R U . . .
C5E C 0.7853(17) 0.8696(8) 0.3880(5) 0.130(8) Uani 1 1 d D U . . .
H5E H 0.7629 0.8498 0.3854 0.156 Uiso 1 1 calc R U . . .
C6E C 0.769(2) 0.8787(9) 0.4167(6) 0.134(9) Uani 1 1 d D U . . .
H6EA H 0.8083 0.8666 0.4285 0.161 Uiso 1 1 calc R U . . .
H6EB H 0.7915 0.8982 0.4189 0.161 Uiso 1 1 calc R U . . .
O1F O 0.436(2) 0.8328(6) 0.3446(7) 0.138(7) Uani 1 1 d D U . . .
O2F O 0.471(2) 0.7892(5) 0.3205(8) 0.143(8) Uani 1 1 d D U . . .
O3F O 0.500(3) 0.8169(10) 0.2758(7) 0.190(13) Uani 1 1 d D U . . .
O4F O 0.666(2) 0.8483(9) 0.2886(7) 0.179(12) Uani 1 1 d D U . . .
O5F O 0.476(2) 0.8767(5) 0.3763(8) 0.140(10) Uani 1 1 d D U . . .
C1F C 0.437(3) 0.8172(6) 0.3206(7) 0.147(8) Uani 1 1 d D U . . .
H1F H 0.3690 0.8175 0.3131 0.176 Uiso 1 1 calc R U . . .
C2F C 0.506(2) 0.8307(8) 0.3007(9) 0.160(9) Uani 1 1 d D U . . .
H2F H 0.4819 0.8502 0.2979 0.192 Uiso 1 1 calc R U . . .
C3F C 0.614(3) 0.8330(8) 0.3085(7) 0.167(9) Uani 1 1 d D U . . .
H3F H 0.6446 0.8144 0.3123 0.201 Uiso 1 1 calc R U . . .
C4F C 0.603(2) 0.8508(9) 0.3333(7) 0.142(8) Uani 1 1 d D U . . .
H4F H 0.5767 0.8699 0.3294 0.171 Uiso 1 1 calc R U . . .
C5F C 0.537(2) 0.8343(9) 0.3516(8) 0.139(8) Uani 1 1 d D U . . .
H5F H 0.5644 0.8152 0.3549 0.167 Uiso 1 1 calc R U . . .
C6F C 0.524(4) 0.8502(7) 0.3774(10) 0.142(9) Uani 1 1 d D U . . .
H6FA H 0.4871 0.8381 0.3897 0.170 Uiso 1 1 calc R U . . .
H6FB H 0.5902 0.8532 0.3851 0.170 Uiso 1 1 calc R U . . .
O1G O 0.346(2) 0.7288(5) 0.3518(5) 0.123(7) Uani 1 1 d D U . . .
O2G O 0.4738(17) 0.6999(4) 0.3387(6) 0.106(7) Uani 1 1 d D U . . .
O3G O 0.396(3) 0.6981(6) 0.2866(7) 0.147(10) Uani 1 1 d D U . . .
O4G O 0.429(3) 0.7571(8) 0.2763(6) 0.171(12) Uani 1 1 d D U . . .
O5G O 0.259(2) 0.7743(8) 0.3664(8) 0.171(13) Uani 1 1 d D U . . .
C1G C 0.3762(18) 0.7087(5) 0.3329(5) 0.116(7) Uani 1 1 d D U . . .
H1G H 0.3320 0.6920 0.3346 0.139 Uiso 1 1 calc R U . . .
C2G C 0.369(3) 0.7197(6) 0.3046(5) 0.127(8) Uani 1 1 d D U . . .
H2G H 0.2990 0.7250 0.3011 0.153 Uiso 1 1 calc R U . . .
C3G C 0.432(3) 0.7458(7) 0.3023(5) 0.139(9) Uani 1 1 d D U . . .
H3G H 0.5018 0.7398 0.3053 0.167 Uiso 1 1 calc R U . . .
C4G C 0.407(3) 0.7662(5) 0.3242(6) 0.136(8) Uani 1 1 d D U . . .
H4G H 0.3378 0.7729 0.3213 0.163 Uiso 1 1 calc R U . . .
C5G C 0.411(2) 0.7520(5) 0.3512(5) 0.133(8) Uani 1 1 d D U . . .
H5G H 0.4792 0.7468 0.3563 0.159 Uiso 1 1 calc R U . . .
C6G C 0.360(3) 0.7698(9) 0.3725(6) 0.146(10) Uani 1 1 d D U . . .
H6GA H 0.3652 0.7603 0.3898 0.175 Uiso 1 1 calc R U . . .
H6GB H 0.3936 0.7882 0.3739 0.175 Uiso 1 1 calc R U . . .
O1H O 0.5376(15) 0.6377(4) 0.3749(5) 0.083(5) Uani 1 1 d D U . . .
O2H O 0.7084(13) 0.6437(3) 0.3710(4) 0.072(5) Uani 1 1 d D U . . .
O3H O 0.6953(18) 0.6237(6) 0.3207(6) 0.109(8) Uani 1 1 d D U . . .
O4H O 0.559(3) 0.6621(6) 0.2982(6) 0.133(10) Uani 1 1 d D U . . .
O5H O 0.350(2) 0.6536(6) 0.3836(6) 0.109(7) Uani 1 1 d D U . . .
C1H C 0.6243(13) 0.6286(5) 0.3621(5) 0.078(5) Uani 1 1 d D U . . .
H1H H 0.6341 0.6082 0.3657 0.094 Uiso 1 1 calc R U . . .
C2H C 0.606(2) 0.6327(6) 0.3328(5) 0.085(6) Uani 1 1 d D U . . .
H2H H 0.5514 0.6202 0.3271 0.103 Uiso 1 1 calc R U . . .
C3H C 0.582(2) 0.6630(6) 0.3256(6) 0.094(7) Uani 1 1 d D U . . .
H3H H 0.6389 0.6757 0.3291 0.113 Uiso 1 1 calc R U . . .
C4H C 0.494(2) 0.6709(5) 0.3424(6) 0.094(7) Uani 1 1 d D U . . .
H4H H 0.4353 0.6596 0.3370 0.113 Uiso 1 1 calc R U . . .
C5H C 0.514(2) 0.6667(5) 0.3716(6) 0.091(6) Uani 1 1 d D U . . .
H5H H 0.5713 0.6784 0.3771 0.109 Uiso 1 1 calc R U . . .
C6H C 0.425(2) 0.6739(7) 0.3888(8) 0.099(7) Uani 1 1 d D U . . .
H6HA H 0.4429 0.6735 0.4077 0.119 Uiso 1 1 calc R U . . .
H6HB H 0.4003 0.6929 0.3845 0.119 Uiso 1 1 calc R U . . .
O1I O 0.3373(19) 0.3502(5) 0.7166(6) 0.138(8) Uani 1 1 d D U . . .
O2I O 0.3915(19) 0.3516(4) 0.6725(5) 0.112(7) Uani 1 1 d D U . . .
O3I O 0.566(2) 0.3754(6) 0.6865(7) 0.149(11) Uani 1 1 d D U . . .
O4I O 0.6367(19) 0.3335(6) 0.7232(8) 0.160(12) Uani 1 1 d D U . . .
O5I O 0.272(4) 0.3238(9) 0.7614(8) 0.215(17) Uani 1 1 d D U . . .
C1I C 0.4005(17) 0.3633(6) 0.6983(4) 0.133(8) Uani 1 1 d D U . . .
H1I H 0.3794 0.3833 0.6971 0.160 Uiso 1 1 calc R U . . .
C2I C 0.5077(17) 0.3634(5) 0.7068(6) 0.141(8) Uani 1 1 d D U . . .
H2I H 0.5147 0.3749 0.7232 0.169 Uiso 1 1 calc R U . . .
C3I C 0.5408(18) 0.3336(5) 0.7125(7) 0.139(9) Uani 1 1 d D U . . .
H3I H 0.5436 0.3234 0.6952 0.167 Uiso 1 1 calc R U . . .
C4I C 0.4663(19) 0.3185(5) 0.7298(7) 0.149(9) Uani 1 1 d D U . . .
H4I H 0.4698 0.3270 0.7478 0.179 Uiso 1 1 calc R U . . .
C5I C 0.3618(18) 0.3216(6) 0.7201(7) 0.146(9) Uani 1 1 d D U . . .
H5I H 0.3578 0.3124 0.7024 0.176 Uiso 1 1 calc R U . . .
C6I C 0.283(3) 0.3082(7) 0.7377(8) 0.161(12) Uani 1 1 d D U . . .
H6IA H 0.2195 0.3076 0.7282 0.193 Uiso 1 1 calc R U . . .
H6IB H 0.3023 0.2887 0.7420 0.193 Uiso 1 1 calc R U . . .
O1J O 0.2293(19) 0.3861(5) 0.6252(5) 0.108(6) Uani 1 1 d D U . . .
O2J O 0.257(2) 0.3553(5) 0.5896(6) 0.115(7) Uani 1 1 d D U . . .
O3J O 0.452(3) 0.3742(6) 0.5823(7) 0.130(9) Uani 1 1 d D U . . .
O4J O 0.526(2) 0.3685(6) 0.6359(7) 0.125(8) Uani 1 1 d D U . . .
O5J O 0.087(2) 0.3721(5) 0.6595(6) 0.105(8) Uani 1 1 d D U . . .
C1J C 0.284(2) 0.3810(6) 0.6017(7) 0.109(6) Uani 1 1 d D U . . .
H1J H 0.2666 0.3962 0.5890 0.131 Uiso 1 1 calc R U . . .
C2J C 0.395(2) 0.3819(8) 0.6049(7) 0.115(7) Uani 1 1 d D U . . .
H2J H 0.4130 0.4018 0.6092 0.138 Uiso 1 1 calc R U . . .
C3J C 0.426(2) 0.3642(8) 0.6285(6) 0.117(7) Uani 1 1 d D U . . .
H3J H 0.4166 0.3440 0.6240 0.141 Uiso 1 1 calc R U . . .
C4J C 0.363(2) 0.3712(7) 0.6523(5) 0.112(7) Uani 1 1 d D U . . .
H4J H 0.3749 0.3910 0.6583 0.134 Uiso 1 1 calc R U . . .
C5J C 0.256(2) 0.3666(6) 0.6452(6) 0.099(6) Uani 1 1 d D U . . .
H5J H 0.2456 0.3470 0.6388 0.119 Uiso 1 1 calc R U . . .
C6J C 0.186(2) 0.3731(7) 0.6681(7) 0.101(8) Uani 1 1 d D U . . .
H6JA H 0.1957 0.3592 0.6824 0.121 Uiso 1 1 calc R U . . .
H6JB H 0.2004 0.3919 0.6753 0.121 Uiso 1 1 calc R U . . .
O1K O 0.034(3) 0.3366(5) 0.5540(7) 0.125(7) Uani 1 1 d D U . . .
O2K O 0.118(2) 0.3012(4) 0.5325(7) 0.158(9) Uani 1 1 d D U . . .
O3K O 0.206(3) 0.3415(7) 0.4983(8) 0.165(11) Uani 1 1 d D U . . .
O4K O 0.302(3) 0.3751(6) 0.5370(7) 0.142(10) Uani 1 1 d D U . . .
O5K O -0.007(2) 0.3721(5) 0.5956(7) 0.118(8) Uani 1 1 d D U . . .
C1K C 0.076(3) 0.3284(6) 0.5292(8) 0.138(8) Uani 1 1 d D U . . .
H1K H 0.0242 0.3280 0.5151 0.166 Uiso 1 1 calc R U . . .
C2K C 0.157(3) 0.3491(6) 0.5221(8) 0.135(8) Uani 1 1 d D U . . .
H2K H 0.1258 0.3678 0.5192 0.162 Uiso 1 1 calc R U . . .
C3K C 0.237(3) 0.3528(8) 0.5432(8) 0.136(8) Uani 1 1 d D U . . .
H3K H 0.2759 0.3350 0.5443 0.163 Uiso 1 1 calc R U . . .
C4K C 0.184(3) 0.3572(8) 0.5694(7) 0.124(8) Uani 1 1 d D U . . .
H4K H 0.1570 0.3767 0.5696 0.149 Uiso 1 1 calc R U . . .
C5K C 0.101(3) 0.3369(8) 0.5758(7) 0.125(7) Uani 1 1 d D U . . .
H5K H 0.1277 0.3176 0.5788 0.150 Uiso 1 1 calc R U . . .
C6K C 0.043(3) 0.3465(7) 0.6002(8) 0.124(9) Uani 1 1 d D U . . .
H6KA H -0.0055 0.3319 0.6050 0.148 Uiso 1 1 calc R U . . .
H6KB H 0.0888 0.3488 0.6152 0.148 Uiso 1 1 calc R U . . .
O1L O -0.015(2) 0.2376(6) 0.5126(8) 0.218(11) Uani 1 1 d D U . . .
O2L O 0.123(3) 0.2103(5) 0.5280(6) 0.188(11) Uani 1 1 d D U . . .
O3L O 0.228(3) 0.2209(8) 0.4853(11) 0.263(18) Uani 1 1 d D U . . .
O4L O 0.234(3) 0.2818(8) 0.4899(10) 0.252(18) Uani 1 1 d D U . . .
O5L1 O -0.100(6) 0.2782(16) 0.5629(12) 0.25(2) Uani 0.59(6) 1 d D U P B 1
O5L2 O -0.119(7) 0.292(2) 0.5125(17) 0.26(3) Uani 0.41(6) 1 d D U P B 2
C1L C 0.069(3) 0.2213(5) 0.5064(7) 0.208(11) Uani 1 1 d D U . . .
H1L H 0.0469 0.2052 0.4953 0.250 Uiso 1 1 calc R U . . .
C2L C 0.144(3) 0.2379(6) 0.4904(7) 0.220(11) Uani 1 1 d D U . . .
H2L H 0.1137 0.2436 0.4732 0.263 Uiso 1 1 calc R U . . .
C3L C 0.174(2) 0.2639(6) 0.5055(8) 0.215(12) Uani 1 1 d D U . . .
H3L H 0.2135 0.2579 0.5212 0.258 Uiso 1 1 calc R U . . .
C4L C 0.085(2) 0.2798(6) 0.5153(8) 0.208(12) Uani 1 1 d D U . . .
H4L H 0.0525 0.2889 0.4998 0.249 Uiso 1 1 calc R U . . .
C5L C 0.009(2) 0.2611(7) 0.5285(8) 0.219(12) Uani 1 1 d D U . . .
H5L H 0.0376 0.2540 0.5455 0.263 Uiso 1 1 calc R U . . .
C6L C -0.086(3) 0.2771(10) 0.5351(12) 0.235(15) Uani 1 1 d D U . . .
H6LA H -0.0825 0.2964 0.5279 0.281 Uiso 0.5 1 calc R U P B 1
H6LB H -0.1432 0.2676 0.5268 0.281 Uiso 0.5 1 calc R U P B 1
H6LC H -0.1380 0.2637 0.5406 0.281 Uiso 0.5 1 calc R U P B 2
H6LD H -0.0743 0.2902 0.5499 0.281 Uiso 0.5 1 calc R U P B 2
O1M O 0.061(2) 0.1487(6) 0.5689(6) 0.136(7) Uani 1 1 d D U . . .
O2M O 0.230(2) 0.1449(6) 0.5824(6) 0.117(7) Uani 1 1 d D U . . .
O3M O 0.2798(19) 0.1211(4) 0.5366(5) 0.105(8) Uani 1 1 d D U . . .
O4M O 0.229(2) 0.1673(5) 0.5016(6) 0.136(10) Uani 1 1 d D U . . .
O5M O -0.103(3) 0.1740(9) 0.5546(9) 0.178(13) Uani 1 1 d D U . . .
C1M C 0.150(3) 0.1341(7) 0.5665(6) 0.123(7) Uani 1 1 d D U . . .
H1M H 0.1388 0.1140 0.5713 0.147 Uiso 1 1 calc R U . . .
C2M C 0.193(3) 0.1355(5) 0.5388(6) 0.119(8) Uani 1 1 d D U . . .
H2M H 0.1451 0.1262 0.5267 0.143 Uiso 1 1 calc R U . . .
C3M C 0.203(2) 0.1658(5) 0.5296(8) 0.130(8) Uani 1 1 d D U . . .
H3M H 0.2565 0.1749 0.5401 0.156 Uiso 1 1 calc R U . . .
C4M C 0.108(3) 0.1817(6) 0.5345(6) 0.139(9) Uani 1 1 d D U . . .
H4M H 0.0562 0.1740 0.5224 0.167 Uiso 1 1 calc R U . . .
C5M C 0.073(2) 0.1776(7) 0.5628(6) 0.143(8) Uani 1 1 d D U . . .
H5M H 0.1227 0.1858 0.5750 0.172 Uiso 1 1 calc R U . . .
C6M C -0.026(3) 0.1917(11) 0.5682(10) 0.161(11) Uani 1 1 d D U . . .
H6MA H -0.0392 0.1926 0.5874 0.193 Uiso 1 1 calc R U . . .
H6MB H -0.0269 0.2110 0.5610 0.193 Uiso 1 1 calc R U . . .
O1N O 0.2572(18) 0.1182(6) 0.6511(5) 0.127(7) Uani 1 1 d D U . . .
O2N O 0.394(2) 0.1448(5) 0.6658(5) 0.133(8) Uani 1 1 d D U . . .
O3N O 0.5154(17) 0.1176(6) 0.6304(6) 0.122(8) Uani 1 1 d D U . . .
O4N O 0.411(2) 0.1207(7) 0.5800(5) 0.134(9) Uani 1 1 d D U . . .
O5N1 O 0.074(3) 0.1516(12) 0.6556(10) 0.127(16) Uani 0.5 1 d D U P C 1
O5N2 O 0.062(3) 0.1199(14) 0.6139(12) 0.142(18) Uani 0.5 1 d D U P C 2
C1N C 0.3600(18) 0.1203(6) 0.6527(4) 0.124(7) Uani 1 1 d D U . . .
H1N H 0.3785 0.1048 0.6650 0.149 Uiso 1 1 calc R U . . .
C2N C 0.4127(17) 0.1127(6) 0.6272(4) 0.120(7) Uani 1 1 d D U . . .
H2N H 0.4018 0.0923 0.6234 0.144 Uiso 1 1 calc R U . . .
C3N C 0.3716(18) 0.1301(6) 0.6045(4) 0.119(7) Uani 1 1 d D U . . .
H3N H 0.3918 0.1501 0.6071 0.143 Uiso 1 1 calc R U . . .
C4N C 0.2591(17) 0.1287(7) 0.6045(4) 0.116(7) Uani 1 1 d D U . . .
H4N H 0.2400 0.1088 0.6010 0.140 Uiso 1 1 calc R U . . .
C5N C 0.2189(17) 0.1366(7) 0.6316(5) 0.119(7) Uani 1 1 d D U . . .
H5N H 0.2434 0.1559 0.6358 0.142 Uiso 1 1 calc R U . . .
C6N C 0.1074(19) 0.1376(9) 0.6327(8) 0.126(9) Uani 1 1 d D U . . .
H6NA H 0.0822 0.1474 0.6168 0.151 Uiso 0.5 1 calc R U P C 1
H6NB H 0.0811 0.1182 0.6325 0.151 Uiso 0.5 1 calc R U P C 1
H6NC H 0.0855 0.1320 0.6506 0.151 Uiso 0.5 1 calc R U P C 2
H6ND H 0.0854 0.1571 0.6296 0.151 Uiso 0.5 1 calc R U P C 2
O1P O 0.351(2) 0.1656(8) 0.7352(6) 0.217(11) Uani 1 1 d D U . . .
O2P O 0.488(3) 0.1977(6) 0.7301(6) 0.209(12) Uani 1 1 d D U . . .
O3P O 0.618(2) 0.1540(8) 0.7388(7) 0.205(13) Uani 1 1 d D U . . .
O4P O 0.563(3) 0.1221(8) 0.6926(7) 0.201(13) Uani 1 1 d D U . . .
O5P O 0.200(5) 0.1290(13) 0.7034(14) 0.27(2) Uani 0.83(8) 1 d D U . . .
C1P C 0.451(2) 0.1719(6) 0.7404(6) 0.201(11) Uani 1 1 d D U . . .
H1P H 0.4572 0.1731 0.7600 0.242 Uiso 1 1 calc R U . . .
C2P C 0.518(2) 0.1483(6) 0.7315(5) 0.206(11) Uani 1 1 d D U . . .
H2P H 0.4969 0.1305 0.7401 0.247 Uiso 1 1 calc R U . . .
C3P C 0.508(2) 0.1455(7) 0.7016(5) 0.201(11) Uani 1 1 d D U . . .
H3P H 0.5356 0.1628 0.6932 0.241 Uiso 1 1 calc R U . . .
C4P C 0.400(2) 0.1428(8) 0.6940(5) 0.203(11) Uani 1 1 d D U . . .
H4P H 0.3784 0.1236 0.6991 0.243 Uiso 1 1 calc R U . . .
C5P C 0.333(2) 0.1635(9) 0.7076(6) 0.224(12) Uani 1 1 d D U . . .
H5P H 0.3486 0.1823 0.6999 0.269 Uiso 1 1 calc R U . . .
C6P C 0.223(2) 0.1581(12) 0.7018(14) 0.246(16) Uani 1 1 d D U . . .
H6PA H 0.1827 0.1687 0.7146 0.295 Uiso 1 1 calc R U . D 2
H6PB H 0.2074 0.1651 0.6839 0.295 Uiso 1 1 calc R U . D 2
O1R O 0.422(3) 0.2619(6) 0.7672(7) 0.189(10) Uani 1 1 d D U . . .
O2R O 0.493(2) 0.2898(5) 0.7322(6) 0.172(10) Uani 1 1 d D U . . .
O3R O 0.677(3) 0.2808(8) 0.7547(11) 0.231(17) Uani 1 1 d D U . . .
O4R O 0.672(3) 0.2174(8) 0.7529(12) 0.254(18) Uani 1 1 d D U . . .
O5R O 0.316(4) 0.2167(11) 0.7851(10) 0.26(2) Uani 1 1 d D U . . .
C1R C 0.501(2) 0.2786(5) 0.7581(6) 0.185(10) Uani 1 1 d D U . . .
H1R H 0.5057 0.2950 0.7704 0.222 Uiso 1 1 calc R U . . .
C2R C 0.597(2) 0.2625(5) 0.7607(9) 0.202(11) Uani 1 1 d D U . . .
H2R H 0.6042 0.2572 0.7797 0.242 Uiso 1 1 calc R U . . .
C3R C 0.593(2) 0.2354(6) 0.7450(8) 0.218(12) Uani 1 1 d D U . . .
H3R H 0.6013 0.2400 0.7258 0.262 Uiso 1 1 calc R U . . .
C4R C 0.496(2) 0.2203(6) 0.7484(9) 0.213(12) Uani 1 1 d D U . . .
H4R H 0.4991 0.2113 0.7662 0.256 Uiso 1 1 calc R U . . .
C5R C 0.406(2) 0.2392(7) 0.7493(9) 0.205(12) Uani 1 1 d D U . . .
H5R H 0.3953 0.2471 0.7312 0.246 Uiso 1 1 calc R U . . .
C6R C 0.313(2) 0.2235(12) 0.7578(10) 0.213(17) Uani 1 1 d D U . . .
H6RA H 0.2548 0.2353 0.7542 0.256 Uiso 1 1 calc R U . . .
H6RB H 0.3069 0.2060 0.7473 0.256 Uiso 1 1 calc R U . . .
K1 K 0.6634(4) 0.49650(13) 0.50295(11) 0.0577(13) Uani 1 1 d . . . . .
K2 K 0.9577(4) 0.49732(12) 0.52039(12) 0.0564(13) Uani 1 1 d . . . . .
K3 K 0.7954(6) 0.61156(14) 0.48147(16) 0.0752(19) Uani 1 1 d . . . . .
K4 K 1.1188(8) 0.38181(17) 0.41921(18) 0.072(3) Uani 0.75 1 d . . P . .
K5 K 1.0534(5) 0.61947(12) 0.32523(14) 0.0646(17) Uani 1 1 d . . . . .
K6A K 0.8910(6) 0.50133(18) 0.23455(14) 0.0598(18) Uani 0.761(10) 1 d . . P E 1
K6B K 0.841(2) 0.5427(5) 0.2207(5) 0.0598(18) Uani 0.239(10) 1 d . . P E 2
K7 K 0.4053(11) 0.3855(3) 0.4470(4) 0.085(5) Uani 0.5 1 d . . P . .
K8 K 0.3770(4) 0.49925(13) 0.37654(11) 0.0576(13) Uani 1 1 d . . . . .
K9 K 0.4137(5) 0.59635(18) 0.40258(15) 0.082(2) Uani 1 1 d . . . . .
K10 K 0.3667(6) 0.45916(17) 0.49059(17) 0.089(3) Uani 1 1 d . . . . .
K11 K 0.2428(5) 0.53761(13) 0.49668(13) 0.0621(16) Uani 1 1 d . . . . .
K12 K 0.3134(12) 0.6108(3) 0.5254(3) 0.077(4) Uani 0.5 1 d . . P . .
K13 K 0.6458(7) 0.37792(17) 0.58874(18) 0.095(3) Uani 1 1 d . . . . .
K14A K 0.8782(5) 0.49755(15) 0.6266(2) 0.073(2) Uani 0.7839 1 d . . P F 1
K14B K 0.8361(17) 0.4991(6) 0.6836(5) 0.055(6) Uani 0.2161 1 d . . P F 2
K15A K 0.7936(9) 0.6334(2) 0.6405(3) 0.079(3) Uani 0.6667 1 d . . P G 1
K15B K 0.8860(13) 0.5812(4) 0.5999(4) 0.058(5) Uani 0.3333 1 d . . P G 2
K16 K 0.3950(6) 0.49958(18) 0.77379(12) 0.0816(19) Uani 1 1 d . . . . .
K17 K -0.1153(7) 0.37862(19) 0.5482(2) 0.111(3) Uani 1 1 d . . . . .
K18A K 0.7561(16) 0.8854(3) 0.2556(5) 0.114(7) Uani 0.5 1 d . . P H 1
K18B K 0.611(2) 0.9066(5) 0.2683(4) 0.142(9) Uani 0.5 1 d . . P H 2
K19 K 0.4404(19) 0.4976(7) 0.2922(4) 0.105(8) Uani 0.3333 1 d . . P . .
K20 K 0.992(5) 0.6602(9) 0.5397(9) 0.141(19) Uani 0.25 1 d . . P G .
K21 K 0.751(2) 0.1249(7) 0.6720(7) 0.167(11) Uani 0.5 1 d . U P . .
O1W O 0.1932(13) 0.4845(4) 0.5053(4) 0.057(5) Uani 1 1 d . . . . .
O2W O 0.4252(14) 0.5122(5) 0.4889(4) 0.074(6) Uani 1 1 d . . . . .
O3W O 0.2566(17) 0.4592(5) 0.4452(5) 0.084(7) Uani 1 1 d . . . . .
O4W O 0.2388(17) 0.5166(6) 0.4456(4) 0.088(7) Uani 1 1 d . . . . .
O5W O 0.8068(18) 0.4579(4) 0.5122(4) 0.070(6) Uani 1 1 d . . . . .
O6W O 0.8143(15) 0.5363(4) 0.5100(4) 0.061(5) Uani 1 1 d . . . . .
O7W O 0.8914(13) 0.4449(4) 0.6016(4) 0.063(5) Uani 1 1 d . . . . .
O8W O 0.816(2) 0.3723(7) 0.6189(7) 0.136(12) Uani 1 1 d . . . . .
O9W O 0.698(4) 0.0727(11) 0.7085(8) 0.081(10) Uani 0.5 1 d . U P I 2
O10W O 0.3936(18) 0.5364(5) 0.4162(5) 0.084(7) Uani 1 1 d . . . . .
O11W O 0.457(3) 0.6357(7) 0.4550(8) 0.115(12) Uani 0.75 1 d . U P . .
O12W O 0.259(4) 0.4996(11) 0.3164(10) 0.099(14) Uani 0.5 1 d . U P L .
O13W O 0.805(3) 0.4533(7) 0.2158(7) 0.099(11) Uani 0.761(10) 1 d . U P . .
O14W O 0.2501(17) 0.5955(6) 0.4332(6) 0.106(9) Uani 1 1 d . . . . .
O15W O -0.054(3) 0.3704(6) 0.4928(6) 0.134(13) Uani 1 1 d . . . . .
O16W O -0.308(3) 0.3728(7) 0.5340(7) 0.158(15) Uani 1 1 d . . . . .
O17W O 0.324(2) 0.4490(6) 0.7909(5) 0.074(8) Uani 0.75 1 d . U P J .
O18W O 0.316(4) 0.5502(11) 0.7907(9) 0.081(10) Uani 0.5 1 d . U P J 1
O19W O 1.251(3) 0.6318(9) 0.3385(11) 0.086(14) Uani 0.5 1 d . . P . .
O20W O 1.151(4) 0.6221(8) 0.2755(7) 0.081(14) Uani 0.5 1 d . . P . .
O21W O 0.379(3) 0.5568(8) 0.2787(6) 0.127(11) Uani 1 1 d . U . . .
O22W O 0.748(4) 0.4949(8) 0.5622(8) 0.078(12) Uani 0.5 1 d . U P . .
O23W O 0.773(2) 0.4287(7) 0.5610(6) 0.119(10) Uani 1 1 d . . . . .
O24W O 0.337(3) 0.5860(7) 0.4785(8) 0.066(11) Uani 0.5 1 d . . P . .
O25W O 0.7649(19) 0.5521(7) 0.5601(5) 0.107(9) Uani 1 1 d . . . . .
O26W O 0.922(4) 0.6143(7) 0.5613(9) 0.076(14) Uani 0.5 1 d . . P . .
O27W O 0.538(2) 0.6238(5) 0.7105(5) 0.098(8) Uani 1 1 d . U . . .
O28W O 0.763(4) 0.6220(9) 0.6838(9) 0.123(15) Uani 0.6667 1 d . U P . .
O29W O 0.456(4) 0.3662(10) 0.5037(11) 0.099(15) Uani 0.5 1 d . U P . .
O30W O -0.229(5) 0.3284(11) 0.5679(10) 0.25(3) Uani 1 1 d . . . . .
O31W O 0.381(2) 0.4499(6) 0.4074(6) 0.107(9) Uani 1 1 d . U . . .
O32W O 0.696(3) 0.5117(9) 0.2631(8) 0.176(16) Uani 1 1 d . U . . .
O33W O 0.552(8) 0.820(2) 0.2210(19) 0.20(4) Uani 0.5 1 d . U P . .
O34W O 0.669(3) 0.6817(7) 0.6569(12) 0.159(19) Uani 0.75 1 d . U P . .
O35W O 0.756(5) 0.3853(13) 0.2474(13) 0.14(2) Uani 0.5 1 d . U P . .
O36W O 0.618(7) 0.5637(19) 0.2321(18) 0.18(3) Uani 0.5 1 d . U P E 2
O37W O 1.328(5) 0.3784(13) 0.3979(11) 0.12(2) Uani 0.5 1 d . . P . .
O38W O 0.594(4) 0.5718(11) 0.2701(9) 0.091(14) Uani 0.5 1 d . U P K 1
O39W O 0.009(3) 0.3837(8) 0.7162(7) 0.182(17) Uani 1 1 d . U . . .
O40W O 0.954(5) 0.7968(9) 0.3867(10) 0.19(3) Uani 0.75 1 d . . P . .
O41W O 0.282(4) 0.5147(12) 0.2450(10) 0.094(10) Uani 0.5 1 d . U P L 1
O42W O 0.302(4) 0.4825(12) 0.2476(10) 0.094(10) Uani 0.5 1 d . U P L 2
O43W O 1.185(3) 0.7920(7) 0.5553(7) 0.156(15) Uani 1 1 d . . . . .
O44W O 0.798(3) 0.6304(7) 0.2677(7) 0.162(14) Uani 1 1 d . U . . .
O45W O 0.378(5) 0.2555(14) 0.8282(11) 0.20(2) Uani 0.75 1 d . U P . .
O46W O 0.871(8) 0.174(2) 0.6341(18) 0.22(4) Uani 0.5 1 d . U P . .
O47W O 1.358(3) 0.6167(9) 0.2923(9) 0.181(16) Uani 1 1 d . U . . .
O48W O 0.833(6) 0.7163(15) 0.4047(14) 0.16(3) Uani 0.5 1 d . U P . .
O49W O 0.852(6) 0.8020(17) 0.303(2) 0.20(4) Uani 0.5 1 d . . P . .
O50W O 0.754(5) 0.6089(9) 0.5274(11) 0.11(2) Uani 0.5 1 d . . P . .
O51W O 1.122(5) 0.6912(14) 0.3117(13) 0.22(3) Uani 0.75 1 d . U P . .
O52W O 1.157(4) 0.6262(9) 0.5059(10) 0.089(13) Uani 0.5 1 d . U P . .
O53W O 1.537(5) 0.7308(13) 0.4181(13) 0.20(2) Uani 0.75 1 d . U P . .
O54W O 1.072(5) 0.7050(13) 0.5618(16) 0.15(3) Uani 0.5 1 d . U P . .
O55W O 0.616(3) 0.5417(11) 0.2227(10) 0.088(14) Uani 0.5 1 d . U P M 1
O56W O 0.987(5) 0.5135(14) 0.7202(10) 0.12(2) Uani 0.5 1 d . U P F 2

loop_
_atom_site_aniso_label
_atom_site_aniso_U_11
_atom_site_aniso_U_22
_atom_site_aniso_U_33
_atom_site_aniso_U_23
_atom_site_aniso_U_13
_atom_site_aniso_U_12
Pd1 0.0314(10) 0.0463(9) 0.0309(10) -0.0037(7) 0.0011(8) -0.0020(8)
Pd2 0.0335(10) 0.0436(9) 0.0328(10) -0.0016(7) 0.0017(8) -0.0037(7)
Pd3 0.0340(10) 0.0404(8) 0.0309(10) -0.0015(7) 0.0011(8) -0.0004(7)
Pd4 0.0312(10) 0.0430(9) 0.0327(10) -0.0001(7) 0.0004(8) 0.0000(7)
Pd5 0.0354(10) 0.0427(9) 0.0310(10) -0.0024(7) -0.0007(8) 0.0003(8)
Pd6 0.0315(10) 0.0461(9) 0.0319(10) 0.0009(7) 0.0030(8) 0.0016(7)
Pd7 0.0329(11) 0.0448(9) 0.0333(10) 0.0001(7) 0.0019(8) 0.0002(7)
Pd8 0.0340(10) 0.0412(8) 0.0315(10) -0.0017(7) 0.0004(8) 0.0014(7)
Pd9 0.0322(10) 0.0417(9) 0.0321(10) 0.0014(7) 0.0002(8) 0.0009(7)
Pd10 0.0317(10) 0.0406(9) 0.0333(10) 0.0005(7) 0.0016(8) 0.0008(7)
Pd11 0.0335(8) 0.0452(8) 0.0367(8) -0.0029(8) 0.0036(6) -0.0011(9)
Pd12 0.0341(8) 0.0424(8) 0.0336(8) -0.0018(8) 0.0000(6) 0.0012(8)
Pd13 0.0308(8) 0.0402(8) 0.0350(8) 0.0018(8) 0.0004(6) 0.0018(8)
Pd14 0.0414(9) 0.0390(8) 0.0342(8) -0.0022(8) -0.0013(6) -0.0003(9)
Pd15 0.0374(8) 0.0442(8) 0.0308(8) -0.0021(8) 0.0016(6) -0.0006(9)
Pd16 0.039(5) 0.121(7) 0.087(7) -0.027(6) 0.001(5) -0.004(5)
Pd17 0.042(6) 0.106(7) 0.094(8) -0.022(6) 0.023(6) -0.010(5)
Pd18 0.0323(10) 0.0422(8) 0.0361(10) 0.0014(7) -0.0027(8) 0.0004(7)
Pd19 0.0331(11) 0.0598(11) 0.0376(11) 0.0011(8) -0.0024(9) -0.0025(8)
Pd20 0.0338(10) 0.0458(9) 0.0338(10) -0.0006(7) -0.0009(8) 0.0005(8)
Pd21 0.0318(10) 0.0435(9) 0.0331(10) -0.0016(7) -0.0009(8) 0.0017(7)
Pd22 0.0340(10) 0.0436(9) 0.0350(10) -0.0024(7) -0.0009(8) 0.0010(7)
Pd23 0.0402(11) 0.0441(9) 0.0308(10) -0.0050(7) -0.0042(8) 0.0072(8)
Pd24 0.0336(11) 0.0505(10) 0.0308(10) -0.0042(7) -0.0038(8) 0.0047(8)
Pd25 0.0371(11) 0.0518(10) 0.0292(10) -0.0037(8) -0.0008(8) 0.0023(8)
Pd26 0.0337(10) 0.0442(9) 0.0311(10) -0.0016(7) 0.0004(8) 0.0002(7)
Pd27 0.0338(10) 0.0440(9) 0.0318(10) -0.0011(7) -0.0019(8) 0.0025(7)
Pd28 0.0377(9) 0.0526(9) 0.0364(9) -0.0067(9) -0.0037(6) 0.0010(9)
Pd29 0.0371(9) 0.0496(9) 0.0334(8) -0.0028(8) -0.0027(6) 0.0036(9)
Pd30 0.0413(9) 0.0411(8) 0.0385(9) 0.0000(8) -0.0013(7) 0.0006(8)
Pd32 0.0355(8) 0.0404(8) 0.0334(8) -0.0026(7) -0.0006(6) -0.0002(8)
Pd31 0.0349(8) 0.0427(8) 0.0324(8) -0.0014(7) -0.0013(6) 0.0018(7)
Pd33 0.054(6) 0.083(6) 0.103(9) -0.006(6) -0.008(6) 0.000(5)
Pd34 0.041(5) 0.129(8) 0.075(7) -0.025(6) -0.001(5) 0.006(5)
P1 0.033(4) 0.056(4) 0.038(4) -0.003(3) 0.007(3) -0.006(3)
P2 0.044(4) 0.045(3) 0.031(4) 0.006(3) 0.005(3) 0.000(3)
P3 0.035(4) 0.042(3) 0.033(4) 0.005(2) -0.002(3) 0.002(3)
P4 0.045(4) 0.038(3) 0.041(4) -0.004(3) 0.002(3) -0.001(3)
P5 0.036(4) 0.052(3) 0.027(3) -0.002(2) 0.009(3) -0.005(3)
P6 0.025(3) 0.050(3) 0.038(4) 0.007(3) 0.001(3) 0.002(3)
P7 0.030(4) 0.044(3) 0.041(4) -0.002(3) -0.001(3) 0.004(3)
P8 0.031(4) 0.043(3) 0.038(4) 0.001(2) -0.002(3) -0.001(3)
P9 0.019(3) 0.044(3) 0.035(4) -0.003(2) 0.001(3) -0.004(2)
P10 0.034(4) 0.051(3) 0.034(4) 0.003(3) -0.002(3) -0.003(3)
P11 0.033(4) 0.070(4) 0.037(4) 0.003(3) 0.002(3) -0.012(3)
P12 0.033(4) 0.052(3) 0.039(4) 0.003(3) -0.006(3) 0.001(3)
P13 0.031(4) 0.048(3) 0.039(4) -0.001(3) 0.001(3) 0.008(3)
P14 0.036(4) 0.051(3) 0.030(4) -0.005(3) -0.002(3) 0.004(3)
P15 0.038(4) 0.046(3) 0.030(3) -0.002(2) 0.005(3) -0.002(3)
P16 0.046(4) 0.056(4) 0.044(4) -0.015(3) -0.016(4) 0.012(3)
P17 0.044(4) 0.052(3) 0.028(4) -0.004(3) -0.004(3) 0.005(3)
P18 0.038(4) 0.041(3) 0.037(4) 0.001(2) -0.005(3) 0.005(3)
P19 0.041(4) 0.046(3) 0.033(4) 0.003(3) 0.005(3) -0.002(3)
P20 0.037(4) 0.040(3) 0.040(4) 0.000(3) -0.009(3) 0.005(3)
O1 0.032(9) 0.033(7) 0.028(9) -0.004(6) 0.008(7) 0.008(6)
O2 0.034(10) 0.038(8) 0.025(9) 0.001(6) -0.011(7) -0.008(6)
O3 0.019(8) 0.037(7) 0.038(10) -0.004(6) 0.009(7) -0.007(6)
O4 0.042(11) 0.050(9) 0.024(9) -0.007(7) -0.015(8) 0.010(7)
O5 0.021(8) 0.047(8) 0.017(8) 0.001(6) 0.001(7) 0.000(6)
O6 0.032(10) 0.054(9) 0.034(10) -0.001(7) 0.007(8) 0.002(7)
O7 0.051(12) 0.041(8) 0.042(11) 0.000(7) -0.015(9) 0.004(8)
O8 0.032(10) 0.040(8) 0.041(10) 0.002(7) 0.007(8) 0.003(6)
O9 0.048(11) 0.042(8) 0.029(9) -0.001(6) 0.017(8) 0.008(7)
O10 0.026(9) 0.044(8) 0.042(10) -0.009(7) 0.000(8) 0.008(7)
O11 0.040(11) 0.077(12) 0.050(12) -0.022(9) 0.026(10) -0.023(9)
O12 0.060(13) 0.063(11) 0.046(12) -0.006(8) -0.008(10) -0.011(9)
O13 0.047(12) 0.069(11) 0.055(13) -0.002(9) 0.005(10) 0.004(9)
O14 0.058(12) 0.056(10) 0.030(10) 0.000(7) 0.004(9) -0.026(9)
O15 0.040(10) 0.054(9) 0.023(9) 0.006(7) 0.009(8) -0.013(7)
O16 0.036(11) 0.054(10) 0.044(11) 0.007(8) 0.000(9) -0.016(8)
O17 0.042(11) 0.051(9) 0.034(10) 0.010(7) 0.008(8) -0.004(7)
O18 0.021(9) 0.067(10) 0.034(10) -0.001(7) 0.006(8) -0.012(7)
O19 0.047(11) 0.042(8) 0.048(11) 0.000(7) 0.007(9) -0.002(8)
O20 0.041(10) 0.036(8) 0.028(9) 0.004(6) 0.004(8) -0.004(7)
O21 0.026(9) 0.053(9) 0.028(9) 0.003(7) 0.010(8) 0.000(7)
O22 0.063(13) 0.038(8) 0.043(11) 0.013(7) -0.007(9) 0.008(8)
O23 0.038(10) 0.052(8) 0.022(8) -0.008(6) -0.002(7) -0.002(7)
O24 0.042(10) 0.037(8) 0.038(10) -0.007(6) 0.002(8) -0.002(7)
O25 0.049(11) 0.037(8) 0.037(10) -0.004(7) -0.004(9) 0.001(7)
O26 0.027(9) 0.053(9) 0.049(11) 0.008(8) 0.014(9) -0.002(7)
O27 0.051(12) 0.057(10) 0.025(9) 0.000(7) 0.008(9) -0.002(8)
O28 0.052(13) 0.068(11) 0.037(11) -0.015(8) 0.023(9) 0.001(9)
O29 0.062(13) 0.060(10) 0.032(10) -0.004(8) -0.005(10) 0.003(9)
O30 0.039(11) 0.054(9) 0.045(11) -0.009(8) 0.007(9) 0.008(8)
O31 0.032(10) 0.051(9) 0.037(10) 0.005(7) -0.001(8) -0.009(7)
O32 0.032(9) 0.052(9) 0.033(10) -0.004(7) 0.005(8) 0.001(7)
O33 0.032(11) 0.064(11) 0.076(14) 0.005(10) -0.019(10) 0.008(9)
O34 0.041(11) 0.051(9) 0.042(11) 0.010(7) 0.002(9) 0.010(8)
O35 0.049(12) 0.067(11) 0.028(10) -0.003(8) 0.002(8) 0.019(8)
O36 0.030(10) 0.042(8) 0.048(11) -0.016(7) 0.001(8) 0.001(7)
O37 0.030(10) 0.064(11) 0.062(13) -0.015(9) 0.017(10) 0.003(8)
O38 0.031(10) 0.063(10) 0.049(11) -0.011(8) 0.000(9) 0.003(8)
O39 0.023(9) 0.057(9) 0.030(9) -0.005(7) -0.012(7) 0.004(7)
O40 0.029(9) 0.054(9) 0.036(10) 0.002(7) -0.008(8) -0.001(7)
O41 0.028(10) 0.060(10) 0.036(10) -0.006(7) 0.005(8) 0.001(7)
O42 0.044(11) 0.049(9) 0.039(10) -0.008(7) -0.018(8) 0.005(7)
O43 0.043(11) 0.050(9) 0.061(12) 0.001(8) 0.002(10) -0.003(8)
O44 0.033(9) 0.046(8) 0.026(9) 0.002(6) -0.006(7) 0.000(7)
O45 0.034(10) 0.047(9) 0.042(11) 0.001(7) 0.006(8) -0.008(7)
O46 0.039(10) 0.041(8) 0.040(10) 0.007(7) -0.003(8) -0.003(7)
O47 0.046(12) 0.045(9) 0.044(11) 0.015(7) -0.007(9) -0.004(8)
O48 0.037(11) 0.071(11) 0.034(10) -0.001(8) 0.015(8) 0.004(8)
O49 0.055(12) 0.067(11) 0.036(11) 0.010(8) 0.024(10) -0.007(9)
O50 0.035(10) 0.073(11) 0.023(9) 0.012(7) -0.006(8) 0.004(8)
O51 0.044(11) 0.062(10) 0.031(10) -0.014(8) -0.010(8) 0.000(8)
O52 0.034(10) 0.050(9) 0.030(9) -0.008(7) 0.000(8) 0.000(7)
O53 0.039(10) 0.041(8) 0.019(8) -0.013(6) 0.004(7) -0.002(7)
O54 0.018(9) 0.056(9) 0.044(10) 0.005(7) -0.007(7) 0.012(7)
O55 0.056(12) 0.041(9) 0.051(11) -0.003(7) -0.002(10) -0.002(8)
O56 0.048(11) 0.054(9) 0.022(9) -0.009(7) -0.010(8) 0.001(8)
O57 0.011(8) 0.050(8) 0.049(11) 0.000(7) -0.004(8) 0.004(6)
O58 0.052(11) 0.026(7) 0.042(10) -0.004(6) -0.019(9) 0.006(7)
O59 0.046(11) 0.047(8) 0.015(8) -0.007(6) 0.005(7) 0.008(7)
O60 0.041(10) 0.048(9) 0.018(8) 0.009(6) 0.010(7) -0.005(7)
O61 0.050(11) 0.056(9) 0.031(10) -0.003(7) 0.001(9) -0.016(8)
O62 0.028(11) 0.095(14) 0.053(12) 0.027(10) -0.011(9) -0.034(9)
O63 0.020(9) 0.068(11) 0.062(13) -0.008(9) 0.006(9) -0.005(8)
O64 0.020(9) 0.095(13) 0.039(11) 0.003(9) 0.007(8) 0.001(8)
O65 0.013(9) 0.061(10) 0.060(12) 0.016(8) 0.001(8) -0.005(7)
O66 0.034(10) 0.039(8) 0.047(11) 0.004(7) -0.007(8) 0.005(7)
O67 0.061(12) 0.054(9) 0.027(10) -0.009(7) -0.013(9) 0.003(8)
O68 0.047(11) 0.049(9) 0.037(10) 0.011(7) -0.013(8) -0.003(8)
O69 0.045(11) 0.055(10) 0.050(12) 0.003(8) 0.006(10) 0.008(8)
O70 0.069(13) 0.059(10) 0.012(8) -0.004(7) 0.000(8) 0.006(9)
O71 0.021(9) 0.073(11) 0.038(11) -0.001(8) -0.005(8) 0.007(8)
O72 0.027(9) 0.054(9) 0.052(11) 0.016(8) -0.011(8) 0.010(7)
O73 0.045(11) 0.070(11) 0.015(8) -0.010(7) -0.005(7) 0.013(8)
O74 0.018(9) 0.067(11) 0.051(11) -0.015(8) -0.004(8) 0.006(7)
O75 0.044(11) 0.052(9) 0.051(11) -0.008(8) -0.001(9) 0.004(8)
O76 0.047(11) 0.050(9) 0.045(11) -0.009(7) 0.010(9) 0.019(8)
O77 0.030(10) 0.057(10) 0.036(10) -0.009(7) 0.005(7) 0.007(7)
O78 0.042(10) 0.047(9) 0.035(10) -0.009(7) -0.016(8) -0.008(7)
O79 0.042(11) 0.052(9) 0.050(11) 0.001(8) -0.020(9) -0.010(8)
O80 0.034(10) 0.042(8) 0.060(12) -0.006(8) -0.002(9) -0.010(7)
O81 0.064(13) 0.059(10) 0.033(10) -0.003(8) -0.007(9) 0.021(9)
O82 0.051(12) 0.063(11) 0.038(11) 0.003(8) -0.008(9) 0.009(9)
O83 0.052(13) 0.070(12) 0.069(15) -0.008(10) 0.003(11) 0.026(10)
O84 0.047(12) 0.075(12) 0.036(10) -0.025(8) 0.010(9) 0.014(9)
O85 0.058(13) 0.071(12) 0.040(11) -0.013(9) -0.013(10) 0.015(10)
O86 0.067(15) 0.077(12) 0.036(11) -0.013(9) 0.022(11) -0.004(10)
O87 0.063(10) 0.069(9) 0.031(9) -0.012(7) -0.005(8) 0.005(8)
O88 0.044(11) 0.061(10) 0.030(10) -0.002(7) 0.005(8) 0.013(8)
O89 0.034(11) 0.079(12) 0.043(11) -0.004(9) -0.001(9) -0.008(9)
O90 0.033(10) 0.050(9) 0.039(10) -0.009(7) -0.011(8) 0.003(7)
O91 0.059(13) 0.039(9) 0.057(13) 0.005(8) -0.013(10) -0.003(8)
O92 0.060(13) 0.050(9) 0.038(10) -0.002(7) -0.006(9) -0.011(8)
O93 0.042(11) 0.053(10) 0.050(11) -0.011(8) 0.011(9) -0.012(8)
O94 0.058(13) 0.042(9) 0.051(11) -0.001(7) 0.024(10) 0.001(8)
O95 0.032(11) 0.073(11) 0.052(12) -0.008(9) -0.005(9) 0.007(9)
O96 0.070(14) 0.052(10) 0.038(10) 0.010(8) -0.007(10) -0.011(9)
O97 0.052(12) 0.049(9) 0.045(11) 0.015(8) -0.001(9) 0.011(8)
O98 0.046(11) 0.047(9) 0.044(10) -0.009(7) 0.001(9) 0.000(7)
O99 0.060(12) 0.051(9) 0.026(9) 0.001(7) -0.011(9) 0.000(8)
O100 0.054(12) 0.044(8) 0.032(9) 0.011(7) -0.006(8) 0.000(8)
O1A 0.047(7) 0.067(9) 0.074(9) 0.004(7) 0.009(6) 0.007(6)
O2A 0.056(8) 0.058(8) 0.065(9) 0.003(7) 0.009(7) 0.001(6)
O3A 0.054(8) 0.059(9) 0.066(11) -0.004(8) 0.008(7) 0.014(7)
O4A 0.060(11) 0.082(12) 0.084(10) -0.018(8) 0.004(8) 0.010(9)
O5A 0.053(12) 0.105(14) 0.092(12) 0.009(10) 0.011(9) 0.015(10)
C1A 0.047(8) 0.055(9) 0.070(9) -0.002(7) 0.005(7) 0.009(6)
C2A 0.050(8) 0.053(10) 0.073(9) -0.007(7) 0.007(6) 0.010(7)
C3A 0.052(8) 0.051(10) 0.078(9) -0.007(7) 0.001(7) 0.009(7)
C4A 0.049(8) 0.054(11) 0.088(9) 0.001(7) 0.002(7) 0.007(7)
C5A 0.050(9) 0.055(10) 0.083(9) 0.002(7) 0.004(7) 0.007(7)
C6A 0.050(10) 0.076(14) 0.089(12) 0.014(10) 0.007(9) 0.013(9)
O1B 0.091(10) 0.114(12) 0.085(11) -0.013(9) 0.009(8) -0.025(9)
O2B 0.087(12) 0.089(9) 0.074(11) -0.010(7) -0.013(10) -0.022(8)
O3B 0.085(12) 0.16(2) 0.127(19) -0.019(17) 0.014(12) -0.023(12)
O4B 0.051(12) 0.123(15) 0.087(13) -0.024(11) 0.010(10) -0.001(10)
O5B 0.090(15) 0.106(14) 0.097(15) -0.006(11) 0.030(12) -0.017(12)
C1B 0.081(11) 0.098(10) 0.079(12) -0.005(8) 0.000(9) -0.018(8)
C2B 0.075(10) 0.102(12) 0.082(12) -0.008(9) -0.002(9) -0.014(9)
C3B 0.061(9) 0.101(13) 0.074(12) -0.012(10) 0.012(8) -0.010(8)
C4B 0.060(9) 0.089(12) 0.067(10) -0.005(9) 0.008(7) -0.009(8)
C5B 0.074(10) 0.096(12) 0.076(11) -0.016(9) 0.013(8) -0.015(8)
C6B 0.082(11) 0.104(15) 0.088(15) -0.015(12) 0.024(10) -0.016(10)
O1C 0.130(14) 0.084(10) 0.084(11) -0.005(8) -0.010(10) -0.028(9)
O2C 0.137(14) 0.077(10) 0.080(12) -0.008(8) -0.012(10) -0.032(9)
O3C 0.129(17) 0.104(14) 0.109(15) 0.003(11) -0.013(13) -0.027(12)
O4C 0.127(16) 0.096(13) 0.113(18) -0.014(12) 0.000(14) -0.027(11)
O5C1 0.12(2) 0.07(2) 0.093(17) 0.004(14) 0.000(16) -0.001(19)
O5C2 0.14(2) 0.10(3) 0.15(4) 0.02(3) 0.02(3) 0.01(2)
C1C 0.134(13) 0.082(11) 0.088(12) -0.008(8) -0.012(10) -0.033(9)
C2C 0.135(13) 0.093(11) 0.100(14) -0.006(9) -0.007(11) -0.028(9)
C3C 0.128(14) 0.095(11) 0.098(14) -0.008(9) -0.001(12) -0.028(9)
C4C 0.112(14) 0.089(10) 0.080(13) -0.008(8) -0.020(11) -0.024(8)
C5C 0.117(14) 0.081(10) 0.088(12) -0.003(8) -0.014(10) -0.020(9)
C6C 0.125(16) 0.078(14) 0.099(15) 0.004(11) -0.001(12) -0.006(12)
O1D 0.161(16) 0.120(13) 0.115(12) 0.007(10) 0.026(11) -0.010(12)
O2D 0.140(14) 0.086(13) 0.126(13) -0.002(10) 0.016(11) 0.024(11)
O3D 0.135(18) 0.109(15) 0.103(14) 0.007(11) 0.021(13) -0.019(14)
O4D 0.148(16) 0.134(18) 0.14(2) 0.025(16) 0.031(14) 0.000(14)
O5D 0.18(2) 0.19(3) 0.15(2) 0.01(2) 0.038(18) -0.01(2)
C1D 0.149(14) 0.105(14) 0.118(12) 0.008(10) 0.027(10) -0.004(11)
C2D 0.144(14) 0.106(13) 0.113(13) 0.010(11) 0.025(11) -0.005(11)
C3D 0.146(15) 0.105(13) 0.117(14) 0.014(11) 0.022(12) -0.006(12)
C4D 0.159(15) 0.102(12) 0.115(14) 0.008(11) 0.019(12) -0.011(11)
C5D 0.163(15) 0.123(14) 0.127(15) 0.012(12) 0.025(12) -0.007(12)
C6D 0.18(2) 0.17(2) 0.133(15) 0.019(14) 0.032(15) -0.001(19)
O1E 0.127(14) 0.115(14) 0.171(14) 0.030(11) 0.028(11) 0.028(11)
O2E 0.116(12) 0.111(13) 0.181(18) 0.037(12) 0.021(12) 0.035(10)
O3E 0.14(2) 0.22(3) 0.153(16) 0.005(15) 0.009(14) 0.031(19)
O4E 0.120(15) 0.26(3) 0.089(18) -0.018(19) 0.008(13) 0.030(16)
O5E 0.140(18) 0.093(16) 0.18(2) 0.014(16) 0.060(16) 0.025(15)
C1E 0.121(13) 0.121(14) 0.165(15) 0.035(12) 0.024(11) 0.026(11)
C2E 0.119(13) 0.165(18) 0.148(14) 0.020(13) 0.015(11) 0.020(12)
C3E 0.123(14) 0.155(19) 0.133(13) 0.000(12) 0.018(11) 0.040(13)
C4E 0.130(13) 0.103(17) 0.130(13) 0.012(11) 0.029(10) 0.029(12)
C5E 0.131(13) 0.105(15) 0.154(14) 0.018(12) 0.034(11) 0.034(12)
C6E 0.138(18) 0.104(18) 0.160(16) 0.020(13) 0.045(13) 0.028(15)
O1F 0.117(13) 0.100(13) 0.198(17) 0.041(11) 0.023(12) 0.029(11)
O2F 0.128(17) 0.115(11) 0.187(19) 0.037(11) 0.025(15) 0.027(10)
O3F 0.18(3) 0.19(3) 0.20(2) 0.022(17) 0.026(17) -0.01(2)
O4F 0.15(2) 0.19(2) 0.20(2) 0.040(17) 0.024(17) -0.012(18)
O5F 0.112(19) 0.091(14) 0.22(2) 0.041(14) 0.039(19) 0.013(13)
C1F 0.132(15) 0.113(13) 0.195(17) 0.039(11) 0.025(13) 0.023(11)
C2F 0.136(16) 0.145(16) 0.199(18) 0.041(13) 0.022(13) 0.008(13)
C3F 0.138(15) 0.162(18) 0.202(17) 0.032(13) 0.024(13) 0.006(13)
C4F 0.117(13) 0.116(16) 0.193(17) 0.052(12) 0.016(12) 0.028(11)
C5F 0.118(13) 0.101(14) 0.198(17) 0.042(12) 0.024(12) 0.028(11)
C6F 0.124(18) 0.097(15) 0.204(18) 0.039(13) 0.028(14) 0.021(14)
O1G 0.113(14) 0.095(11) 0.160(15) 0.026(10) 0.019(12) 0.035(10)
O2G 0.084(12) 0.084(10) 0.150(16) 0.018(10) 0.006(11) 0.018(9)
O3G 0.13(2) 0.137(17) 0.171(19) 0.011(14) 0.000(16) 0.051(16)
O4G 0.19(3) 0.15(2) 0.176(18) 0.046(14) 0.023(17) 0.04(2)
O5G 0.15(2) 0.17(3) 0.19(3) 0.00(2) 0.029(19) 0.047(18)
C1G 0.093(13) 0.098(12) 0.157(15) 0.023(10) 0.005(11) 0.034(10)
C2G 0.110(16) 0.114(13) 0.158(15) 0.028(10) 0.007(12) 0.040(11)
C3G 0.134(19) 0.119(13) 0.164(16) 0.029(10) 0.017(14) 0.030(12)
C4G 0.128(18) 0.114(12) 0.166(16) 0.029(10) 0.025(13) 0.025(11)
C5G 0.130(16) 0.105(12) 0.163(16) 0.020(11) 0.024(13) 0.026(11)
C6G 0.14(2) 0.122(17) 0.172(19) 0.013(14) 0.032(17) 0.034(15)
O1H 0.058(9) 0.073(9) 0.117(12) 0.006(8) -0.008(8) 0.008(7)
O2H 0.053(8) 0.059(9) 0.104(11) 0.002(8) -0.008(8) 0.000(6)
O3H 0.080(13) 0.114(16) 0.134(17) -0.015(13) -0.007(12) 0.025(12)
O4H 0.15(2) 0.123(18) 0.126(13) 0.010(11) -0.016(12) 0.029(18)
O5H 0.090(14) 0.117(16) 0.119(18) 0.012(14) -0.022(13) 0.009(11)
C1H 0.055(9) 0.062(10) 0.117(11) -0.003(8) -0.011(8) -0.003(7)
C2H 0.062(11) 0.078(11) 0.116(11) -0.005(8) -0.016(9) 0.007(9)
C3H 0.074(13) 0.085(11) 0.123(12) 0.007(9) -0.005(10) 0.016(10)
C4H 0.077(13) 0.084(10) 0.121(12) 0.009(9) -0.011(10) 0.018(9)
C5H 0.074(12) 0.081(10) 0.118(12) 0.005(9) -0.013(10) 0.014(9)
C6H 0.074(13) 0.105(15) 0.118(15) 0.003(12) -0.015(11) 0.019(10)
O1I 0.132(15) 0.112(13) 0.170(16) -0.001(12) -0.007(13) 0.000(11)
O2I 0.097(14) 0.082(12) 0.157(13) 0.012(10) -0.004(11) 0.012(11)
O3I 0.13(2) 0.116(18) 0.20(2) 0.010(17) 0.000(17) 0.012(15)
O4I 0.144(17) 0.14(2) 0.20(3) 0.01(2) -0.026(17) 0.009(14)
O5I 0.25(4) 0.17(3) 0.22(3) -0.03(2) 0.05(2) -0.01(3)
C1I 0.125(14) 0.110(14) 0.165(14) 0.002(11) -0.009(11) 0.007(11)
C2I 0.128(15) 0.117(14) 0.178(18) -0.002(13) -0.017(13) 0.005(11)
C3I 0.138(15) 0.113(14) 0.17(2) -0.008(13) -0.019(14) 0.011(12)
C4I 0.148(16) 0.122(14) 0.18(2) -0.007(13) -0.009(14) 0.010(11)
C5I 0.147(16) 0.113(14) 0.180(19) -0.002(13) -0.005(14) 0.007(12)
C6I 0.16(2) 0.124(19) 0.20(2) -0.001(17) 0.012(18) 0.008(16)
O1J 0.121(13) 0.063(10) 0.141(13) 0.015(9) 0.012(10) 0.032(10)
O2J 0.128(14) 0.077(11) 0.141(14) 0.004(10) 0.013(11) 0.020(10)
O3J 0.123(17) 0.115(17) 0.152(16) 0.006(13) 0.013(13) 0.027(14)
O4J 0.106(13) 0.110(16) 0.160(19) 0.009(15) 0.010(12) 0.018(12)
O5J 0.101(13) 0.085(15) 0.13(2) 0.021(14) 0.008(12) 0.012(11)
C1J 0.118(12) 0.070(11) 0.139(13) 0.007(10) 0.016(10) 0.022(10)
C2J 0.116(12) 0.082(13) 0.146(14) 0.007(11) 0.012(10) 0.021(10)
C3J 0.107(12) 0.091(14) 0.154(13) 0.015(11) 0.011(10) 0.018(11)
C4J 0.104(12) 0.082(14) 0.150(13) 0.014(10) 0.008(9) 0.020(10)
C5J 0.103(11) 0.056(12) 0.139(13) 0.015(10) 0.008(9) 0.022(9)
C6J 0.104(13) 0.056(14) 0.143(16) 0.005(12) 0.009(12) 0.021(11)
O1K 0.151(15) 0.075(11) 0.149(15) 0.004(10) -0.006(11) 0.022(11)
O2K 0.20(2) 0.079(10) 0.19(2) 0.007(11) 0.016(16) 0.029(11)
O3K 0.22(3) 0.11(2) 0.162(17) -0.010(14) 0.028(17) -0.005(19)
O4K 0.18(2) 0.102(16) 0.14(2) -0.027(15) 0.025(17) -0.019(16)
O5K 0.122(18) 0.069(11) 0.16(2) 0.004(13) 0.007(17) -0.002(12)
C1K 0.179(17) 0.077(11) 0.160(15) 0.001(10) 0.008(12) 0.014(11)
C2K 0.180(17) 0.075(13) 0.151(15) -0.001(11) 0.006(12) 0.009(12)
C3K 0.169(17) 0.087(15) 0.153(14) -0.003(11) 0.012(12) 0.006(12)
C4K 0.145(14) 0.081(14) 0.147(14) 0.004(11) 0.000(11) 0.016(11)
C5K 0.144(14) 0.081(13) 0.149(15) 0.004(11) 0.000(11) 0.019(10)
C6K 0.141(18) 0.076(13) 0.153(16) 0.000(12) 0.001(14) 0.010(13)
O1L 0.28(2) 0.117(15) 0.25(2) -0.028(15) 0.008(18) 0.015(14)
O2L 0.26(2) 0.101(12) 0.21(2) -0.027(12) 0.016(18) 0.005(13)
O3L 0.31(3) 0.15(2) 0.33(4) -0.04(2) 0.04(3) 0.03(2)
O4L 0.32(3) 0.16(2) 0.27(4) 0.00(2) 0.04(3) 0.00(2)
O5L1 0.29(5) 0.17(4) 0.28(3) -0.03(3) 0.03(3) 0.02(4)
O5L2 0.29(5) 0.17(5) 0.31(4) 0.00(3) 0.01(3) 0.01(4)
C1L 0.28(2) 0.121(15) 0.22(2) -0.020(13) 0.006(18) 0.020(13)
C2L 0.29(3) 0.127(16) 0.24(2) -0.019(14) 0.024(19) 0.020(15)
C3L 0.29(2) 0.120(16) 0.24(2) -0.017(15) 0.024(19) 0.023(15)
C4L 0.28(2) 0.107(14) 0.24(2) -0.028(15) 0.010(19) 0.013(14)
C5L 0.28(2) 0.120(15) 0.26(3) -0.030(16) 0.018(19) 0.006(14)
C6L 0.29(3) 0.14(2) 0.28(3) -0.03(2) 0.02(2) 0.014(19)
O1M 0.120(14) 0.129(13) 0.160(16) -0.028(12) -0.004(12) 0.003(11)
O2M 0.109(14) 0.109(15) 0.134(13) -0.003(11) 0.001(11) -0.004(11)
O3M 0.108(15) 0.080(13) 0.129(19) -0.016(12) 0.001(13) -0.016(10)
O4M 0.16(2) 0.101(17) 0.149(16) -0.022(13) 0.005(16) -0.014(16)
O5M 0.15(2) 0.20(3) 0.19(3) -0.05(2) -0.002(19) -0.005(17)
C1M 0.115(13) 0.114(14) 0.139(14) -0.015(11) -0.001(11) -0.005(10)
C2M 0.119(15) 0.097(12) 0.141(14) -0.016(11) 0.003(12) -0.005(11)
C3M 0.143(17) 0.097(12) 0.150(16) -0.017(11) 0.004(14) -0.006(11)
C4M 0.145(18) 0.108(12) 0.165(17) -0.029(12) -0.003(14) 0.005(12)
C5M 0.138(17) 0.126(14) 0.166(17) -0.027(12) -0.005(14) 0.003(12)
C6M 0.143(18) 0.16(2) 0.18(2) -0.036(17) -0.002(16) 0.013(14)
O1N 0.134(13) 0.106(14) 0.140(14) 0.007(11) 0.010(11) 0.018(11)
O2N 0.144(16) 0.092(13) 0.162(15) -0.017(11) 0.003(13) 0.040(12)
O3N 0.128(14) 0.105(16) 0.134(18) 0.010(14) 0.010(13) 0.014(12)
O4N 0.129(18) 0.131(19) 0.141(15) -0.022(13) 0.008(13) 0.014(15)
O5N1 0.11(3) 0.13(3) 0.14(3) -0.01(2) 0.01(2) 0.00(2)
O5N2 0.13(3) 0.16(4) 0.14(3) -0.01(3) 0.03(2) -0.02(2)
C1N 0.135(13) 0.096(13) 0.140(13) 0.001(11) 0.013(11) 0.024(11)
C2N 0.127(13) 0.094(14) 0.139(13) -0.005(11) 0.011(11) 0.016(12)
C3N 0.122(13) 0.100(15) 0.136(13) -0.009(11) 0.005(11) 0.009(11)
C4N 0.122(13) 0.090(16) 0.138(13) -0.004(10) 0.006(10) 0.007(11)
C5N 0.124(14) 0.096(15) 0.136(14) 0.003(11) 0.009(11) 0.009(12)
C6N 0.121(15) 0.12(2) 0.14(2) 0.002(15) 0.008(13) 0.008(13)
O1P 0.26(2) 0.21(2) 0.181(18) -0.046(16) 0.000(16) 0.040(17)
O2P 0.26(2) 0.166(16) 0.20(2) -0.026(15) 0.003(19) 0.046(16)
O3P 0.25(2) 0.19(2) 0.18(2) -0.07(2) -0.008(19) 0.052(19)
O4P 0.24(3) 0.17(2) 0.19(2) -0.068(19) -0.01(2) 0.05(2)
O5P 0.31(4) 0.28(3) 0.21(5) -0.07(3) 0.01(4) 0.03(3)
C1P 0.26(2) 0.170(17) 0.177(18) -0.035(15) -0.001(17) 0.045(16)
C2P 0.26(2) 0.181(18) 0.180(17) -0.051(14) -0.014(16) 0.046(17)
C3P 0.24(2) 0.18(2) 0.180(17) -0.054(15) -0.014(15) 0.057(17)
C4P 0.24(2) 0.20(2) 0.166(15) -0.035(13) -0.007(14) 0.051(17)
C5P 0.25(2) 0.23(2) 0.186(18) -0.054(16) -0.001(16) 0.060(18)
C6P 0.26(2) 0.27(3) 0.21(3) -0.06(3) -0.006(19) 0.05(2)
O1R 0.23(2) 0.128(16) 0.21(2) -0.018(14) 0.011(19) 0.027(14)
O2R 0.19(2) 0.126(14) 0.19(2) -0.007(13) -0.001(18) 0.027(13)
O3R 0.23(3) 0.18(2) 0.28(4) -0.04(2) 0.02(2) 0.025(19)
O4R 0.25(3) 0.20(3) 0.31(4) -0.01(3) 0.00(3) 0.05(2)
O5R 0.26(5) 0.21(4) 0.30(5) -0.07(4) 0.01(5) -0.07(4)
C1R 0.22(2) 0.137(15) 0.20(2) -0.006(13) 0.000(17) 0.029(13)
C2R 0.22(2) 0.160(17) 0.22(2) -0.010(16) -0.004(18) 0.042(14)
C3R 0.24(2) 0.170(18) 0.25(3) -0.028(17) 0.01(2) 0.039(14)
C4R 0.24(2) 0.166(17) 0.23(2) -0.041(16) 0.01(2) 0.040(14)
C5R 0.24(2) 0.148(17) 0.23(2) -0.035(17) 0.01(2) 0.025(15)
C6R 0.25(3) 0.15(3) 0.24(3) -0.03(3) 0.01(3) -0.01(3)
K1 0.047(3) 0.067(3) 0.059(3) 0.000(3) 0.003(2) -0.003(3)
K2 0.040(3) 0.058(3) 0.071(4) -0.002(3) -0.010(2) 0.000(3)
K3 0.073(5) 0.063(4) 0.090(5) -0.005(3) 0.004(4) -0.004(3)
K4 0.104(8) 0.055(4) 0.058(5) 0.003(4) 0.008(5) 0.002(5)
K5 0.062(4) 0.053(3) 0.079(5) 0.001(3) -0.012(3) -0.005(3)
K6A 0.061(4) 0.068(4) 0.050(4) -0.001(4) -0.001(3) -0.005(4)
K6B 0.061(4) 0.068(4) 0.050(4) -0.001(4) -0.001(3) -0.005(4)
K7 0.061(9) 0.068(8) 0.124(14) -0.022(8) -0.023(9) -0.007(7)
K8 0.048(3) 0.060(3) 0.064(3) 0.004(3) 0.003(2) -0.002(3)
K9 0.054(4) 0.117(6) 0.075(5) -0.025(4) -0.008(4) 0.032(4)
K10 0.077(5) 0.098(5) 0.091(6) -0.027(4) -0.034(5) 0.033(4)
K11 0.056(4) 0.067(4) 0.063(4) -0.009(3) -0.002(3) 0.011(3)
K12 0.096(11) 0.059(7) 0.076(10) -0.003(6) -0.027(8) 0.020(7)
K13 0.107(7) 0.084(5) 0.093(6) 0.001(4) -0.001(5) 0.006(5)
K14A 0.032(4) 0.039(3) 0.148(8) -0.006(5) -0.011(4) -0.002(3)
K14B 0.038(13) 0.064(14) 0.063(15) -0.022(15) 0.000(10) -0.004(13)
K15A 0.075(7) 0.061(5) 0.100(9) -0.002(5) -0.017(7) 0.003(5)
K15B 0.039(10) 0.082(11) 0.054(11) 0.032(9) -0.002(8) 0.021(8)
K16 0.098(5) 0.094(5) 0.053(4) 0.002(4) -0.010(3) -0.020(5)
K17 0.075(6) 0.092(6) 0.164(10) 0.024(6) 0.012(6) -0.005(4)
K18A 0.108(15) 0.068(9) 0.17(2) -0.014(10) 0.000(14) -0.023(9)
K18B 0.19(3) 0.155(19) 0.079(13) -0.033(13) -0.016(15) 0.028(18)
K19 0.090(17) 0.16(2) 0.063(14) 0.021(18) -0.020(11) -0.03(2)
K20 0.21(6) 0.11(3) 0.10(3) 0.01(2) -0.04(3) -0.01(3)
K21 0.132(18) 0.18(2) 0.18(2) -0.054(17) -0.010(17) -0.016(16)
O1W 0.035(10) 0.091(13) 0.045(11) -0.002(9) -0.003(8) -0.024(9)
O2W 0.048(12) 0.137(19) 0.037(11) -0.019(10) 0.002(9) -0.006(11)
O3W 0.058(14) 0.127(19) 0.067(15) -0.019(13) 0.001(12) -0.035(13)
O4W 0.055(14) 0.16(2) 0.052(14) -0.027(13) 0.007(11) 0.002(13)
O5W 0.107(18) 0.049(10) 0.055(13) -0.005(9) 0.017(12) 0.003(11)
O6W 0.061(13) 0.063(11) 0.059(13) -0.014(9) 0.006(10) 0.009(9)
O7W 0.036(11) 0.109(15) 0.045(11) 0.001(10) -0.010(9) 0.017(10)
O8W 0.10(2) 0.14(3) 0.17(3) -0.04(2) -0.04(2) 0.01(2)
O9W 0.078(16) 0.117(19) 0.048(14) -0.017(12) 0.006(13) -0.017(13)
O10W 0.072(16) 0.103(16) 0.079(16) -0.019(13) 0.004(13) -0.004(13)
O11W 0.11(2) 0.099(19) 0.14(2) 0.015(18) 0.03(2) 0.015(18)
O12W 0.099(18) 0.105(18) 0.091(18) 0.005(14) 0.017(13) -0.006(14)
O13W 0.084(15) 0.119(15) 0.095(15) -0.012(12) 0.012(12) -0.017(12)
O14W 0.045(14) 0.111(18) 0.16(3) -0.018(18) 0.021(16) -0.008(13)
O15W 0.17(3) 0.11(2) 0.12(2) 0.011(18) -0.06(2) -0.05(2)
O16W 0.19(4) 0.15(3) 0.13(3) 0.01(2) -0.04(3) 0.08(3)
O17W 0.083(18) 0.093(17) 0.046(14) -0.005(12) -0.019(13) 0.018(14)
O18W 0.078(16) 0.117(19) 0.048(14) -0.017(12) 0.006(13) -0.017(13)
O19W 0.06(3) 0.08(3) 0.11(4) 0.00(3) 0.00(3) -0.03(2)
O20W 0.13(4) 0.07(2) 0.04(2) 0.015(18) -0.01(2) -0.04(3)
O21W 0.106(19) 0.18(2) 0.097(18) -0.005(17) -0.007(16) 0.014(18)
O22W 0.11(2) 0.065(19) 0.056(19) -0.005(16) 0.031(18) 0.005(19)
O23W 0.077(19) 0.19(3) 0.09(2) 0.02(2) -0.012(17) -0.01(2)
O24W 0.05(2) 0.07(2) 0.08(3) 0.02(2) 0.04(2) 0.006(18)
O25W 0.059(16) 0.18(3) 0.082(19) -0.024(18) -0.014(14) 0.025(17)
O26W 0.10(3) 0.044(19) 0.08(3) 0.019(19) 0.04(3) 0.01(2)
O27W 0.109(15) 0.090(12) 0.094(14) 0.023(11) -0.047(12) -0.043(12)
O28W 0.14(3) 0.11(2) 0.12(2) -0.002(19) -0.08(2) 0.03(2)
O29W 0.10(3) 0.08(2) 0.11(3) -0.03(2) 0.02(2) -0.01(2)
O30W 0.35(8) 0.22(5) 0.19(5) -0.02(4) 0.07(5) 0.13(5)
O31W 0.072(15) 0.15(2) 0.096(17) 0.005(15) 0.012(14) 0.026(14)
O32W 0.16(2) 0.22(3) 0.15(2) 0.02(2) -0.03(2) -0.02(2)
O33W 0.24(8) 0.20(6) 0.18(6) 0.01(5) 0.03(6) 0.02(6)
O34W 0.13(3) 0.08(2) 0.27(5) -0.03(3) 0.05(4) -0.02(2)
O35W 0.13(4) 0.14(4) 0.14(4) 0.03(3) -0.05(3) -0.08(3)
O36W 0.18(4) 0.17(4) 0.17(4) -0.02(3) 0.00(3) 0.00(3)
O37W 0.12(5) 0.14(5) 0.09(4) 0.05(4) 0.02(4) 0.01(4)
O38W 0.08(2) 0.14(3) 0.05(2) 0.01(2) 0.000(19) -0.03(2)
O39W 0.22(4) 0.19(3) 0.14(3) 0.10(2) 0.02(3) 0.00(3)
O40W 0.31(8) 0.10(3) 0.15(4) 0.00(3) -0.08(5) 0.01(4)
O41W 0.082(17) 0.128(18) 0.072(15) -0.001(15) -0.030(14) 0.000(16)
O42W 0.082(17) 0.128(18) 0.072(15) -0.001(15) -0.030(14) 0.000(16)
O43W 0.16(3) 0.15(3) 0.16(3) -0.06(2) 0.00(3) -0.08(3)
O44W 0.23(3) 0.14(2) 0.12(2) 0.046(17) 0.00(2) 0.06(2)
O45W 0.20(4) 0.26(5) 0.14(4) -0.07(4) 0.05(4) -0.03(4)
O46W 0.23(6) 0.26(6) 0.16(5) -0.02(5) 0.04(5) 0.01(5)
O47W 0.15(2) 0.20(3) 0.20(3) 0.02(2) -0.02(2) 0.02(2)
O48W 0.17(5) 0.17(4) 0.14(4) -0.02(4) 0.00(4) -0.09(4)
O49W 0.14(7) 0.18(7) 0.29(11) -0.11(7) -0.03(7) 0.07(6)
O50W 0.17(6) 0.06(2) 0.10(4) -0.01(2) -0.03(4) 0.03(3)
O51W 0.18(4) 0.26(5) 0.21(5) -0.02(4) 0.00(4) 0.07(4)
O52W 0.077(18) 0.083(17) 0.106(18) -0.011(13) 0.001(13) -0.006(13)
O53W 0.19(3) 0.20(3) 0.20(3) -0.02(3) -0.02(3) -0.03(3)
O54W 0.14(5) 0.12(4) 0.20(5) 0.08(4) -0.04(4) -0.01(3)
O55W 0.06(2) 0.11(2) 0.09(2) 0.05(2) -0.008(19) 0.004(19)
O56W 0.13(4) 0.17(4) 0.05(3) 0.02(3) 0.00(3) -0.04(3)

loop_
_atom_type_symbol
_atom_type_description
_atom_type_scat_dispersion_real
_atom_type_scat_dispersion_imag
_atom_type_scat_source
C C 0.0181 0.0091 'International Tables Vol C Tables 4.2.6.8 and 6.1.1.4'
H H 0.0000 0.0000 'International Tables Vol C Tables 4.2.6.8 and 6.1.1.4'
K K 0.3868 1.0657 'International Tables Vol C Tables 4.2.6.8 and 6.1.1.4'
O O 0.0492 0.0322 'International Tables Vol C Tables 4.2.6.8 and 6.1.1.4'
P P 0.2955 0.4335 'International Tables Vol C Tables 4.2.6.8 and 6.1.1.4'
Pd Pd 0.1215 3.9337 'International Tables Vol C Tables 4.2.6.8 and 6.1.1.4'

loop_
_geom_angle_atom_site_label_1
_geom_angle_atom_site_label_2
_geom_angle_atom_site_label_3
_geom_angle
_geom_angle_site_symmetry_1
_geom_angle_site_symmetry_3
O1 Pd1 O5 84.2(6) . .
O1 Pd1 O28 175.4(7) . .
O5 Pd1 O28 93.0(7) . .
O1 Pd1 O11 94.6(7) . .
O5 Pd1 O11 177.3(7) . .
O28 Pd1 O11 88.1(7) . .
O1 Pd1 Pd11 36.7(4) . .
O5 Pd1 Pd11 96.5(4) . .
O28 Pd1 Pd11 140.7(6) . .
O11 Pd1 Pd11 81.1(5) . .
O1 Pd1 Pd15 96.6(4) . .
O5 Pd1 Pd15 34.7(4) . .
O28 Pd1 Pd15 79.1(5) . .
O11 Pd1 Pd15 143.4(6) . .
Pd11 Pd1 Pd15 87.44(6) . .
O1 Pd1 Pd16 42.1(5) . .
O5 Pd1 Pd16 48.3(5) . .
O28 Pd1 Pd16 136.9(6) . .
O11 Pd1 Pd16 131.6(5) . .
Pd11 Pd1 Pd16 72.4(2) . .
Pd15 Pd1 Pd16 75.8(2) . .
O2 Pd2 O12 179.2(8) . .
O2 Pd2 O1 85.6(6) . .
O12 Pd2 O1 93.8(7) . .
O2 Pd2 O15 94.5(6) . .
O12 Pd2 O15 86.2(7) . .
O1 Pd2 O15 175.0(6) . .
O2 Pd2 Pd11 96.0(4) . .
O12 Pd2 Pd11 83.6(5) . .
O1 Pd2 Pd11 37.1(4) . .
O15 Pd2 Pd11 138.1(5) . .
O2 Pd2 Pd16 42.6(5) . .
O12 Pd2 Pd16 136.6(6) . .
O1 Pd2 Pd16 48.4(5) . .
O15 Pd2 Pd16 133.5(5) . .
Pd11 Pd2 Pd16 75.9(2) . .
O2 Pd2 Pd12 35.8(5) . .
O12 Pd2 Pd12 144.8(6) . .
O1 Pd2 Pd12 96.5(4) . .
O15 Pd2 Pd12 80.8(4) . .
Pd11 Pd2 Pd12 84.57(6) . .
Pd16 Pd2 Pd12 71.1(2) . .
O2 Pd3 O3 84.4(7) . .
O2 Pd3 O19 177.8(7) . .
O3 Pd3 O19 93.5(7) . .
O2 Pd3 O16 93.9(7) . .
O3 Pd3 O16 177.4(7) . .
O19 Pd3 O16 88.2(7) . .
O2 Pd3 Pd16 45.3(5) . .
O3 Pd3 Pd16 44.2(5) . .
O19 Pd3 Pd16 133.0(6) . .
O16 Pd3 Pd16 135.0(6) . .
O2 Pd3 Pd12 35.8(4) . .
O3 Pd3 Pd12 95.4(4) . .
O19 Pd3 Pd12 144.3(5) . .
O16 Pd3 Pd12 82.2(5) . .
Pd16 Pd3 Pd12 72.6(2) . .
O2 Pd3 Pd13 97.4(4) . .
O3 Pd3 Pd13 36.1(4) . .
O19 Pd3 Pd13 80.6(5) . .
O16 Pd3 Pd13 142.6(5) . .
Pd16 Pd3 Pd13 73.2(2) . .
Pd12 Pd3 Pd13 86.51(6) . .
O4 Pd4 O3 87.5(7) . .
O4 Pd4 O20 178.7(6) . .
O3 Pd4 O20 92.3(6) . .
O4 Pd4 O23 93.0(7) . .
O3 Pd4 O23 177.8(6) . .
O20 Pd4 O23 87.2(6) . .
O4 Pd4 Pd16 48.8(6) . .
O3 Pd4 Pd16 43.7(5) . .
O20 Pd4 Pd16 131.4(5) . .
O23 Pd4 Pd16 137.6(5) . .
O4 Pd4 Pd14 35.3(5) . .
O3 Pd4 Pd14 97.3(4) . .
O20 Pd4 Pd14 143.6(4) . .
O23 Pd4 Pd14 81.9(4) . .
Pd16 Pd4 Pd14 74.8(2) . .
O4 Pd4 Pd13 99.3(4) . .
O3 Pd4 Pd13 36.6(4) . .
O20 Pd4 Pd13 79.8(4) . .
O23 Pd4 Pd13 141.2(4) . .
Pd16 Pd4 Pd13 72.9(2) . .
Pd14 Pd4 Pd13 87.23(6) . .
O5 Pd5 O4 87.0(6) . .
O5 Pd5 O24 179.4(7) . .
O4 Pd5 O24 93.4(6) . .
O5 Pd5 O27 92.9(7) . .
O4 Pd5 O27 179.9(8) . .
O24 Pd5 O27 86.7(7) . .
O5 Pd5 Pd14 95.4(4) . .
O4 Pd5 Pd14 35.2(5) . .
O24 Pd5 Pd14 84.6(4) . .
O27 Pd5 Pd14 144.7(5) . .
O5 Pd5 Pd15 34.8(4) . .
O4 Pd5 Pd15 96.7(4) . .
O24 Pd5 Pd15 144.7(5) . .
O27 Pd5 Pd15 83.2(5) . .
Pd14 Pd5 Pd15 84.39(6) . .
O5 Pd5 Pd16 50.9(5) . .
O4 Pd5 Pd16 43.4(6) . .
O24 Pd5 Pd16 129.6(5) . .
O27 Pd5 Pd16 136.6(6) . .
Pd14 Pd5 Pd16 71.5(2) . .
Pd15 Pd5 Pd16 77.4(2) . .
O6 Pd6 O10 83.6(7) . .
O6 Pd6 O31 93.6(7) . .
O10 Pd6 O31 177.0(7) . .
O6 Pd6 O48 177.9(8) . .
O10 Pd6 O48 94.4(7) . .
O31 Pd6 O48 88.4(7) . .
O6 Pd6 Pd17 45.2(5) . .
O10 Pd6 Pd17 43.0(5) . .
O31 Pd6 Pd17 134.8(5) . .
O48 Pd6 Pd17 132.8(6) . .
O6 Pd6 Pd11 35.8(5) . .
O10 Pd6 Pd11 95.1(5) . .
O31 Pd6 Pd11 81.9(4) . .
O48 Pd6 Pd11 145.0(5) . .
Pd17 Pd6 Pd11 72.4(2) . .
O6 Pd6 Pd15 97.4(5) . .
O10 Pd6 Pd15 36.1(5) . .
O31 Pd6 Pd15 143.7(5) . .
O48 Pd6 Pd15 81.0(5) . .
Pd17 Pd6 Pd15 72.3(2) . .
Pd11 Pd6 Pd15 87.10(6) . .
O6 Pd7 O7 87.7(7) . .
O6 Pd7 O35 178.5(7) . .
O7 Pd7 O35 90.9(7) . .
O6 Pd7 O32 92.3(7) . .
O7 Pd7 O32 177.3(7) . .
O35 Pd7 O32 89.1(7) . .
O6 Pd7 Pd17 43.8(6) . .
O7 Pd7 Pd17 49.4(6) . .
O35 Pd7 Pd17 134.6(6) . .
O32 Pd7 Pd17 131.6(5) . .
O6 Pd7 Pd11 36.1(5) . .
O7 Pd7 Pd11 96.7(5) . .
O35 Pd7 Pd11 144.9(6) . .
O32 Pd7 Pd11 81.8(4) . .
Pd17 Pd7 Pd11 71.5(2) . .
O6 Pd7 Pd12 97.4(5) . .
O7 Pd7 Pd12 36.0(5) . .
O35 Pd7 Pd12 81.8(5) . .
O32 Pd7 Pd12 141.5(5) . .
Pd17 Pd7 Pd12 76.0(2) . .
Pd11 Pd7 Pd12 84.50(6) . .
O6 Pd7 K9 135.7(5) . .
O7 Pd7 K9 136.1(5) . .
O35 Pd7 K9 45.8(5) . .
O32 Pd7 K9 43.7(5) . .
Pd17 Pd7 K9 167.3(3) . .
Pd11 Pd7 K9 114.95(13) . .
Pd12 Pd7 K9 114.71(15) . .
O8 Pd8 O7 87.3(7) . .
O8 Pd8 O39 93.5(7) . .
O7 Pd8 O39 176.6(7) . .
O8 Pd8 O36 177.6(7) . .
O7 Pd8 O36 91.7(7) . .
O39 Pd8 O36 87.4(6) . .
O8 Pd8 Pd12 96.0(5) . .
O7 Pd8 Pd12 35.7(5) . .
O39 Pd8 Pd12 140.9(5) . .
O36 Pd8 Pd12 81.9(4) . .
O8 Pd8 Pd13 34.5(5) . .
O7 Pd8 Pd13 98.9(5) . .
O39 Pd8 Pd13 80.0(4) . .
O36 Pd8 Pd13 143.8(5) . .
Pd12 Pd8 Pd13 86.78(6) . .
O8 Pd8 Pd17 50.0(5) . .
O7 Pd8 Pd17 44.8(6) . .
O39 Pd8 Pd17 137.5(5) . .
O36 Pd8 Pd17 130.0(5) . .
Pd12 Pd8 Pd17 73.27(19) . .
Pd13 Pd8 Pd17 78.0(2) . .
O8 Pd9 O43 178.1(7) . .
O8 Pd9 O40 93.4(7) . .
O43 Pd9 O40 86.8(7) . .
O8 Pd9 O9 87.1(7) . .
O43 Pd9 O9 92.8(7) . .
O40 Pd9 O9 178.8(7) . .
O8 Pd9 Pd14 96.8(4) . .
O43 Pd9 Pd14 84.3(5) . .
O40 Pd9 Pd14 141.2(5) . .
O9 Pd9 Pd14 37.7(5) . .
O8 Pd9 Pd13 34.4(5) . .
O43 Pd9 Pd13 147.5(6) . .
O40 Pd9 Pd13 80.6(5) . .
O9 Pd9 Pd13 99.2(4) . .
Pd14 Pd9 Pd13 86.96(6) . .
O8 Pd9 Pd17 51.7(5) . .
O43 Pd9 Pd17 127.3(6) . .
O40 Pd9 Pd17 139.0(5) . .
O9 Pd9 Pd17 42.0(5) . .
Pd14 Pd9 Pd17 72.40(19) . .
Pd13 Pd9 Pd17 78.8(2) . .
O9 Pd10 O10 84.6(7) . .
O9 Pd10 O47 177.7(8) . .
O10 Pd10 O47 93.6(7) . .
O9 Pd10 O44 96.1(7) . .
O10 Pd10 O44 174.9(6) . .
O47 Pd10 O44 85.8(7) . .
O9 Pd10 Pd17 46.6(6) . .
O10 Pd10 Pd17 43.5(5) . .
O47 Pd10 Pd17 131.2(6) . .
O44 Pd10 Pd17 139.2(5) . .
O9 Pd10 Pd15 96.4(5) . .
O10 Pd10 Pd15 37.5(4) . .
O47 Pd10 Pd15 82.9(5) . .
O44 Pd10 Pd15 137.4(4) . .
Pd17 Pd10 Pd15 73.3(2) . .
O9 Pd10 Pd14 36.8(5) . .
O10 Pd10 Pd14 96.2(4) . .
O47 Pd10 Pd14 145.1(5) . .
O44 Pd10 Pd14 81.5(4) . .
Pd17 Pd10 Pd14 75.0(2) . .
Pd15 Pd10 Pd14 84.74(6) . .
O6 Pd11 O13 177.4(7) . .
O6 Pd11 O1 89.7(5) . .
O13 Pd11 O1 92.7(7) . .
O6 Pd11 O33 92.1(7) . .
O13 Pd11 O33 85.5(7) . .
O1 Pd11 O33 177.6(7) . .
O6 Pd11 Pd1 103.0(5) . .
O13 Pd11 Pd1 79.6(6) . .
O1 Pd11 Pd1 36.3(4) . .
O33 Pd11 Pd1 141.5(6) . .
O6 Pd11 Pd2 104.9(5) . .
O13 Pd11 Pd2 76.4(6) . .
O1 Pd11 Pd2 38.2(4) . .
O33 Pd11 Pd2 142.5(6) . .
Pd1 Pd11 Pd2 67.15(6) . .
O6 Pd11 Pd6 35.4(5) . .
O13 Pd11 Pd6 144.7(6) . .
O1 Pd11 Pd6 101.9(5) . .
O33 Pd11 Pd6 78.7(6) . .
Pd1 Pd11 Pd6 93.40(5) . .
Pd2 Pd11 Pd6 132.69(7) . .
O6 Pd11 Pd7 36.2(5) . .
O13 Pd11 Pd7 141.8(6) . .
O1 Pd11 Pd7 103.9(4) . .
O33 Pd11 Pd7 78.5(6) . .
Pd1 Pd11 Pd7 132.26(7) . .
Pd2 Pd11 Pd7 95.78(5) . .
Pd6 Pd11 Pd7 65.15(6) . .
O6 Pd11 K19 127.1(7) . .
O13 Pd11 K19 51.9(8) . .
O1 Pd11 K19 127.4(7) . .
O33 Pd11 K19 50.2(8) . .
Pd1 Pd11 K19 93.8(5) . .
Pd2 Pd11 K19 127.7(5) . .
Pd6 Pd11 K19 94.8(4) . .
Pd7 Pd11 K19 128.2(6) . .
O7 Pd12 O2 89.4(5) . .
O7 Pd12 O37 91.1(7) . .
O2 Pd12 O37 179.0(7) . .
O7 Pd12 O17 177.2(7) . .
O2 Pd12 O17 92.2(6) . .
O37 Pd12 O17 87.3(6) . .
O7 Pd12 Pd3 103.0(5) . .
O2 Pd12 Pd3 35.7(4) . .
O37 Pd12 Pd3 143.3(6) . .
O17 Pd12 Pd3 77.0(5) . .
O7 Pd12 Pd7 36.5(5) . .
O2 Pd12 Pd7 102.9(4) . .
O37 Pd12 Pd7 78.0(6) . .
O17 Pd12 Pd7 145.0(5) . .
Pd3 Pd12 Pd7 131.48(7) . .
O7 Pd12 Pd2 103.6(5) . .
O2 Pd12 Pd2 35.8(4) . .
O37 Pd12 Pd2 144.7(6) . .
O17 Pd12 Pd2 78.9(5) . .
Pd3 Pd12 Pd2 64.46(5) . .
Pd7 Pd12 Pd2 94.99(5) . .
O7 Pd12 Pd8 35.8(5) . .
O2 Pd12 Pd8 101.6(4) . .
O37 Pd12 Pd8 78.3(5) . .
O17 Pd12 Pd8 141.5(5) . .
Pd3 Pd12 Pd8 93.57(5) . .
Pd7 Pd12 Pd8 66.26(6) . .
Pd2 Pd12 Pd8 130.73(7) . .
O8 Pd13 O3 85.0(5) . .
O8 Pd13 O41 93.5(7) . .
O3 Pd13 O41 178.5(7) . .
O8 Pd13 O21 178.1(7) . .
O3 Pd13 O21 93.4(6) . .
O41 Pd13 O21 88.2(6) . .
O8 Pd13 Pd8 34.9(5) . .
O3 Pd13 Pd8 99.0(4) . .
O41 Pd13 Pd8 79.7(5) . .
O21 Pd13 Pd8 144.8(4) . .
O8 Pd13 Pd9 35.1(5) . .
O3 Pd13 Pd9 99.3(4) . .
O41 Pd13 Pd9 79.4(5) . .
O21 Pd13 Pd9 146.4(5) . .
Pd8 Pd13 Pd9 63.36(5) . .
O8 Pd13 Pd4 99.4(5) . .
O3 Pd13 Pd4 36.4(4) . .
O41 Pd13 Pd4 144.2(5) . .
O21 Pd13 Pd4 79.8(4) . .
Pd8 Pd13 Pd4 127.42(6) . .
Pd9 Pd13 Pd4 92.23(5) . .
O8 Pd13 Pd3 99.7(5) . .
O3 Pd13 Pd3 35.4(4) . .
O41 Pd13 Pd3 145.3(5) . .
O21 Pd13 Pd3 78.4(5) . .
Pd8 Pd13 Pd3 93.01(5) . .
Pd9 Pd13 Pd3 127.56(6) . .
Pd4 Pd13 Pd3 64.82(5) . .
O4 Pd14 O45 177.3(7) . .
O4 Pd14 O9 88.7(6) . .
O45 Pd14 O9 91.5(7) . .
O4 Pd14 O25 91.0(7) . .
O45 Pd14 O25 88.9(6) . .
O9 Pd14 O25 177.8(7) . .
O4 Pd14 Pd4 36.0(4) . .
O45 Pd14 Pd4 141.4(5) . .
O9 Pd14 Pd4 102.2(4) . .
O25 Pd14 Pd4 78.8(5) . .
O4 Pd14 Pd5 36.2(4) . .
O45 Pd14 Pd5 146.2(5) . .
O9 Pd14 Pd5 101.9(5) . .
O25 Pd14 Pd5 76.6(5) . .
Pd4 Pd14 Pd5 65.79(6) . .
O4 Pd14 Pd9 102.6(5) . .
O45 Pd14 Pd9 76.1(5) . .
O9 Pd14 Pd9 37.2(5) . .
O25 Pd14 Pd9 144.9(5) . .
Pd4 Pd14 Pd9 93.38(5) . .
Pd5 Pd14 Pd9 131.28(7) . .
O4 Pd14 Pd10 103.2(5) . .
O45 Pd14 Pd10 78.5(5) . .
O9 Pd14 Pd10 35.2(4) . .
O25 Pd14 Pd10 142.9(5) . .
Pd4 Pd14 Pd10 130.95(7) . .
Pd5 Pd14 Pd10 94.87(5) . .
Pd9 Pd14 Pd10 65.26(5) . .
O4 Pd14 K8 132.9(5) . 1_655
O45 Pd14 K8 46.0(5) . 1_655
O9 Pd14 K8 134.0(5) . 1_655
O25 Pd14 K8 47.2(5) . 1_655
Pd4 Pd14 K8 104.19(11) . 1_655
Pd5 Pd14 K8 123.18(12) . 1_655
Pd9 Pd14 K8 104.02(11) . 1_655
Pd10 Pd14 K8 123.16(11) . 1_655
O5 Pd15 O10 87.1(5) . .
O5 Pd15 O49 178.7(8) . .
O10 Pd15 O49 92.0(7) . .
O5 Pd15 O29 92.4(7) . .
O10 Pd15 O29 179.0(7) . .
O49 Pd15 O29 88.5(6) . .
O5 Pd15 Pd10 102.5(4) . .
O10 Pd15 Pd10 37.2(5) . .
O49 Pd15 Pd10 76.2(6) . .
O29 Pd15 Pd10 142.3(6) . .
O5 Pd15 Pd5 35.5(4) . .
O10 Pd15 Pd5 102.4(5) . .
O49 Pd15 Pd5 144.0(6) . .
O29 Pd15 Pd5 76.7(5) . .
Pd10 Pd15 Pd5 95.68(5) . .
O5 Pd15 Pd1 35.4(4) . .
O10 Pd15 Pd1 99.6(5) . .
O49 Pd15 Pd1 145.8(6) . .
O29 Pd15 Pd1 80.4(6) . .
Pd10 Pd15 Pd1 129.82(6) . .
Pd5 Pd15 Pd1 64.21(6) . .
O5 Pd15 Pd6 101.0(4) . .
O10 Pd15 Pd6 35.8(5) . .
O49 Pd15 Pd6 78.8(5) . .
O29 Pd15 Pd6 145.2(6) . .
Pd10 Pd15 Pd6 65.62(6) . .
Pd5 Pd15 Pd6 130.19(6) . .
Pd1 Pd15 Pd6 92.06(5) . .
O5 Pd15 K16 117.8(5) . 2_664
O10 Pd15 K16 119.8(5) . 2_664
O49 Pd15 K16 61.8(6) . 2_664
O29 Pd15 K16 59.8(6) . 2_664
Pd10 Pd15 K16 82.75(13) . 2_664
Pd5 Pd15 K16 82.48(15) . 2_664
Pd1 Pd15 K16 133.28(16) . 2_664
Pd6 Pd15 K16 134.55(16) . 2_664
Pd17 Pd16 O3 109.0(7) . .
Pd17 Pd16 O2 104.3(7) . .
O3 Pd16 O2 75.3(7) . .
Pd17 Pd16 O4 97.9(7) . .
O3 Pd16 O4 75.6(6) . .
O2 Pd16 O4 147.8(9) . .
Pd17 Pd16 O1 91.5(7) . .
O3 Pd16 O1 145.7(8) . .
O2 Pd16 O1 73.1(6) . .
O4 Pd16 O1 129.8(7) . .
Pd17 Pd16 O5 86.7(7) . .
O3 Pd16 O5 141.5(7) . .
O2 Pd16 O5 136.2(7) . .
O4 Pd16 O5 67.3(6) . .
O1 Pd16 O5 64.2(6) . .
Pd17 Pd16 Pd3 125.1(6) . .
O3 Pd16 Pd3 39.7(4) . .
O2 Pd16 Pd3 39.8(5) . .
O4 Pd16 Pd3 108.0(6) . .
O1 Pd16 Pd3 105.9(5) . .
O5 Pd16 Pd3 147.8(6) . .
Pd17 Pd16 Pd4 120.5(6) . .
O3 Pd16 Pd4 40.1(4) . .
O2 Pd16 Pd4 108.2(6) . .
O4 Pd16 Pd4 39.7(4) . .
O1 Pd16 Pd4 145.1(6) . .
O5 Pd16 Pd4 101.5(5) . .
Pd3 Pd16 Pd4 68.4(3) . .
Pd17 Pd16 Pd2 113.5(6) . .
O3 Pd16 Pd2 106.0(6) . .
O2 Pd16 Pd2 37.8(4) . .
O4 Pd16 Pd2 145.2(6) . .
O1 Pd16 Pd2 39.7(4) . .
O5 Pd16 Pd2 98.7(5) . .
Pd3 Pd16 Pd2 66.3(3) . .
Pd4 Pd16 Pd2 122.8(4) . .
Pd17 Pd16 Pd5 106.8(6) . .
O3 Pd16 Pd5 105.2(6) . .
O2 Pd16 Pd5 146.7(6) . .
O4 Pd16 Pd5 36.0(4) . .
O1 Pd16 Pd5 94.1(5) . .
O5 Pd16 Pd5 36.4(4) . .
Pd3 Pd16 Pd5 122.7(4) . .
Pd4 Pd16 Pd5 65.2(2) . .
Pd2 Pd16 Pd5 115.8(3) . .
Pd17 Pd16 Pd1 101.6(6) . .
O3 Pd16 Pd1 149.1(6) . .
O2 Pd16 Pd1 101.6(5) . .
O4 Pd16 Pd1 96.4(5) . .
O1 Pd16 Pd1 33.7(4) . .
O5 Pd16 Pd1 34.8(4) . .
Pd3 Pd16 Pd1 121.7(4) . .
Pd4 Pd16 Pd1 118.3(3) . .
Pd2 Pd16 Pd1 64.0(2) . .
Pd5 Pd16 Pd1 60.5(2) . .
Pd16 Pd17 O10 108.6(7) . .
Pd16 Pd17 O6 104.5(7) . .
O10 Pd17 O6 74.0(8) . .
Pd16 Pd17 O9 97.3(7) . .
O10 Pd17 O9 74.3(7) . .
O6 Pd17 O9 145.8(9) . .
Pd16 Pd17 O7 91.5(7) . .
O10 Pd17 O7 144.7(8) . .
O6 Pd17 O7 73.0(7) . .
O9 Pd17 O7 133.0(8) . .
Pd16 Pd17 O8 85.3(7) . .
O10 Pd17 O8 142.1(8) . .
O6 Pd17 O8 138.0(7) . .
O9 Pd17 O8 69.0(7) . .
O7 Pd17 O8 65.9(6) . .
Pd16 Pd17 Pd10 120.3(6) . .
O10 Pd17 Pd10 39.7(5) . .
O6 Pd17 Pd10 106.7(6) . .
O9 Pd17 Pd10 39.2(5) . .
O7 Pd17 Pd10 146.0(6) . .
O8 Pd17 Pd10 102.7(5) . .
Pd16 Pd17 Pd6 123.9(6) . .
O10 Pd17 Pd6 39.2(5) . .
O6 Pd17 Pd6 38.6(5) . .
O9 Pd17 Pd6 107.2(6) . .
O7 Pd17 Pd6 105.4(6) . .
O8 Pd17 Pd6 150.5(5) . .
Pd10 Pd17 Pd6 68.1(3) . .
Pd16 Pd17 Pd7 113.4(6) . .
O10 Pd17 Pd7 105.6(6) . .
O6 Pd17 Pd7 38.2(5) . .
O9 Pd17 Pd7 146.8(6) . .
O7 Pd17 Pd7 39.1(4) . .
O8 Pd17 Pd7 100.2(5) . .
Pd10 Pd17 Pd7 122.7(4) . .
Pd6 Pd17 Pd7 66.4(3) . .
Pd16 Pd17 Pd9 105.3(6) . .
O10 Pd17 Pd9 105.4(6) . .
O6 Pd17 Pd9 148.6(6) . .
O9 Pd17 Pd9 36.7(5) . .
O7 Pd17 Pd9 96.4(6) . .
O8 Pd17 Pd9 37.0(4) . .
Pd10 Pd17 Pd9 65.7(2) . .
Pd6 Pd17 Pd9 124.5(4) . .
Pd7 Pd17 Pd9 118.0(3) . .
Pd16 Pd17 Pd8 102.0(6) . .
O10 Pd17 Pd8 149.1(6) . .
O6 Pd17 Pd8 103.0(5) . .
O9 Pd17 Pd8 97.7(6) . .
O7 Pd17 Pd8 35.4(4) . .
O8 Pd17 Pd8 35.5(4) . .
Pd10 Pd17 Pd8 118.4(3) . .
Pd6 Pd17 Pd8 122.7(4) . .
Pd7 Pd17 Pd8 64.8(2) . .
Pd9 Pd17 Pd8 61.0(2) . .
O55 Pd18 O51 88.8(7) . .
O55 Pd18 O61 178.7(7) . .
O51 Pd18 O61 90.6(7) . .
O55 Pd18 O78 92.1(7) . .
O51 Pd18 O78 176.6(7) . .
O61 Pd18 O78 88.4(7) . .
O55 Pd18 Pd33 49.9(6) . .
O51 Pd18 Pd33 46.2(6) . .
O61 Pd18 Pd33 130.0(6) . .
O78 Pd18 Pd33 136.2(6) . .
O55 Pd18 Pd28 94.2(5) . .
O51 Pd18 Pd28 35.6(5) . .
O61 Pd18 Pd28 84.7(5) . .
O78 Pd18 Pd28 141.0(5) . .
Pd33 Pd18 Pd28 72.3(2) . .
O55 Pd18 Pd32 35.2(6) . .
O51 Pd18 Pd32 96.3(5) . .
O61 Pd18 Pd32 143.8(5) . .
O78 Pd18 Pd32 82.7(5) . .
Pd33 Pd18 Pd32 76.0(2) . .
Pd28 Pd18 Pd32 80.71(6) . .
O51 Pd19 O62 92.5(8) . .
O51 Pd19 O52 86.5(7) . .
O62 Pd19 O52 177.4(8) . .
O51 Pd19 O65 178.8(8) . .
O62 Pd19 O65 88.5(7) . .
O52 Pd19 O65 92.4(6) . .
O51 Pd19 Pd33 46.5(6) . .
O62 Pd19 Pd33 136.0(6) . .
O52 Pd19 Pd33 44.0(5) . .
O65 Pd19 Pd33 132.3(5) . .
O51 Pd19 Pd29 99.4(5) . .
O62 Pd19 Pd29 141.3(6) . .
O52 Pd19 Pd29 36.8(4) . .
O65 Pd19 Pd29 80.0(5) . .
Pd33 Pd19 Pd29 72.8(2) . .
O51 Pd19 Pd28 34.5(5) . .
O62 Pd19 Pd28 80.0(6) . .
O52 Pd19 Pd28 98.0(5) . .
O65 Pd19 Pd28 146.3(5) . .
Pd33 Pd19 Pd28 72.4(2) . .
Pd29 Pd19 Pd28 89.41(6) . .
O52 Pd20 O53 86.2(6) . .
O52 Pd20 O69 176.3(7) . .
O53 Pd20 O69 95.3(7) . .
O52 Pd20 O66 91.5(7) . .
O53 Pd20 O66 177.6(7) . .
O69 Pd20 O66 87.1(7) . .
O52 Pd20 Pd33 44.9(5) . .
O53 Pd20 Pd33 47.0(5) . .
O69 Pd20 Pd33 137.8(6) . .
O66 Pd20 Pd33 130.6(5) . .
O52 Pd20 Pd30 96.1(5) . .
O53 Pd20 Pd30 37.4(4) . .
O69 Pd20 Pd30 83.1(5) . .
O66 Pd20 Pd30 143.9(5) . .
Pd33 Pd20 Pd30 75.1(2) . .
O52 Pd20 Pd29 36.2(5) . .
O53 Pd20 Pd29 96.9(4) . .
O69 Pd20 Pd29 140.1(5) . .
O66 Pd20 Pd29 81.5(4) . .
Pd33 Pd20 Pd29 73.3(2) . .
Pd30 Pd20 Pd29 84.05(6) . .
O52 Pd20 K6B 113.7(6) . 2_665
O53 Pd20 K6B 122.7(6) . 2_665
O69 Pd20 K6B 62.7(7) . 2_665
O66 Pd20 K6B 58.9(6) . 2_665
Pd33 Pd20 K6B 147.5(5) . 2_665
Pd30 Pd20 K6B 85.8(4) . 2_665
Pd29 Pd20 K6B 78.8(5) . 2_665
O54 Pd21 O53 85.1(7) . .
O54 Pd21 O70 177.6(7) . .
O53 Pd21 O70 92.6(6) . .
O54 Pd21 O73 94.2(7) . .
O53 Pd21 O73 178.1(7) . .
O70 Pd21 O73 88.0(6) . .
O54 Pd21 Pd31 35.9(5) . .
O53 Pd21 Pd31 97.7(4) . .
O70 Pd21 Pd31 144.2(5) . .
O73 Pd21 Pd31 80.7(5) . .
O54 Pd21 Pd30 96.5(5) . .
O53 Pd21 Pd30 36.6(5) . .
O70 Pd21 Pd30 81.1(5) . .
O73 Pd21 Pd30 142.0(5) . .
Pd31 Pd21 Pd30 87.02(6) . .
O54 Pd22 O77 177.7(6) . .
O54 Pd22 O74 94.4(7) . .
O77 Pd22 O74 87.4(6) . .
O54 Pd22 O55 87.1(7) . .
O77 Pd22 O55 91.1(7) . .
O74 Pd22 O55 177.8(7) . .
O54 Pd22 Pd31 36.9(5) . .
O77 Pd22 Pd31 142.3(5) . .
O74 Pd22 Pd31 82.5(5) . .
O55 Pd22 Pd31 99.6(5) . .
O54 Pd22 Pd33 47.4(5) . .
O77 Pd22 Pd33 131.6(5) . .
O74 Pd22 Pd33 135.4(5) . .
O55 Pd22 Pd33 45.3(6) . .
Pd31 Pd22 Pd33 76.6(2) . .
O56 Pd23 O98 177.8(6) . .
O56 Pd23 O60 86.3(7) . .
O98 Pd23 O60 92.0(7) . .
O56 Pd23 O81 92.7(7) . .
O98 Pd23 O81 89.0(7) . .
O60 Pd23 O81 178.6(7) . .
O56 Pd23 Pd28 36.5(5) . .
O98 Pd23 Pd28 142.4(5) . .
O60 Pd23 Pd28 94.3(4) . .
O81 Pd23 Pd28 84.3(5) . .
O56 Pd23 Pd34 48.6(6) . .
O98 Pd23 Pd34 130.4(6) . .
O60 Pd23 Pd34 44.1(5) . .
O81 Pd23 Pd34 135.4(6) . .
Pd28 Pd23 Pd34 75.1(2) . .
O56 Pd23 Pd32 94.5(5) . .
O98 Pd23 Pd32 83.3(5) . .
O60 Pd23 Pd32 35.1(5) . .
O81 Pd23 Pd32 144.2(6) . .
Pd28 Pd23 Pd32 80.90(6) . .
Pd34 Pd23 Pd32 71.0(2) . .
O56 Pd23 K15B 134.2(6) . 1_455
O98 Pd23 K15B 46.5(6) . 1_455
O60 Pd23 K15B 130.3(6) . 1_455
O81 Pd23 K15B 50.1(6) . 1_455
Pd28 Pd23 K15B 105.0(3) . 1_455
Pd34 Pd23 K15B 174.1(4) . 1_455
Pd32 Pd23 K15B 103.1(3) . 1_455
O57 Pd24 O56 84.8(7) . .
O57 Pd24 O85 93.7(7) . .
O56 Pd24 O85 178.0(7) . .
O57 Pd24 O82 176.5(7) . .
O56 Pd24 O82 93.1(7) . .
O85 Pd24 O82 88.3(8) . .
O57 Pd24 Pd28 96.9(5) . .
O56 Pd24 Pd28 36.6(5) . .
O85 Pd24 Pd28 142.4(6) . .
O82 Pd24 Pd28 79.8(5) . .
O57 Pd24 Pd29 35.2(5) . .
O56 Pd24 Pd29 99.1(5) . .
O85 Pd24 Pd29 78.9(5) . .
O82 Pd24 Pd29 143.0(5) . .
Pd28 Pd24 Pd29 89.47(6) . .
O57 Pd24 K18B 141.4(7) . 3_466
O56 Pd24 K18B 133.5(7) . 3_466
O85 Pd24 K18B 47.8(7) . 3_466
O82 Pd24 K18B 40.5(7) . 3_466
Pd28 Pd24 K18B 112.0(4) . 3_466
Pd29 Pd24 K18B 117.2(4) . 3_466
O58 Pd25 O57 85.4(7) . .
O58 Pd25 O86 178.0(8) . .
O57 Pd25 O86 92.6(8) . .
O58 Pd25 O89 94.9(7) . .
O57 Pd25 O89 178.0(7) . .
O86 Pd25 O89 87.1(8) . .
O58 Pd25 Pd29 94.9(5) . .
O57 Pd25 Pd29 36.8(4) . .
O86 Pd25 Pd29 83.7(6) . .
O89 Pd25 Pd29 141.2(5) . .
O58 Pd25 Pd30 35.4(4) . .
O57 Pd25 Pd30 96.5(4) . .
O86 Pd25 Pd30 145.4(6) . .
O89 Pd25 Pd30 82.6(5) . .
Pd29 Pd25 Pd30 84.02(6) . .
O93 Pd26 O58 179.9(9) . .
O93 Pd26 O90 86.8(7) . .
O58 Pd26 O90 93.2(7) . .
O93 Pd26 O59 91.9(7) . .
O58 Pd26 O59 88.1(6) . .
O90 Pd26 O59 178.0(7) . .
O93 Pd26 Pd34 131.9(6) . .
O58 Pd26 Pd34 48.1(6) . .
O90 Pd26 Pd34 137.1(5) . .
O59 Pd26 Pd34 44.7(5) . .
O93 Pd26 Pd30 143.7(5) . .
O58 Pd26 Pd30 36.3(5) . .
O90 Pd26 Pd30 81.6(5) . .
O59 Pd26 Pd30 98.7(4) . .
Pd34 Pd26 Pd30 75.1(2) . .
O93 Pd26 Pd31 81.1(5) . .
O58 Pd26 Pd31 99.0(4) . .
O90 Pd26 Pd31 141.7(5) . .
O59 Pd26 Pd31 36.5(4) . .
Pd34 Pd26 Pd31 72.9(2) . .
Pd30 Pd26 Pd31 87.06(6) . .
O60 Pd27 O59 85.6(7) . .
O60 Pd27 O97 92.8(7) . .
O59 Pd27 O97 175.5(7) . .
O60 Pd27 O94 176.4(8) . .
O59 Pd27 O94 91.7(7) . .
O97 Pd27 O94 90.1(8) . .
O60 Pd27 Pd34 45.7(5) . .
O59 Pd27 Pd34 43.9(5) . .
O97 Pd27 Pd34 135.9(6) . .
O94 Pd27 Pd34 130.9(6) . .
O60 Pd27 Pd32 35.5(5) . .
O59 Pd27 Pd32 97.2(5) . .
O97 Pd27 Pd32 79.1(5) . .
O94 Pd27 Pd32 147.6(5) . .
Pd34 Pd27 Pd32 72.4(2) . .
O60 Pd27 Pd31 98.8(5) . .
O59 Pd27 Pd31 36.5(4) . .
O97 Pd27 Pd31 140.0(5) . .
O94 Pd27 Pd31 80.3(5) . .
Pd34 Pd27 Pd31 72.7(2) . .
Pd32 Pd27 Pd31 88.55(6) . .
O51 Pd28 O56 92.0(6) . .
O51 Pd28 O83 177.9(9) . .
O56 Pd28 O83 90.0(8) . .
O51 Pd28 O63 90.5(7) . .
O56 Pd28 O63 175.6(7) . .
O83 Pd28 O63 87.6(7) . .
O51 Pd28 Pd23 108.1(5) . .
O56 Pd28 Pd23 35.4(5) . .
O83 Pd28 Pd23 73.9(6) . .
O63 Pd28 Pd23 140.2(6) . .
O51 Pd28 Pd18 36.5(5) . .
O56 Pd28 Pd18 105.4(5) . .
O83 Pd28 Pd18 143.1(7) . .
O63 Pd28 Pd18 74.6(5) . .
Pd23 Pd28 Pd18 99.54(6) . .
O51 Pd28 Pd24 101.9(5) . .
O56 Pd28 Pd24 37.3(4) . .
O83 Pd28 Pd24 79.4(7) . .
O63 Pd28 Pd24 145.3(5) . .
Pd23 Pd28 Pd24 66.00(6) . .
Pd18 Pd28 Pd24 132.04(7) . .
O51 Pd28 Pd19 33.9(5) . .
O56 Pd28 Pd19 102.0(5) . .
O83 Pd28 Pd19 144.9(6) . .
O63 Pd28 Pd19 82.1(5) . .
Pd23 Pd28 Pd19 131.97(7) . .
Pd18 Pd28 Pd19 65.10(6) . .
Pd24 Pd28 Pd19 90.36(6) . .
O51 Pd28 K14A 118.9(5) . 1_455
O56 Pd28 K14A 119.6(5) . 1_455
O83 Pd28 K14A 60.3(7) . 1_455
O63 Pd28 K14A 56.0(6) . 1_455
Pd23 Pd28 K14A 84.39(16) . 1_455
Pd18 Pd28 K14A 83.09(15) . 1_455
Pd24 Pd28 K14A 135.59(14) . 1_455
Pd19 Pd28 K14A 133.30(14) . 1_455
O51 Pd28 K14B 132.5(7) . 1_455
O56 Pd28 K14B 135.4(6) . 1_455
O83 Pd28 K14B 45.5(8) . 1_455
O63 Pd28 K14B 42.4(6) . 1_455
Pd23 Pd28 K14B 113.7(4) . 1_455
Pd18 Pd28 K14B 112.8(4) . 1_455
Pd24 Pd28 K14B 114.9(4) . 1_455
Pd19 Pd28 K14B 114.2(4) . 1_455
O57 Pd29 O87 91.7(7) . .
O57 Pd29 O52 88.2(6) . .
O87 Pd29 O52 177.5(8) . .
O57 Pd29 O67 178.0(7) . .
O87 Pd29 O67 86.7(6) . .
O52 Pd29 O67 93.4(6) . .
O57 Pd29 Pd25 37.7(4) . .
O87 Pd29 Pd25 75.3(6) . .
O52 Pd29 Pd25 103.2(5) . .
O67 Pd29 Pd25 142.6(6) . .
O57 Pd29 Pd19 99.6(5) . .
O87 Pd29 Pd19 145.6(6) . .
O52 Pd29 Pd19 36.8(5) . .
O67 Pd29 Pd19 81.1(5) . .
Pd25 Pd29 Pd19 130.70(7) . .
O57 Pd29 Pd24 34.8(5) . .
O87 Pd29 Pd24 80.5(6) . .
O52 Pd29 Pd24 100.9(5) . .
O67 Pd29 Pd24 143.6(6) . .
Pd25 Pd29 Pd24 65.84(6) . .
Pd19 Pd29 Pd24 90.55(6) . .
O57 Pd29 Pd20 103.9(5) . .
O87 Pd29 Pd20 142.3(6) . .
O52 Pd29 Pd20 35.5(5) . .
O67 Pd29 Pd20 78.1(5) . .
Pd25 Pd29 Pd20 96.30(6) . .
Pd19 Pd29 Pd20 65.80(6) . .
Pd24 Pd29 Pd20 130.22(7) . .
O57 Pd29 K6A 120.6(5) . 2_665
O87 Pd29 K6A 59.6(6) . 2_665
O52 Pd29 K6A 118.3(5) . 2_665
O67 Pd29 K6A 59.5(6) . 2_665
Pd25 Pd29 K6A 83.13(14) . 2_665
Pd19 Pd29 K6A 134.31(16) . 2_665
Pd24 Pd29 K6A 134.80(16) . 2_665
Pd20 Pd29 K6A 83.07(15) . 2_665
O58 Pd30 O53 87.4(6) . .
O58 Pd30 O91 91.7(7) . .
O53 Pd30 O91 179.0(7) . .
O58 Pd30 O71 179.2(7) . .
O53 Pd30 O71 92.3(7) . .
O91 Pd30 O71 88.6(6) . .
O58 Pd30 Pd20 101.4(5) . .
O53 Pd30 Pd20 36.7(4) . .
O91 Pd30 Pd20 144.1(5) . .
O71 Pd30 Pd20 77.9(5) . .
O58 Pd30 Pd26 36.4(5) . .
O53 Pd30 Pd26 100.5(4) . .
O91 Pd30 Pd26 78.5(5) . .
O71 Pd30 Pd26 144.4(5) . .
Pd20 Pd30 Pd26 129.80(7) . .
O58 Pd30 Pd21 101.9(4) . .
O53 Pd30 Pd21 35.7(4) . .
O91 Pd30 Pd21 144.2(6) . .
O71 Pd30 Pd21 78.3(5) . .
Pd20 Pd30 Pd21 65.44(6) . .
Pd26 Pd30 Pd21 93.06(6) . .
O58 Pd30 Pd25 35.4(5) . .
O53 Pd30 Pd25 103.1(4) . .
O91 Pd30 Pd25 76.4(6) . .
O71 Pd30 Pd25 144.0(5) . .
Pd20 Pd30 Pd25 95.23(6) . .
Pd26 Pd30 Pd25 64.59(5) . .
Pd21 Pd30 Pd25 131.23(7) . .
O60 Pd32 O55 90.2(6) . .
O60 Pd32 O99 91.0(7) . .
O55 Pd32 O99 177.4(8) . .
O60 Pd32 O79 177.6(7) . .
O55 Pd32 O79 90.0(7) . .
O99 Pd32 O79 88.9(6) . .
O60 Pd32 Pd27 35.1(4) . .
O55 Pd32 Pd27 102.3(5) . .
O99 Pd32 Pd27 80.0(5) . .
O79 Pd32 Pd27 142.6(5) . .
O60 Pd32 Pd18 104.5(4) . .
O55 Pd32 Pd18 34.6(6) . .
O99 Pd32 Pd18 142.8(5) . .
O79 Pd32 Pd18 76.9(5) . .
Pd27 Pd32 Pd18 130.63(7) . .
O60 Pd32 Pd23 35.6(5) . .
O55 Pd32 Pd23 104.5(5) . .
O99 Pd32 Pd23 75.2(5) . .
O79 Pd32 Pd23 146.5(6) . .
Pd27 Pd32 Pd23 64.21(6) . .
Pd18 Pd32 Pd23 97.96(6) . .
O54 Pd31 O95 176.6(7) . .
O54 Pd31 O59 86.3(6) . .
O95 Pd31 O59 91.6(7) . .
O54 Pd31 O75 93.9(7) . .
O95 Pd31 O75 88.2(6) . .
O59 Pd31 O75 179.0(7) . .
O54 Pd31 Pd22 36.7(5) . .
O95 Pd31 Pd22 146.5(5) . .
O59 Pd31 Pd22 99.9(5) . .
O75 Pd31 Pd22 79.7(5) . .
O54 Pd31 Pd21 35.1(4) . .
O95 Pd31 Pd21 143.4(5) . .
O59 Pd31 Pd21 101.2(4) . .
O75 Pd31 Pd21 79.5(5) . .
Pd22 Pd31 Pd21 64.92(6) . .
O54 Pd31 Pd27 100.7(4) . .
O95 Pd31 Pd27 79.0(5) . .
O59 Pd31 Pd27 35.6(5) . .
O75 Pd31 Pd27 143.4(5) . .
Pd22 Pd31 Pd27 92.26(6) . .
Pd21 Pd31 Pd27 129.19(7) . .
O54 Pd31 Pd26 99.1(5) . .
O95 Pd31 Pd26 77.7(5) . .
O59 Pd31 Pd26 36.1(5) . .
O75 Pd31 Pd26 144.7(5) . .
Pd22 Pd31 Pd26 128.00(7) . .
Pd21 Pd31 Pd26 92.65(5) . .
Pd27 Pd31 Pd26 65.54(5) . .
Pd34 Pd33 O52 107.0(7) . .
Pd34 Pd33 O53 98.4(7) . .
O52 Pd33 O53 74.3(7) . .
Pd34 Pd33 O51 103.4(7) . .
O52 Pd33 O51 73.7(7) . .
O53 Pd33 O51 145.2(8) . .
Pd34 Pd33 O55 92.6(7) . .
O52 Pd33 O55 143.3(9) . .
O53 Pd33 O55 134.2(8) . .
O51 Pd33 O55 71.8(7) . .
Pd34 Pd33 O54 88.7(7) . .
O52 Pd33 O54 140.4(8) . .
O53 Pd33 O54 67.5(6) . .
O51 Pd33 O54 138.8(7) . .
O55 Pd33 O54 68.5(7) . .
Pd34 Pd33 Pd20 120.2(6) . .
O52 Pd33 Pd20 39.1(5) . .
O53 Pd33 Pd20 39.8(4) . .
O51 Pd33 Pd20 105.5(6) . .
O55 Pd33 Pd20 146.1(6) . .
O54 Pd33 Pd20 101.6(5) . .
Pd34 Pd33 Pd19 120.8(6) . .
O52 Pd33 Pd19 39.1(5) . .
O53 Pd33 Pd19 107.6(6) . .
O51 Pd33 Pd19 37.7(5) . .
O55 Pd33 Pd19 104.2(6) . .
O54 Pd33 Pd19 150.3(6) . .
Pd20 Pd33 Pd19 67.9(3) . .
Pd34 Pd33 Pd18 114.7(6) . .
O52 Pd33 Pd18 105.4(6) . .
O53 Pd33 Pd18 144.7(6) . .
O51 Pd33 Pd18 39.1(4) . .
O55 Pd33 Pd18 38.0(5) . .
O54 Pd33 Pd18 100.1(5) . .
Pd20 Pd33 Pd18 120.8(4) . .
Pd19 Pd33 Pd18 66.4(2) . .
Pd34 Pd33 Pd22 103.3(6) . .
O52 Pd33 Pd22 149.5(6) . .
O53 Pd33 Pd22 97.6(5) . .
O51 Pd33 Pd22 103.2(5) . .
O55 Pd33 Pd22 36.7(5) . .
O54 Pd33 Pd22 35.7(4) . .
Pd20 Pd33 Pd22 119.0(3) . .
Pd19 Pd33 Pd22 123.8(3) . .
Pd18 Pd33 Pd22 64.4(2) . .
Pd33 Pd34 O59 108.5(7) . .
Pd33 Pd34 O60 105.3(7) . .
O59 Pd34 O60 74.0(7) . .
Pd33 Pd34 O58 98.0(7) . .
O59 Pd34 O58 76.3(7) . .
O60 Pd34 O58 146.8(9) . .
Pd33 Pd34 O56 95.3(7) . .
O59 Pd34 O56 141.3(8) . .
O60 Pd34 O56 70.5(6) . .
O58 Pd34 O56 131.1(7) . .
Pd33 Pd34 O57 90.2(7) . .
O59 Pd34 O57 141.6(8) . .
O60 Pd34 O57 134.2(7) . .
O58 Pd34 O57 67.8(6) . .
O56 Pd34 O57 65.3(6) . .
Pd33 Pd34 Pd26 120.0(6) . .
O59 Pd34 Pd26 40.1(5) . .
O60 Pd34 Pd26 106.8(6) . .
O58 Pd34 Pd26 40.1(5) . .
O56 Pd34 Pd26 143.1(6) . .
O57 Pd34 Pd26 101.5(5) . .
Pd33 Pd34 Pd27 123.3(6) . .
O59 Pd34 Pd27 38.7(5) . .
O60 Pd34 Pd27 38.5(4) . .
O58 Pd34 Pd27 108.5(6) . .
O56 Pd34 Pd27 102.6(5) . .
O57 Pd34 Pd27 146.0(6) . .
Pd26 Pd34 Pd27 68.4(3) . .
Pd33 Pd34 Pd23 116.5(6) . .
O59 Pd34 Pd23 104.1(6) . .
O60 Pd34 Pd23 38.1(4) . .
O58 Pd34 Pd23 142.5(6) . .
O56 Pd34 Pd23 37.2(4) . .
O57 Pd34 Pd23 96.3(5) . .
Pd26 Pd34 Pd23 120.2(4) . .
Pd27 Pd34 Pd23 65.5(2) . .
O11 P1 O13 112.9(11) . .
O11 P1 O12 113.7(13) . .
O13 P1 O12 109.5(11) . .
O11 P1 O14 105.1(10) . .
O13 P1 O14 108.7(12) . .
O12 P1 O14 106.7(10) . .
O16 P2 O17 111.3(11) . .
O16 P2 O18 108.7(10) . .
O17 P2 O18 106.3(10) . .
O16 P2 O15 114.2(11) . .
O17 P2 O15 110.5(10) . .
O18 P2 O15 105.3(9) . .
O22 P3 O19 108.9(11) . .
O22 P3 O21 110.7(10) . .
O19 P3 O21 109.9(9) . .
O22 P3 O20 106.1(10) . .
O19 P3 O20 110.9(10) . .
O21 P3 O20 110.3(9) . .
O23 P4 O26 105.8(10) . .
O23 P4 O25 111.6(9) . .
O26 P4 O25 108.6(10) . .
O23 P4 O24 110.0(10) . .
O26 P4 O24 109.4(10) . .
O25 P4 O24 111.2(9) . .
O23 P4 K21 111.2(8) . 3_556
O26 P4 K21 48.6(8) . 3_556
O25 P4 K21 135.8(9) . 3_556
O24 P4 K21 62.2(8) . 3_556
O28 P5 O30 108.1(11) . .
O28 P5 O29 111.7(11) . .
O30 P5 O29 108.9(10) . .
O28 P5 O27 112.5(11) . .
O30 P5 O27 104.5(10) . .
O29 P5 O27 110.8(10) . .
O32 P6 O33 113.0(11) . .
O32 P6 O34 108.3(10) . .
O33 P6 O34 106.6(10) . .
O32 P6 O31 110.0(10) . .
O33 P6 O31 111.0(11) . .
O34 P6 O31 107.8(9) . .
O32 P6 K8 81.3(7) . .
O33 P6 K8 39.1(9) . .
O34 P6 K8 97.1(7) . .
O31 P6 K8 147.0(7) . .
O35 P7 O38 109.0(10) . .
O35 P7 O36 108.7(11) . .
O38 P7 O36 106.8(10) . .
O35 P7 O37 111.3(11) . .
O38 P7 O37 109.5(10) . .
O36 P7 O37 111.5(10) . .
O41 P8 O39 109.6(10) . .
O41 P8 O42 107.5(10) . .
O39 P8 O42 110.1(10) . .
O41 P8 O40 110.6(9) . .
O39 P8 O40 113.9(9) . .
O42 P8 O40 104.8(10) . .
O41 P8 K11 61.9(7) . 1_655
O39 P8 K11 156.8(7) . 1_655
O42 P8 K11 57.8(6) . 1_655
O40 P8 K11 89.0(7) . 1_655
O44 P9 O45 111.6(9) . .
O44 P9 O46 106.8(9) . .
O45 P9 O46 110.9(9) . .
O44 P9 O43 109.7(10) . .
O45 P9 O43 110.5(10) . .
O46 P9 O43 107.1(10) . .
O47 P10 O49 110.7(11) . .
O47 P10 O48 111.8(11) . .
O49 P10 O48 112.4(11) . .
O47 P10 O50 106.3(10) . .
O49 P10 O50 108.9(10) . .
O48 P10 O50 106.4(10) . .
O47 P10 K6B 145.2(9) . .
O49 P10 K6B 65.5(9) . .
O48 P10 K6B 100.6(9) . .
O50 P10 K6B 50.2(8) . .
O63 P11 O61 112.1(11) . .
O63 P11 O62 114.2(11) . .
O61 P11 O62 108.8(12) . .
O63 P11 O64 106.5(11) . .
O61 P11 O64 109.9(10) . .
O62 P11 O64 105.0(10) . .
O66 P12 O65 111.4(11) . .
O66 P12 O67 112.5(11) . .
O65 P12 O67 111.3(11) . .
O66 P12 O68 108.3(10) . .
O65 P12 O68 106.6(10) . .
O67 P12 O68 106.4(10) . .
O66 P12 K6B 54.6(8) . 2_665
O65 P12 K6B 161.9(9) . 2_665
O67 P12 K6B 69.8(9) . 2_665
O68 P12 K6B 89.9(8) . 2_665
O70 P13 O71 112.0(10) . .
O70 P13 O72 108.5(10) . .
O71 P13 O72 107.2(10) . .
O70 P13 O69 110.7(11) . .
O71 P13 O69 109.9(10) . .
O72 P13 O69 108.4(10) . .
O75 P14 O73 111.3(11) . .
O75 P14 O76 108.2(10) . .
O73 P14 O76 104.9(10) . .
O75 P14 O74 111.9(11) . .
O73 P14 O74 111.9(11) . .
O76 P14 O74 108.3(10) . .
O77 P15 O79 111.1(11) . .
O77 P15 O78 110.7(10) . .
O79 P15 O78 109.9(10) . .
O77 P15 O80 109.7(10) . .
O79 P15 O80 109.2(10) . .
O78 P15 O80 106.1(9) . .
O82 P16 O81 112.8(12) . .
O82 P16 O83 111.5(11) . .
O81 P16 O83 109.6(12) . .
O82 P16 O84 105.2(11) . .
O81 P16 O84 107.6(11) . .
O83 P16 O84 110.1(12) . .
O88 P17 O87 110.8(10) . .
O88 P17 O85 106.7(11) . .
O87 P17 O85 110.8(12) . .
O88 P17 O86 106.4(11) . .
O87 P17 O86 108.0(12) . .
O85 P17 O86 114.1(12) . .
O88 P17 K18A 52.0(8) . 3_466
O87 P17 K18A 140.9(9) . 3_466
O85 P17 K18A 57.4(8) . 3_466
O86 P17 K18A 110.6(9) . 3_466
O91 P18 O89 111.5(11) . .
O91 P18 O92 111.1(11) . .
O89 P18 O92 109.0(10) . .
O91 P18 O90 110.2(10) . .
O89 P18 O90 109.3(10) . .
O92 P18 O90 105.6(10) . .
O91 P18 K15B 102.6(9) . .
O89 P18 K15B 143.4(8) . .
O92 P18 K15B 43.6(8) . .
O90 P18 K15B 68.9(8) . .
O94 P19 O95 112.1(11) . .
O94 P19 O96 109.0(11) . .
O95 P19 O96 111.9(11) . .
O94 P19 O93 110.1(11) . .
O95 P19 O93 107.6(10) . .
O96 P19 O93 106.0(10) . .
O97 P20 O99 110.4(11) . .
O97 P20 O98 110.7(11) . .
O99 P20 O98 111.6(10) . .
O97 P20 O100 110.0(10) . .
O99 P20 O100 106.7(10) . .
O98 P20 O100 107.3(10) . .
O97 P20 K15B 148.1(9) . 1_455
O99 P20 K15B 98.0(8) . 1_455
O98 P20 K15B 42.3(8) . 1_455
O100 P20 K15B 73.7(7) . 1_455
Pd1 O1 Pd11 107.0(7) . .
Pd1 O1 Pd2 123.0(7) . .
Pd11 O1 Pd2 104.8(7) . .
Pd1 O1 Pd16 104.2(7) . .
Pd11 O1 Pd16 127.2(7) . .
Pd2 O1 Pd16 92.0(7) . .
Pd3 O2 Pd12 108.4(7) . .
Pd3 O2 Pd2 119.9(7) . .
Pd12 O2 Pd2 108.4(8) . .
Pd3 O2 Pd16 94.9(8) . .
Pd12 O2 Pd16 126.2(8) . .
Pd2 O2 Pd16 99.6(7) . .
Pd3 O3 Pd4 121.1(7) . .
Pd3 O3 Pd13 108.5(7) . .
Pd4 O3 Pd13 107.0(7) . .
Pd3 O3 Pd16 96.0(7) . .
Pd4 O3 Pd16 96.2(7) . .
Pd13 O3 Pd16 129.1(8) . .
Pd14 O4 Pd4 108.7(7) . .
Pd14 O4 Pd5 108.7(8) . .
Pd4 O4 Pd5 121.8(7) . .
Pd14 O4 Pd16 126.1(8) . .
Pd4 O4 Pd16 91.5(8) . .
Pd5 O4 Pd16 100.6(7) . .
Pd15 O5 Pd1 109.9(7) . .
Pd15 O5 Pd5 109.7(7) . .
Pd1 O5 Pd5 119.2(7) . .
Pd15 O5 Pd16 128.5(7) . .
Pd1 O5 Pd16 96.9(6) . .
Pd5 O5 Pd16 92.7(6) . .
Pd6 O6 Pd11 108.8(8) . .
Pd6 O6 Pd7 121.9(8) . .
Pd11 O6 Pd7 107.7(8) . .
Pd6 O6 Pd17 96.2(8) . .
Pd11 O6 Pd17 125.0(8) . .
Pd7 O6 Pd17 97.9(8) . .
Pd12 O7 Pd8 108.5(8) . .
Pd12 O7 Pd7 107.6(9) . .
Pd8 O7 Pd7 123.7(8) . .
Pd12 O7 Pd17 126.9(8) . .
Pd8 O7 Pd17 99.7(8) . .
Pd7 O7 Pd17 91.5(7) . .
Pd13 O8 Pd8 110.6(8) . .
Pd13 O8 Pd9 110.5(8) . .
Pd8 O8 Pd9 118.0(7) . .
Pd13 O8 Pd17 131.5(8) . .
Pd8 O8 Pd17 94.4(7) . .
Pd9 O8 Pd17 91.2(7) . .
Pd10 O9 Pd9 122.1(7) . .
Pd10 O9 Pd14 108.1(7) . .
Pd9 O9 Pd14 105.1(8) . .
Pd10 O9 Pd17 94.3(8) . .
Pd9 O9 Pd17 101.3(7) . .
Pd14 O9 Pd17 127.7(8) . .
Pd6 O10 Pd10 121.7(7) . .
Pd6 O10 Pd15 108.1(8) . .
Pd10 O10 Pd15 105.3(7) . .
Pd6 O10 Pd17 97.7(7) . .
Pd10 O10 Pd17 96.8(7) . .
Pd15 O10 Pd17 128.8(8) . .
P1 O11 Pd1 117.3(10) . .
P1 O12 Pd2 118.2(11) . .
P1 O13 Pd11 122.5(13) . .
P1 O13 K8 127.4(11) . .
Pd11 O13 K8 83.8(6) . .
P1 O13 K19 120.0(13) . .
Pd11 O13 K19 95.8(9) . .
K8 O13 K19 98.1(9) . .
P1 O14 K21 158.1(11) . 3_456
P2 O15 Pd2 118.0(9) . .
P2 O15 K7 92.1(7) . .
Pd2 O15 K7 149.5(8) . .
P2 O16 Pd3 118.9(10) . .
P2 O17 Pd12 121.3(10) . .
P2 O17 K1 120.7(9) . .
Pd12 O17 K1 87.3(6) . .
P2 O17 K10 91.6(8) . .
Pd12 O17 K10 142.5(7) . .
K1 O17 K10 90.4(5) . .
P2 O18 K7 114.3(9) . .
P2 O18 K10 114.3(9) . .
K7 O18 K10 96.0(6) . .
P3 O19 Pd3 121.7(10) . .
P3 O20 Pd4 122.5(9) . .
P3 O20 K4 133.4(8) . .
Pd4 O20 K4 93.8(6) . .
P3 O21 Pd13 121.0(10) . .
P3 O21 K2 127.3(8) . .
Pd13 O21 K2 94.0(6) . .
P4 O23 Pd4 120.1(10) . .
P4 O23 K4 134.9(8) . .
Pd4 O23 K4 92.7(6) . .
P4 O24 Pd5 118.6(8) . .
P4 O24 K21 92.0(9) . 3_556
Pd5 O24 K21 149.3(9) . 3_556
P4 O25 Pd14 121.8(11) . .
P4 O25 K8 131.2(10) . 1_655
Pd14 O25 K8 98.6(6) . 1_655
P4 O26 K21 107.8(11) . 3_556
P5 O27 Pd5 119.0(10) . .
P5 O28 Pd1 119.3(11) . .
P5 O29 Pd15 120.0(11) . .
P5 O29 K6A 131.9(10) . .
Pd15 O29 K6A 103.0(7) . .
P5 O29 K16 126.4(11) . 2_664
Pd15 O29 K16 84.1(6) . 2_664
K6A O29 K16 75.4(5) . 2_664
P6 O31 Pd6 119.9(9) . .
P6 O32 Pd7 119.9(9) . .
P6 O32 K9 132.8(10) . .
Pd7 O32 K9 104.5(7) . .
P6 O33 Pd11 120.6(11) . .
P6 O33 K8 121.4(12) . .
Pd11 O33 K8 82.4(6) . .
P6 O33 K19 126.3(13) . .
Pd11 O33 K19 96.1(10) . .
K8 O33 K19 99.5(8) . .
P7 O35 Pd7 121.1(10) . .
P7 O35 K9 132.1(10) . .
Pd7 O35 K9 102.4(7) . .
P7 O36 Pd8 120.9(9) . .
P7 O36 K3 135.9(9) . .
Pd8 O36 K3 102.4(7) . .
P7 O37 Pd12 122.8(11) . .
P7 O37 K1 123.2(10) . .
Pd12 O37 K1 82.4(6) . .
P8 O39 Pd8 119.9(9) . .
P8 O39 K3 135.9(9) . .
Pd8 O39 K3 100.2(6) . .
P8 O40 Pd9 119.4(9) . .
P8 O41 Pd13 119.5(10) . .
P8 O41 K2 128.2(9) . .
Pd13 O41 K2 91.5(6) . .
P8 O41 K11 92.4(8) . 1_655
Pd13 O41 K11 130.9(7) . 1_655
K2 O41 K11 96.4(5) . 1_655
P8 O42 K11 96.0(7) . 1_655
P9 O43 Pd9 120.6(10) . .
P9 O44 Pd10 117.2(9) . .
P9 O44 K5 131.2(8) . .
Pd10 O44 K5 92.7(6) . .
P9 O45 Pd14 123.8(10) . .
P9 O45 K8 133.2(9) . 1_655
Pd14 O45 K8 100.9(6) . 1_655
P9 O46 K9 125.2(9) . 1_655
P10 O47 Pd10 119.0(9) . .
P10 O47 K5 140.4(9) . .
Pd10 O47 K5 94.4(7) . .
P10 O48 Pd6 119.2(11) . .
P10 O49 Pd15 122.4(10) . .
P10 O49 K6A 131.1(10) . .
Pd15 O49 K6A 102.9(7) . .
P10 O49 K16 125.3(11) . 2_664
Pd15 O49 K16 83.0(6) . 2_664
K6A O49 K16 73.8(5) . 2_664
P10 O49 K6B 89.5(9) . .
Pd15 O49 K6B 137.8(10) . .
K16 O49 K6B 101.4(7) 2_664 .
P10 O50 K6B 104.8(10) . .
Pd19 O51 Pd28 111.6(8) . .
Pd19 O51 Pd18 122.8(9) . .
Pd28 O51 Pd18 107.9(8) . .
Pd19 O51 Pd33 95.8(8) . .
Pd28 O51 Pd33 124.0(9) . .
Pd18 O51 Pd33 94.7(7) . .
Pd20 O52 Pd19 123.1(8) . .
Pd20 O52 Pd29 108.3(8) . .
Pd19 O52 Pd29 106.4(7) . .
Pd20 O52 Pd33 96.1(7) . .
Pd19 O52 Pd33 96.9(7) . .
Pd29 O52 Pd33 127.5(8) . .
Pd21 O53 Pd20 122.2(7) . .
Pd21 O53 Pd30 107.7(7) . .
Pd20 O53 Pd30 105.9(7) . .
Pd21 O53 Pd33 102.1(7) . .
Pd20 O53 Pd33 93.3(7) . .
Pd30 O53 Pd33 126.9(7) . .
Pd21 O54 Pd22 121.4(8) . .
Pd21 O54 Pd31 109.0(8) . .
Pd22 O54 Pd31 106.4(8) . .
Pd21 O54 Pd33 95.0(7) . .
Pd22 O54 Pd33 96.9(7) . .
Pd31 O54 Pd33 129.4(8) . .
Pd18 O55 Pd32 110.2(10) . .
Pd18 O55 Pd22 122.1(8) . .
Pd32 O55 Pd22 108.6(8) . .
Pd18 O55 Pd33 92.1(8) . .
Pd32 O55 Pd33 126.3(8) . .
Pd22 O55 Pd33 98.0(8) . .
Pd23 O56 Pd28 108.1(8) . .
Pd23 O56 Pd24 123.0(8) . .
Pd28 O56 Pd24 106.1(8) . .
Pd23 O56 Pd34 94.2(7) . .
Pd28 O56 Pd34 124.0(8) . .
Pd24 O56 Pd34 102.7(8) . .
Pd24 O57 Pd29 110.1(8) . .
Pd24 O57 Pd25 122.1(8) . .
Pd29 O57 Pd25 105.5(7) . .
Pd24 O57 Pd34 100.0(7) . .
Pd29 O57 Pd34 126.4(8) . .
Pd25 O57 Pd34 93.5(7) . .
Pd25 O58 Pd30 109.2(7) . .
Pd25 O58 Pd26 119.9(7) . .
Pd30 O58 Pd26 107.3(9) . .
Pd25 O58 Pd34 102.2(8) . .
Pd30 O58 Pd34 126.8(7) . .
Pd26 O58 Pd34 91.8(7) . .
Pd27 O59 Pd26 123.4(8) . .
Pd27 O59 Pd31 107.8(7) . .
Pd26 O59 Pd31 107.4(8) . .
Pd27 O59 Pd34 97.4(7) . .
Pd26 O59 Pd34 95.2(7) . .
Pd31 O59 Pd34 127.0(8) . .
Pd27 O60 Pd32 109.4(7) . .
Pd27 O60 Pd23 120.1(7) . .
Pd32 O60 Pd23 109.2(8) . .
Pd27 O60 Pd34 95.8(8) . .
Pd32 O60 Pd34 124.7(8) . .
Pd23 O60 Pd34 97.8(7) . .
P11 O61 Pd18 117.1(9) . .
P11 O62 Pd19 118.6(10) . .
P11 O63 Pd28 119.5(10) . .
P11 O63 K14B 129.4(12) . 1_455
Pd28 O63 K14B 107.5(9) . 1_455
P11 O63 K14A 132.0(10) . 1_455
Pd28 O63 K14A 86.6(7) . 1_455
P12 O65 Pd19 119.2(10) . .
P12 O66 Pd20 121.6(9) . .
P12 O66 K6B 101.9(10) . 2_665
Pd20 O66 K6B 85.9(7) . 2_665
P12 O67 Pd29 119.0(9) . .
P12 O67 K16 131.4(10) . .
Pd29 O67 K16 105.6(7) . .
P12 O67 K6A 123.9(10) . 2_665
Pd29 O67 K6A 84.9(6) . 2_665
K16 O67 K6A 75.9(5) . 2_665
P12 O67 K6B 84.9(9) . 2_665
Pd29 O67 K6B 100.7(8) . 2_665
K16 O67 K6B 105.9(7) . 2_665
P13 O69 Pd20 118.4(10) . .
P13 O69 K6B 115.8(11) . 2_665
Pd20 O69 K6B 82.9(8) . 2_665
P13 O70 Pd21 123.0(10) . .
P13 O70 K13 133.4(10) . .
Pd21 O70 K13 98.3(7) . .
P13 O71 Pd30 120.9(10) . .
P13 O71 K14A 131.7(10) . .
Pd30 O71 K14A 97.6(7) . .
P13 O71 K14B 131.4(11) . .
Pd30 O71 K14B 96.2(8) . .
P14 O73 Pd21 119.5(10) . .
P14 O73 K13 135.3(9) . .
Pd21 O73 K13 96.0(6) . .
P14 O74 Pd22 118.2(10) . .
P14 O74 K10 90.6(9) . .
Pd22 O74 K10 100.1(6) . .
P14 O75 Pd31 119.4(11) . .
P14 O75 K1 133.5(10) . .
Pd31 O75 K1 103.6(7) . .
P14 O75 K10 87.7(8) . .
Pd31 O75 K10 105.3(7) . .
K1 O75 K10 97.8(6) . .
P15 O77 Pd22 121.7(9) . .
P15 O78 Pd18 119.1(9) . .
P15 O79 Pd32 123.9(10) . .
P15 O79 K2 132.6(9) . 1_455
Pd32 O79 K2 103.2(7) . 1_455
P15 O80 K17 133.0(10) . .
P16 O81 Pd23 119.2(10) . .
P16 O81 K15B 119.1(12) . 1_455
Pd23 O81 K15B 99.0(8) . 1_455
P16 O82 Pd24 118.2(11) . .
P16 O82 K18B 131.4(13) . 3_466
Pd24 O82 K18B 110.2(10) . 3_466
P16 O83 Pd28 123.8(14) . .
P16 O83 K14B 129.7(12) . 1_455
Pd28 O83 K14B 104.5(10) . 1_455
P16 O83 K14A 131.9(12) . 1_455
Pd28 O83 K14A 83.2(7) . 1_455
P17 O85 Pd24 119.4(11) . .
P17 O85 K18A 96.6(10) . 3_466
Pd24 O85 K18A 138.8(9) . 3_466
P17 O85 K18B 138.7(11) . 3_466
Pd24 O85 K18B 101.9(9) . 3_466
P17 O86 Pd25 118.7(11) . .
P17 O87 Pd29 122.7(11) . .
P17 O87 K16 127.2(10) . .
Pd29 O87 K16 103.2(8) . .
P17 O87 K6A 129.2(12) . 2_665
Pd29 O87 K6A 85.2(6) . 2_665
K16 O87 K6A 74.6(5) . 2_665
P17 O88 K18A 103.5(10) . 3_466
P18 O89 Pd25 118.4(10) . .
P18 O90 Pd26 122.2(10) . .
P18 O90 K15B 84.7(8) . .
Pd26 O90 K15B 140.6(8) . .
P18 O91 Pd30 123.8(12) . .
P18 O91 K14A 128.9(11) . .
Pd30 O91 K14A 97.7(7) . .
P18 O91 K14B 127.3(11) . .
Pd30 O91 K14B 98.6(8) . .
P18 O92 K15B 112.4(10) . .
P18 O92 K15A 120.2(10) . .
P19 O93 Pd26 123.0(10) . .
P19 O94 Pd27 121.8(11) . .
P19 O94 K12 132.2(11) . .
Pd27 O94 K12 103.7(8) . .
P19 O95 Pd31 122.6(11) . .
P19 O95 K1 133.2(11) . .
Pd31 O95 K1 102.8(7) . .
P20 O97 Pd27 120.3(10) . .
P20 O97 K11 114.3(10) . .
Pd27 O97 K11 97.1(7) . .
P20 O97 K12 135.1(9) . .
Pd27 O97 K12 95.2(8) . .
K11 O97 K12 84.7(6) . .
P20 O98 Pd23 119.9(10) . .
P20 O98 K15B 116.8(10) . 1_455
Pd23 O98 K15B 103.4(8) . 1_455
P20 O99 Pd32 122.0(11) . .
P20 O99 K2 130.2(9) . 1_455
Pd32 O99 K2 105.8(6) . 1_455
C1A O1A C5A 113.0(19) . .
C1A O1A K3 124.8(15) . .
C5A O1A K3 118.6(13) . .
C1A O2A C4B 119.4(19) . .
C2A O3A K5 112.2(13) . .
C3A O4A K5 114.6(15) . .
C6A O5A K3 102.7(17) . .
O2A C1A O1A 111.1(17) . .
O2A C1A C2A 111.6(19) . .
O1A C1A C2A 113.5(17) . .
O3A C2A C1A 111.7(17) . .
O3A C2A C3A 112.5(18) . .
C1A C2A C3A 110.5(18) . .
O4A C3A C4A 113.0(19) . .
O4A C3A C2A 111.3(18) . .
C4A C3A C2A 110.8(16) . .
O2H C4A C3A 106.9(17) . .
O2H C4A C5A 112.4(18) . .
C3A C4A C5A 110.5(16) . .
O1A C5A C6A 111(2) . .
O1A C5A C4A 107.2(17) . .
C6A C5A C4A 109.9(18) . .
O5A C6A C5A 111(2) . .
C5B O1B C1B 110(2) . .
C5B O1B K20 111.0(19) . .
C1B O1B K20 137(2) . .
C4C O2B C1B 124(2) . .
C6B O5B K20 122(2) . .
C6B O5B K3 115(2) . .
K20 O5B K3 119.2(14) . .
O2B C1B O1B 113(2) . .
O2B C1B C2B 105(2) . .
O1B C1B C2B 116(2) . .
O3B C2B C3B 112(2) . .
O3B C2B C1B 113(2) . .
C3B C2B C1B 109(2) . .
O4B C3B C2B 112(2) . .
O4B C3B C4B 112(2) . .
C2B C3B C4B 109.2(19) . .
O2A C4B C3B 107.0(19) . .
O2A C4B C5B 110.4(19) . .
C3B C4B C5B 111(2) . .
O1B C5B C4B 107(2) . .
O1B C5B C6B 110(2) . .
C4B C5B C6B 112(2) . .
O5B C6B C5B 107(3) . .
C1C O1C C5C 113(2) . .
C1C O2C C4D 118(2) . .
C2C O3C K20 111(2) . 3_566
O2C C1C O1C 107(2) . .
O2C C1C C2C 101(3) . .
O1C C1C C2C 109(2) . .
O3C C2C C1C 111(3) . .
O3C C2C C3C 110(3) . .
C1C C2C C3C 121(3) . .
O4C C3C C2C 113(3) . .
O4C C3C C4C 111(3) . .
C2C C3C C4C 102(2) . .
O2B C4C C5C 109(2) . .
O2B C4C C3C 102(2) . .
C5C C4C C3C 114(3) . .
O1C C5C C4C 110(2) . .
O1C C5C C6C 104(2) . .
C4C C5C C6C 114(2) . .
O5C2 C6C C5C 109(2) . .
O5C1 C6C C5C 110.0(19) . .
C1D O1D C5D 116(3) . .
C1D O1D K12 119(2) . 3_566
C5D O1D K12 119(2) . 3_566
C1D O2D C4E 116.7(15) . .
C2D O3D K15A 124(2) . 3_566
C3D O4D K15A 109(2) . 3_566
C6D O5D K12 107(4) . 3_566
O1D C1D O2D 113(3) . .
O1D C1D C2D 108(2) . .
O2D C1D C2D 110(3) . .
O3D C2D C1D 107(3) . .
O3D C2D C3D 109(3) . .
C1D C2D C3D 113.5(19) . .
O4D C3D C4D 117(3) . .
O4D C3D C2D 115(3) . .
C4D C3D C2D 111.2(17) . .
O2C C4D C3D 107(3) . .
O2C C4D C5D 119(3) . .
C3D C4D C5D 110.9(19) . .
O1D C5D C4D 110(3) . .
O1D C5D C6D 103(3) . .
C4D C5D C6D 102(3) . .
O5D C6D C5D 105(3) . .
C1E O1E C5E 112(2) . .
C1E O2E C4F 114(3) . .
C2E O3E K18A 129(3) . .
C6E O5E K12 67.5(19) . 3_566
O1E C1E O2E 107(3) . .
O1E C1E C2E 118(2) . .
O2E C1E C2E 104(3) . .
O3E C2E C3E 114(3) . .
O3E C2E C1E 115(3) . .
C3E C2E C1E 108.3(17) . .
O4E C3E C2E 111.4(15) . .
O4E C3E C4E 110.7(14) . .
C2E C3E C4E 111.5(13) . .
O2D C4E C5E 110.1(18) . .
O2D C4E C3E 108.6(17) . .
C5E C4E C3E 111.3(17) . .
O1E C5E C4E 104(2) . .
O1E C5E C6E 110(3) . .
C4E C5E C6E 111.7(18) . .
O5E C6E C5E 112(3) . .
O5E C6E K12 87(2) . 3_566
C5E C6E K12 159(2) . 3_566
C5F O1F C1F 103(4) . .
C5F O1F K15A 128(3) . 3_466
C1F O1F K15A 125(2) . 3_466
C1F O2F C4G 122(3) . .
C3F O4F K18A 170(3) . .
C3F O4F K18B 125(2) . .
C6F O5F K15B 150(3) . 3_466
C6F O5F K15A 106(3) . 3_466
O2F C1F O1F 120(3) . .
O2F C1F C2F 101(3) . .
O1F C1F C2F 110(3) . .
O3F C2F C1F 111(2) . .
O3F C2F C3F 109(2) . .
C1F C2F C3F 117(4) . .
O4F C3F C4F 110(2) . .
O4F C3F C2F 109(2) . .
C4F C3F C2F 99(3) . .
O2E C4F C5F 112(3) . .
O2E C4F C3F 102(3) . .
C5F C4F C3F 106(3) . .
O1F C5F C4F 117(3) . .
O1F C5F C6F 97(3) . .
C4F C5F C6F 110(4) . .
O5F C6F C5F 117(4) . .
O5F C6F K15A 50(2) . 3_466
C5F C6F K15A 89(2) . 3_466
C5G O1G C1G 109.8(18) . .
C1G O2G C4H 119(2) . .
O1G C1G O2G 109(2) . .
O1G C1G C2G 112(2) . .
O2G C1G C2G 110.6(18) . .
O3G C2G C3G 113(3) . .
O3G C2G C1G 110(2) . .
C3G C2G C1G 108.5(16) . .
O4G C3G C2G 111(3) . .
O4G C3G C4G 115(3) . .
C2G C3G C4G 109.7(17) . .
O2F C4G C3G 105(3) . .
O2F C4G C5G 116(3) . .
C3G C4G C5G 111.3(17) . .
O1G C5G C4G 110.3(18) . .
O1G C5G C6G 98(2) . .
C4G C5G C6G 111.5(19) . .
O5G C6G C5G 111(2) . .
C1H O1H C5H 116(2) . .
C1H O1H K9 119.3(15) . .
C5H O1H K9 125.0(17) . .
C1H O2H C4A 116.4(14) . .
C6H O5H K9 111(2) . .
O1H C1H O2H 112(2) . .
O1H C1H C2H 106.0(19) . .
O2H C1H C2H 112(2) . .
O3H C2H C1H 104(2) . .
O3H C2H C3H 112(2) . .
C1H C2H C3H 113(2) . .
O4H C3H C4H 113(3) . .
O4H C3H C2H 105(2) . .
C4H C3H C2H 106(2) . .
O2G C4H C3H 109(2) . .
O2G C4H C5H 107(2) . .
C3H C4H C5H 112(2) . .
O1H C5H C4H 106(2) . .
O1H C5H C6H 109(2) . .
C4H C5H C6H 112(3) . .
O5H C6H C5H 108(3) . .
C1I O1I C5I 111.3(19) . .
C1I O2I C4J 115.0(14) . .
O1I C1I O2I 112(3) . .
O1I C1I C2I 113.8(17) . .
O2I C1I C2I 110.0(17) . .
O3I C2I C1I 109.7(17) . .
O3I C2I C3I 110.3(18) . .
C1I C2I C3I 109.4(16) . .
O4I C3I C4I 113(2) . .
O4I C3I C2I 110.4(19) . .
C4I C3I C2I 110.8(16) . .
O2R C4I C5I 111.0(19) . .
O2R C4I C3I 109.7(19) . .
C5I C4I C3I 113.0(17) . .
O1I C5I C4I 111(2) . .
O1I C5I C6I 108.1(17) . .
C4I C5I C6I 115.1(19) . .
O5I C6I C5I 110.1(19) . .
C5J O1J C1J 110(3) . .
C1J O2J C4K 116(3) . .
C2J O3J K13 115(2) . .
C3J O4J K13 110(2) . .
O2J C1J O1J 112(3) . .
O2J C1J C2J 109(3) . .
O1J C1J C2J 115(3) . .
O3J C2J C1J 116(3) . .
O3J C2J C3J 110(3) . .
C1J C2J C3J 110(3) . .
O4J C3J C4J 107(3) . .
O4J C3J C2J 113(3) . .
C4J C3J C2J 110(2) . .
O2I C4J C3J 106(2) . .
O2I C4J C5J 109(2) . .
C3J C4J C5J 109(2) . .
O1J C5J C4J 108.6(17) . .
O1J C5J C6J 105(3) . .
C4J C5J C6J 113(3) . .
O5J C6J C5J 111(3) . .
C1K O1K C5K 115(3) . .
C1K O1K K17 113(2) . .
C5K O1K K17 122(2) . .
C4L O2K C1K 117(3) . .
C6K O5K K17 119(3) . .
O2K C1K O1K 108(3) . .
O2K C1K C2K 109(2) . .
O1K C1K C2K 108(3) . .
O3K C2K C1K 112(3) . .
O3K C2K C3K 107(3) . .
C1K C2K C3K 115(3) . .
O4K C3K C4K 112(3) . .
O4K C3K C2K 112(3) . .
C4K C3K C2K 107(3) . .
O2J C4K C3K 107(3) . .
O2J C4K C5K 109(3) . .
C3K C4K C5K 117(3) . .
O1K C5K C4K 108(3) . .
O1K C5K C6K 107(3) . .
C4K C5K C6K 111(3) . .
O5K C6K C5K 112(3) . .
C1L O1L C5L 112(2) . .
C1L O2L C4M 117(3) . .
O1L C1L O2L 117(3) . .
O1L C1L C2L 111.9(17) . .
O2L C1L C2L 105(3) . .
O3L C2L C3L 110(2) . .
O3L C2L C1L 110(2) . .
C3L C2L C1L 109.9(18) . .
O4L C3L C2L 112(2) . .
O4L C3L C4L 110(2) . .
C2L C3L C4L 110.7(18) . .
O2K C4L C5L 112(2) . .
O2K C4L C3L 107.4(19) . .
C5L C4L C3L 113.4(18) . .
O1L C5L C4L 111.6(19) . .
O1L C5L C6L 109(2) . .
C4L C5L C6L 112(2) . .
O5L1 C6L C5L 110(2) . .
O5L2 C6L C5L 110(2) . .
C1M O1M C5M 112(3) . .
C1M O1M K7 110(2) . 3_456
C5M O1M K7 126(2) . 3_456
C4N O2M C1M 117(3) . .
C6M O5M K7 123(3) . 3_456
O1M C1M O2M 115(3) . .
O1M C1M C2M 113(3) . .
O2M C1M C2M 102(3) . .
O1M C1M K7 48(2) . 3_456
O2M C1M K7 156.0(19) . 3_456
C2M C1M K7 101(3) . 3_456
O3M C2M C1M 113(2) . .
O3M C2M C3M 112(2) . .
C1M C2M C3M 110.8(18) . .
O4M C3M C4M 110(2) . .
O4M C3M C2M 111(2) . .
C4M C3M C2M 110.4(18) . .
O2L C4M C5M 113(3) . .
O2L C4M C3M 108(2) . .
C5M C4M C3M 110.9(18) . .
O1M C5M C4M 111(2) . .
O1M C5M C6M 107(3) . .
C4M C5M C6M 113(2) . .
O5M C6M C5M 106(3) . .
C1N O1N C5N 111.1(18) . .
C1N O2N C4P 115.7(16) . .
C2N O3N K4 112.4(15) . 3_456
C3N O4N K4 112.1(17) . 3_456
O1N C1N O2N 114(2) . .
O1N C1N C2N 113.8(16) . .
O2N C1N C2N 116(2) . .
O3N C2N C1N 109.0(18) . .
O3N C2N C3N 110.7(18) . .
C1N C2N C3N 109.6(16) . .
O4N C3N C2N 110.3(18) . .
O4N C3N C4N 111.2(18) . .
C2N C3N C4N 109.9(16) . .
O2M C4N C5N 119(2) . .
O2M C4N C3N 105(2) . .
C5N C4N C3N 110.5(16) . .
O1N C5N C6N 111(3) . .
O1N C5N C4N 109.9(17) . .
C6N C5N C4N 113.4(17) . .
O5N2 C6N C5N 113(2) . .
O5N1 C6N C5N 111(2) . .
C1P O1P C5P 111(2) . .
C4R O2P C1P 115.9(16) . .
C2P O3P K18A 124(3) . 2_665
C3P O4P K21 125(3) . .
O1P C1P O2P 117(3) . .
O1P C1P C2P 111.7(17) . .
O2P C1P C2P 108.2(18) . .
O3P C2P C1P 110.8(18) . .
O3P C2P C3P 111(2) . .
C1P C2P C3P 107.7(16) . .
O4P C3P C4P 111(2) . .
O4P C3P C2P 110(2) . .
C4P C3P C2P 110.1(17) . .
O2N C4P C5P 111.7(19) . .
O2N C4P C3P 107.9(19) . .
C5P C4P C3P 114.4(17) . .
O1P C5P C4P 112.9(19) . .
O1P C5P C6P 111(4) . .
C4P C5P C6P 113(2) . .
O5P C6P C5P 112(2) . .
C1R O1R C5R 110(2) . .
C4I O2R C1R 117.4(16) . .
O1R C1R O2R 117(3) . .
O1R C1R C2R 109.9(17) . .
O2R C1R C2R 109.7(18) . .
O3R C2R C3R 116(4) . .
O3R C2R C1R 109.0(18) . .
C3R C2R C1R 110.5(17) . .
O4R C3R C4R 110(2) . .
O4R C3R C2R 110(2) . .
C4R C3R C2R 112.4(18) . .
O2P C4R C5R 114(3) . .
O2P C4R C3R 110(2) . .
C5R C4R C3R 114.8(18) . .
O1R C5R C4R 110.5(19) . .
O1R C5R C6R 108(3) . .
C4R C5R C6R 112(2) . .
O5R C6R C5R 111(2) . .
O5W K1 O75 91.0(6) . .
O5W K1 O95 134.3(6) . .
O75 K1 O95 61.7(5) . .
O5W K1 O6W 85.0(6) . .
O75 K1 O6W 138.0(6) . .
O95 K1 O6W 92.3(6) . .
O5W K1 O17 97.1(6) . .
O75 K1 O17 89.1(5) . .
O95 K1 O17 116.7(6) . .
O6W K1 O17 132.9(6) . .
O5W K1 O37 137.5(6) . .
O75 K1 O37 118.2(6) . .
O95 K1 O37 88.0(5) . .
O6W K1 O37 90.9(6) . .
O17 K1 O37 56.6(4) . .
O5W K1 O22W 64.3(8) . .
O75 K1 O22W 71.9(9) . .
O95 K1 O22W 72.3(8) . .
O6W K1 O22W 68.8(9) . .
O17 K1 O22W 152.4(8) . .
O37 K1 O22W 150.5(8) . .
O5W K1 O2W 150.1(6) . .
O75 K1 O2W 67.5(5) . .
O95 K1 O2W 53.7(5) . .
O6W K1 O2W 124.9(6) . .
O17 K1 O2W 63.5(5) . .
O37 K1 O2W 51.8(5) . .
O22W K1 O2W 122.8(9) . .
O99 K2 O6W 101.0(6) 1_655 .
O99 K2 O79 61.9(4) 1_655 1_655
O6W K2 O79 153.3(6) . 1_655
O99 K2 O5W 148.5(6) 1_655 .
O6W K2 O5W 84.6(6) . .
O79 K2 O5W 100.0(6) 1_655 .
O99 K2 O21 125.0(6) 1_655 .
O6W K2 O21 113.8(6) . .
O79 K2 O21 92.8(5) 1_655 .
O5W K2 O21 78.5(5) . .
O99 K2 O41 93.0(5) 1_655 .
O6W K2 O41 75.6(6) . .
O79 K2 O41 122.9(6) 1_655 .
O5W K2 O41 118.3(6) . .
O21 K2 O41 59.2(4) . .
O99 K2 O1W 71.8(5) 1_655 1_655
O6W K2 O1W 139.4(6) . 1_655
O79 K2 O1W 58.4(5) 1_655 1_655
O5W K2 O1W 122.8(6) . 1_655
O21 K2 O1W 53.9(5) . 1_655
O41 K2 O1W 65.2(5) . 1_655
O99 K2 Pd32 30.8(4) 1_655 1_655
O6W K2 Pd32 129.8(4) . 1_655
O79 K2 Pd32 31.2(3) 1_655 1_655
O5W K2 Pd32 127.9(5) . 1_655
O21 K2 Pd32 109.9(4) . 1_655
O41 K2 Pd32 108.7(4) . 1_655
O1W K2 Pd32 59.2(3) 1_655 1_655
O50W K3 O36 106.8(14) . .
O50W K3 O5B 90.6(15) . .
O36 K3 O5B 161.8(7) . .
O50W K3 O39 109.7(12) . .
O36 K3 O39 62.6(5) . .
O5B K3 O39 106.8(7) . .
O50W K3 O1A 169.1(11) . .
O36 K3 O1A 82.7(6) . .
O5B K3 O1A 80.6(7) . .
O39 K3 O1A 79.2(5) . .
O50W K3 O5A 112.0(13) . .
O36 K3 O5A 92.3(6) . .
O5B K3 O5A 86.0(8) . .
O39 K3 O5A 136.1(6) . .
O1A K3 O5A 61.3(6) . .
O50W K3 K20 62.8(16) . .
O36 K3 K20 160.2(7) . .
O5B K3 K20 30.3(8) . .
O39 K3 K20 103.5(8) . .
O1A K3 K20 109.7(8) . .
O5A K3 K20 107.1(8) . .
O20 K4 O23 62.3(5) . .
O20 K4 O4N 77.2(7) . 3_556
O23 K4 O4N 104.1(8) . 3_556
O20 K4 O3N 104.8(7) . 3_556
O23 K4 O3N 70.5(6) . 3_556
O4N K4 O3N 61.6(7) 3_556 3_556
O20 K4 O37W 116.0(14) . .
O23 K4 O37W 71.6(11) . .
O4N K4 O37W 159.3(14) 3_556 .
O3N K4 O37W 98.5(13) 3_556 .
O20 K4 K7 92.9(5) . 1_655
O23 K4 K7 86.5(5) . 1_655
O4N K4 K7 159.4(6) 3_556 1_655
O3N K4 K7 139.0(6) 3_556 1_655
O37W K4 K7 41.0(12) . 1_655
O20 K4 K21 123.9(5) . 3_556
O23 K4 K21 61.9(5) . 3_556
O4N K4 K21 111.8(7) 3_556 3_556
O3N K4 K21 50.7(6) 3_556 3_556
O37W K4 K21 47.8(12) . 3_556
K7 K4 K21 88.7(5) 1_655 3_556
O4A K5 O47 77.0(6) . .
O4A K5 O44 99.8(6) . .
O47 K5 O44 60.6(5) . .
O4A K5 O19W 137.9(12) . .
O47 K5 O19W 130.3(11) . .
O44 K5 O19W 76.5(10) . .
O4A K5 O20W 144.7(11) . .
O47 K5 O20W 85.8(9) . .
O44 K5 O20W 98.0(10) . .
O19W K5 O20W 76.0(14) . .
O4A K5 O3A 61.5(6) . .
O47 K5 O3A 108.9(5) . .
O44 K5 O3A 72.3(5) . .
O19W K5 O3A 77.9(11) . .
O20W K5 O3A 153.6(11) . .
O29 K6A O13W 83.6(9) . .
O29 K6A O49 62.2(5) . .
O13W K6A O49 138.5(9) . .
O29 K6A O67 104.2(6) . 2_664
O13W K6A O67 135.6(9) . 2_664
O49 K6A O67 78.7(5) . 2_664
O29 K6A O87 77.7(6) . 2_664
O13W K6A O87 85.8(9) . 2_664
O49 K6A O87 107.2(6) . 2_664
O67 K6A O87 54.9(4) 2_664 2_664
O29 K6A O32W 76.8(9) . .
O13W K6A O32W 86.0(11) . .
O49 K6A O32W 64.9(9) . .
O67 K6A O32W 138.4(9) 2_664 .
O87 K6A O32W 153.8(9) 2_664 .
O29 K6A Pd29 110.9(5) . 2_664
O13W K6A Pd29 100.5(8) . 2_664
O49 K6A Pd29 112.8(5) . 2_664
O67 K6A Pd29 35.6(3) 2_664 2_664
O87 K6A Pd29 35.1(3) 2_664 2_664
O32W K6A Pd29 170.4(9) . 2_664
O29 K6A K16 55.9(5) . 2_664
O13W K6A K16 122.5(9) . 2_664
O49 K6A K16 57.2(5) . 2_664
O67 K6A K16 48.2(4) 2_664 2_664
O87 K6A K16 50.0(4) 2_664 2_664
O32W K6A K16 116.8(8) . 2_664
Pd29 K6A K16 65.74(18) 2_664 2_664
O50 K6B O66 71.5(8) . 2_664
O50 K6B O69 109.5(9) . 2_664
O66 K6B O69 53.5(7) 2_664 2_664
O50 K6B O36W 89.0(18) . .
O66 K6B O36W 133.9(19) 2_664 .
O69 K6B O36W 99.1(19) 2_664 .
O50 K6B O49 47.8(6) . .
O66 K6B O49 98.3(9) 2_664 .
O69 K6B O49 151.2(11) 2_664 .
O36W K6B O49 98.0(18) . .
O50 K6B O32W 89.0(11) . .
O66 K6B O32W 155.7(12) 2_664 .
O69 K6B O32W 150.5(13) 2_664 .
O36W K6B O32W 57.2(19) . .
O49 K6B O32W 57.3(9) . .
O50 K6B O67 73.6(8) . 2_664
O66 K6B O67 45.6(6) 2_664 2_664
O69 K6B O67 92.0(8) 2_664 2_664
O36W K6B O67 161.8(18) . 2_664
O49 K6B O67 66.4(7) . 2_664
O32W K6B O67 115.8(11) . 2_664
O50 K6B Pd20 106.5(9) . 2_664
O66 K6B Pd20 35.1(4) 2_664 2_664
O69 K6B Pd20 34.4(4) 2_664 2_664
O36W K6B Pd20 133.4(19) . 2_664
O49 K6B Pd20 125.2(9) . 2_664
O32W K6B Pd20 160.1(12) . 2_664
O67 K6B Pd20 59.3(5) 2_664 2_664
O50 K6B P10 25.0(4) . .
O66 K6B P10 90.7(8) 2_664 .
O69 K6B P10 134.4(9) 2_664 .
O36W K6B P10 86.5(17) . .
O49 K6B P10 25.0(4) . .
O32W K6B P10 66.9(9) . .
O67 K6B P10 75.5(6) 2_664 .
Pd20 K6B P10 124.8(8) 2_664 .
O50 K6B P12 62.1(6) . 2_664
O66 K6B P12 23.5(4) 2_664 2_664
O69 K6B P12 76.2(7) 2_664 2_664
O36W K6B P12 145.8(18) . 2_664
O49 K6B P12 76.6(7) . 2_664
O32W K6B P12 133.3(11) . 2_664
O67 K6B P12 25.3(4) 2_664 2_664
Pd20 K6B P12 50.9(4) 2_664 2_664
P10 K6B P12 74.6(5) . 2_664
O50 K6B K14B 156.4(11) . 2_664
O66 K6B K14B 130.2(10) 2_664 2_664
O69 K6B K14B 83.4(8) 2_664 2_664
O36W K6B K14B 69.1(17) . 2_664
O49 K6B K14B 124.5(9) . 2_664
O32W K6B K14B 72.1(10) . 2_664
O67 K6B K14B 127.0(9) 2_664 2_664
Pd20 K6B K14B 95.2(7) 2_664 2_664
P10 K6B K14B 138.9(9) . 2_664
P12 K6B K14B 141.5(9) 2_664 2_664
O50 K6B K16 67.2(6) . 2_664
O66 K6B K16 75.2(6) 2_664 2_664
O69 K6B K16 124.0(8) 2_664 2_664
O36W K6B K16 135.3(18) . 2_664
O49 K6B K16 38.0(5) . 2_664
O32W K6B K16 84.0(9) . 2_664
O67 K6B K16 32.1(4) 2_664 2_664
Pd20 K6B K16 90.6(6) 2_664 2_664
P10 K6B K16 55.8(4) . 2_664
P12 K6B K16 52.1(4) 2_664 2_664
K14B K6B K16 122.6(8) 2_664 2_664
O37W K7 O18 136.1(14) 1_455 .
O37W K7 O1M 87.5(15) 1_455 3_556
O18 K7 O1M 94.7(8) . 3_556
O37W K7 O5M 80.4(16) 1_455 3_556
O18 K7 O5M 135.2(11) . 3_556
O1M K7 O5M 55.7(10) 3_556 3_556
O37W K7 O29W 153.7(16) 1_455 .
O18 K7 O29W 69.8(10) . .
O1M K7 O29W 85.8(12) 3_556 .
O5M K7 O29W 74.8(13) 3_556 .
O37W K7 O15 91.0(14) 1_455 .
O18 K7 O15 47.1(5) . .
O1M K7 O15 78.4(8) 3_556 .
O5M K7 O15 133.5(10) 3_556 .
O29W K7 O15 112.3(11) . .
O37W K7 K4 47.3(13) 1_455 1_455
O18 K7 K4 137.0(6) . 1_455
O1M K7 K4 126.1(7) 3_556 1_455
O5M K7 K4 84.9(8) 3_556 1_455
O29W K7 K4 120.7(11) . 1_455
O15 K7 K4 121.5(6) . 1_455
O45 K8 O10W 82.5(7) 1_455 .
O45 K8 O25 64.6(4) 1_455 1_455
O10W K8 O25 127.8(7) . 1_455
O45 K8 O31W 124.8(7) 1_455 .
O10W K8 O31W 97.7(9) . .
O25 K8 O31W 73.2(7) 1_455 .
O45 K8 O13 128.8(6) 1_455 .
O10W K8 O13 138.3(7) . .
O25 K8 O13 93.1(6) 1_455 .
O31W K8 O13 85.9(7) . .
O45 K8 O33 94.7(5) 1_455 .
O10W K8 O33 98.1(7) . .
O25 K8 O33 122.7(6) 1_455 .
O31W K8 O33 139.0(7) . .
O13 K8 O33 57.8(5) . .
O45 K8 Pd14 33.1(3) 1_455 1_455
O10W K8 Pd14 99.2(6) . 1_455
O25 K8 Pd14 34.3(3) 1_455 1_455
O31W K8 Pd14 94.2(6) . 1_455
O13 K8 Pd14 122.1(5) . 1_455
O33 K8 Pd14 120.1(4) . 1_455
O45 K8 P6 85.4(4) 1_455 .
O10W K8 P6 80.0(6) . .
O25 K8 P6 131.9(4) 1_455 .
O31W K8 P6 149.5(6) . .
O13 K8 P6 76.7(4) . .
O33 K8 P6 19.5(4) . .
Pd14 K8 P6 116.31(18) 1_455 .
O45 K8 K19 88.5(6) 1_455 .
O10W K8 K19 136.7(7) . .
O25 K8 K19 84.1(5) 1_455 .
O31W K8 K19 121.5(8) . .
O13 K8 K19 41.7(6) . .
O33 K8 K19 40.4(6) . .
Pd14 K8 K19 95.7(4) 1_455 .
P6 K8 K19 57.1(4) . .
O32 K9 O14W 147.1(7) . .
O32 K9 O35 63.5(5) . .
O14W K9 O35 115.0(8) . .
O32 K9 O46 73.7(5) . 1_455
O14W K9 O46 86.3(8) . 1_455
O35 K9 O46 128.4(6) . 1_455
O32 K9 O1H 72.2(5) . .
O14W K9 O1H 138.6(7) . .
O35 K9 O1H 92.0(6) . .
O46 K9 O1H 101.3(6) 1_455 .
O32 K9 O10W 73.8(6) . .
O14W K9 O10W 77.1(8) . .
O35 K9 O10W 62.7(6) . .
O46 K9 O10W 79.2(6) 1_455 .
O1H K9 O10W 144.2(6) . .
O32 K9 O5H 114.6(7) . .
O14W K9 O5H 87.8(9) . .
O35 K9 O5H 139.9(7) . .
O46 K9 O5H 83.1(6) 1_455 .
O1H K9 O5H 53.7(7) . .
O10W K9 O5H 157.3(8) . .
O32 K9 O11W 133.5(8) . .
O14W K9 O11W 72.3(9) . .
O35 K9 O11W 78.3(8) . .
O46 K9 O11W 151.8(8) 1_455 .
O1H K9 O11W 84.2(8) . .
O10W K9 O11W 112.3(8) . .
O5H K9 O11W 78.1(9) . .
O32 K9 Pd7 31.8(4) . .
O14W K9 Pd7 135.9(7) . .
O35 K9 Pd7 31.9(3) . .
O46 K9 Pd7 100.3(4) 1_455 .
O1H K9 Pd7 83.2(4) . .
O10W K9 Pd7 61.9(5) . .
O5H K9 Pd7 136.2(6) . .
O11W K9 Pd7 107.8(7) . .
O2W K10 O3W 97.8(7) . .
O2W K10 O1W 81.2(6) . .
O3W K10 O1W 76.0(7) . .
O2W K10 O18 108.4(6) . .
O3W K10 O18 97.1(7) . .
O1W K10 O18 169.1(6) . .
O2W K10 O74 116.4(6) . .
O3W K10 O74 144.5(7) . .
O1W K10 O74 99.1(6) . .
O18 K10 O74 81.5(5) . .
O2W K10 O75 72.1(6) . .
O3W K10 O75 165.1(7) . .
O1W K10 O75 112.1(5) . .
O18 K10 O75 76.5(5) . .
O74 K10 O75 48.8(5) . .
O2W K10 O17 64.8(5) . .
O3W K10 O17 93.3(6) . .
O1W K10 O17 142.8(6) . .
O18 K10 O17 44.7(4) . .
O74 K10 O17 109.0(5) . .
O75 K10 O17 72.6(5) . .
O1W K11 O4W 78.7(7) . .
O1W K11 O2W 80.5(6) . .
O4W K11 O2W 74.3(6) . .
O1W K11 O24W 163.2(9) . .
O4W K11 O24W 90.0(11) . .
O2W K11 O24W 84.6(9) . .
O1W K11 O97 101.3(6) . .
O4W K11 O97 167.0(7) . .
O2W K11 O97 118.7(6) . .
O24W K11 O97 92.4(9) . .
O1W K11 O42 114.1(6) . 1_455
O4W K11 O42 96.7(6) . 1_455
O2W K11 O42 161.5(6) . 1_455
O24W K11 O42 79.3(9) . 1_455
O97 K11 O42 71.3(5) . 1_455
O1W K11 O41 71.7(5) . 1_455
O4W K11 O41 66.4(6) . 1_455
O2W K11 O41 135.2(5) . 1_455
O24W K11 O41 115.2(10) . 1_455
O97 K11 O41 101.1(5) . 1_455
O42 K11 O41 48.2(4) 1_455 1_455
O1W K11 K2 47.9(4) . 1_455
O4W K11 K2 94.5(5) . 1_455
O2W K11 K2 128.3(5) . 1_455
O24W K11 K2 146.8(8) . 1_455
O97 K11 K2 76.6(4) . 1_455
O42 K11 K2 67.5(4) 1_455 1_455
O41 K11 K2 40.1(3) 1_455 1_455
O52W K12 O24W 83.1(15) 1_455 .
O52W K12 O94 142.7(13) 1_455 .
O24W K12 O94 80.5(10) . .
O52W K12 O97 86.2(13) 1_455 .
O24W K12 O97 91.6(9) . .
O94 K12 O97 61.0(6) . .
O52W K12 O5D 91.4(14) 1_455 3_466
O24W K12 O5D 102.9(12) . 3_466
O94 K12 O5D 124.9(11) . 3_466
O97 K12 O5D 165.0(11) . 3_466
O52W K12 O1D 139.1(13) 1_455 3_466
O24W K12 O1D 122.5(13) . 3_466
O94 K12 O1D 77.1(8) . 3_466
O97 K12 O1D 120.5(8) . 3_466
O5D K12 O1D 54.4(10) 3_466 3_466
O52W K12 O5E 74.8(14) 1_455 3_466
O24W K12 O5E 147.5(11) . 3_466
O94 K12 O5E 102.9(8) . 3_466
O97 K12 O5E 63.8(7) . 3_466
O5D K12 O5E 101.2(11) 3_466 3_466
O1D K12 O5E 89.4(9) 3_466 3_466
O52W K12 K20 33.2(13) 1_455 1_455
O24W K12 K20 116.2(11) . 1_455
O94 K12 K20 141.2(9) . 1_455
O97 K12 K20 82.7(7) . 1_455
O5D K12 K20 87.1(10) 3_466 1_455
O1D K12 K20 114.3(9) 3_466 1_455
O5E K12 K20 43.9(7) 3_466 1_455
O3J K13 O8W 152.1(12) . .
O3J K13 O70 100.3(8) . .
O8W K13 O70 75.9(8) . .
O3J K13 O73 71.7(8) . .
O8W K13 O73 125.3(9) . .
O70 K13 O73 59.7(5) . .
O3J K13 O16W 95.4(12) . 1_655
O8W K13 O16W 109.9(12) . 1_655
O70 K13 O16W 123.3(9) . 1_655
O73 K13 O16W 74.9(7) . 1_655
O3J K13 O4J 62.5(9) . .
O8W K13 O4J 90.0(11) . .
O70 K13 O4J 75.9(7) . .
O73 K13 O4J 106.9(7) . .
O16W K13 O4J 154.6(12) 1_655 .
O3J K13 O30W 117.0(15) . 1_655
O8W K13 O30W 69.8(14) . 1_655
O70 K13 O30W 142.7(14) . 1_655
O73 K13 O30W 133.2(11) . 1_655
O16W K13 O30W 58.9(11) 1_655 1_655
O4J K13 O30W 117.8(12) . 1_655
O3J K13 O23W 121.1(9) . .
O8W K13 O23W 82.4(10) . .
O70 K13 O23W 63.2(7) . .
O73 K13 O23W 50.7(7) . .
O16W K13 O23W 62.1(10) 1_655 .
O4J K13 O23W 139.0(9) . .
O30W K13 O23W 97.2(13) 1_655 .
O3J K13 K17 140.5(8) . 1_655
O8W K13 K17 65.9(8) . 1_655
O70 K13 K17 102.2(5) . 1_655
O73 K13 K17 92.4(5) . 1_655
O16W K13 K17 45.1(9) 1_655 1_655
O4J K13 K17 155.2(7) . 1_655
O30W K13 K17 50.1(12) 1_655 1_655
O23W K13 K17 47.3(6) . 1_655
O71 K14A O91 63.4(5) . .
O71 K14A O63 87.9(6) . 1_655
O91 K14A O63 117.5(6) . 1_655
O71 K14A O7W 74.3(6) . .
O91 K14A O7W 131.6(6) . .
O63 K14A O7W 81.4(5) 1_655 .
O71 K14A O83 120.2(7) . 1_655
O91 K14A O83 88.5(6) . 1_655
O63 K14A O83 58.6(5) 1_655 1_655
O7W K14A O83 134.8(6) . 1_655
O71 K14A Pd28 124.6(5) . 1_655
O91 K14A Pd28 123.8(5) . 1_655
O63 K14A Pd28 37.5(4) 1_655 1_655
O7W K14A Pd28 98.7(4) . 1_655
O83 K14A Pd28 36.5(4) 1_655 1_655
O63 K14B O56W 78.2(16) 1_655 .
O63 K14B O91 114.5(10) 1_655 .
O56W K14B O91 137.0(17) . .
O63 K14B O83 59.8(7) 1_655 1_655
O56W K14B O83 62.8(12) . 1_655
O91 K14B O83 87.4(10) . 1_655
O63 K14B O71 84.6(8) 1_655 .
O56W K14B O71 160.5(18) . .
O91 K14B O71 59.4(6) . .
O83 K14B O71 115.8(10) 1_655 .
O63 K14B O13W 162.8(11) 1_655 2_665
O56W K14B O13W 86.1(16) . 2_665
O91 K14B O13W 72.9(9) . 2_665
O83 K14B O13W 106.7(11) 1_655 2_665
O71 K14B O13W 111.9(10) . 2_665
O63 K14B K6B 115.6(11) 1_655 2_665
O56W K14B K6B 105.8(14) . 2_665
O91 K14B K6B 104.4(9) . 2_665
O83 K14B K6B 167.9(11) 1_655 2_665
O71 K14B K6B 73.3(8) . 2_665
O13W K14B K6B 75.2(9) 2_665 2_665
O63 K14B Pd28 30.1(5) 1_655 1_655
O56W K14B Pd28 65.1(13) . 1_655
O91 K14B Pd28 104.6(9) . 1_655
O83 K14B Pd28 30.0(4) 1_655 1_655
O71 K14B Pd28 103.6(7) . 1_655
O13W K14B Pd28 135.0(10) 2_665 1_655
K6B K14B Pd28 143.5(9) 2_665 1_655
O28W K15A O1F 90.4(15) . 3_566
O28W K15A O5F 115.6(15) . 3_566
O1F K15A O5F 61.1(10) 3_566 3_566
O28W K15A O3D 105.2(15) . 3_466
O1F K15A O3D 154.4(10) 3_566 3_466
O5F K15A O3D 125.4(11) 3_566 3_466
O28W K15A O92 71.8(11) . .
O1F K15A O92 125.1(9) 3_566 .
O5F K15A O92 80.3(7) 3_566 .
O3D K15A O92 79.7(8) 3_466 .
O28W K15A O4D 158.2(14) . 3_466
O1F K15A O4D 97.2(10) 3_566 3_466
O5F K15A O4D 85.8(10) 3_566 3_466
O3D K15A O4D 61.3(9) 3_466 3_466
O92 K15A O4D 118.5(9) . 3_466
O28W K15A O34W 79.1(16) . .
O1F K15A O34W 82.4(11) 3_566 .
O5F K15A O34W 139.3(11) 3_566 .
O3D K15A O34W 80.9(12) 3_466 .
O92 K15A O34W 139.1(11) . .
O4D K15A O34W 81.6(14) 3_466 .
O26W K15B O92 145.6(12) . .
O26W K15B O5F 77.9(14) . 3_566
O92 K15B O5F 83.9(11) . 3_566
O26W K15B O98 74.0(12) . 1_655
O92 K15B O98 131.9(8) . 1_655
O5F K15B O98 81.4(10) 3_566 1_655
O26W K15B O25W 82.8(14) . .
O92 K15B O25W 106.9(10) . .
O5F K15B O25W 158.0(11) 3_566 .
O98 K15B O25W 103.5(9) 1_655 .
O26W K15B O81 116.7(14) . 1_655
O92 K15B O81 76.3(7) . 1_655
O5F K15B O81 58.8(8) 3_566 1_655
O98 K15B O81 56.9(6) 1_655 1_655
O25W K15B O81 141.6(9) . 1_655
O26W K15B O90 119.8(13) . .
O92 K15B O90 48.0(6) . .
O5F K15B O90 120.2(11) 3_566 .
O98 K15B O90 155.3(8) 1_655 .
O25W K15B O90 61.6(7) . .
O81 K15B O90 121.3(7) 1_655 .
O26W K15B P18 143.4(12) . .
O92 K15B P18 24.1(4) . .
O5F K15B P18 106.6(10) 3_566 .
O98 K15B P18 142.3(6) 1_655 .
O25W K15B P18 82.8(7) . .
O81 K15B P18 95.0(6) 1_655 .
O90 K15B P18 26.4(3) . .
O26W K15B P20 66.2(10) . 1_655
O92 K15B P20 146.3(7) . 1_655
O5F K15B P20 98.4(10) 3_566 1_655
O98 K15B P20 20.9(4) 1_655 1_655
O25W K15B P20 83.2(7) . 1_655
O81 K15B P20 76.4(5) 1_655 1_655
O90 K15B P20 141.4(7) . 1_655
P18 K15B P20 144.3(6) . 1_655
O26W K15B Pd23 102.7(12) . 1_655
O92 K15B Pd23 102.0(6) . 1_655
O5F K15B Pd23 78.4(8) 3_566 1_655
O98 K15B Pd23 30.1(4) 1_655 1_655
O25W K15B Pd23 116.6(8) . 1_655
O81 K15B Pd23 30.9(4) 1_655 1_655
O90 K15B Pd23 135.7(6) . 1_655
P18 K15B Pd23 113.9(4) . 1_655
P20 K15B Pd23 46.8(2) 1_655 1_655
O67 K16 O17W 81.3(7) . .
O67 K16 O18W 138.0(11) . .
O17W K16 O18W 122.2(11) . .
O67 K16 O87 60.4(5) . .
O17W K16 O87 138.1(7) . .
O18W K16 O87 83.0(11) . .
O67 K16 O41W 61.5(11) . 2_565
O17W K16 O41W 70.1(12) . 2_565
O18W K16 O41W 92.2(15) . 2_565
O87 K16 O41W 76.6(11) . 2_565
O67 K16 O12W 133.0(11) . 2_565
O17W K16 O12W 62.6(12) . 2_565
O18W K16 O12W 59.9(14) . 2_565
O87 K16 O12W 133.4(11) . 2_565
O41W K16 O12W 77.7(13) 2_565 2_565
O67 K16 O29 104.5(6) . 2_665
O17W K16 O29 133.5(8) . 2_665
O18W K16 O29 84.3(11) . 2_665
O87 K16 O29 76.6(6) . 2_665
O41W K16 O29 153.2(11) 2_565 2_665
O12W K16 O29 122.0(10) 2_565 2_665
O67 K16 O49 78.2(6) . 2_665
O17W K16 O49 81.9(8) . 2_665
O18W K16 O49 134.6(11) . 2_665
O87 K16 O49 104.4(6) . 2_665
O41W K16 O49 133.2(11) 2_565 2_665
O12W K16 O49 121.5(11) 2_565 2_665
O29 K16 O49 55.5(4) 2_665 2_665
O67 K16 O42W 81.5(10) . 2_565
O17W K16 O42W 94.2(12) . 2_565
O87 K16 O42W 65.5(10) . 2_565
O12W K16 O42W 72.8(13) 2_565 2_565
O29 K16 O42W 132.2(11) 2_665 2_565
O49 K16 O42W 159.6(10) 2_665 2_565
O67 K16 Pd15 111.3(5) . 2_665
O17W K16 Pd15 98.2(6) . 2_665
O18W K16 Pd15 99.9(10) . 2_665
O87 K16 Pd15 110.6(5) . 2_665
O41W K16 Pd15 166.6(11) 2_565 2_665
O12W K16 Pd15 103.2(9) 2_565 2_665
O29 K16 Pd15 36.1(3) 2_665 2_665
O49 K16 Pd15 35.2(3) 2_665 2_665
O42W K16 Pd15 163.3(11) 2_565 2_665
O67 K16 K6A 55.9(5) . 2_665
O17W K16 K6A 117.3(7) . 2_665
O18W K16 K6A 120.2(10) . 2_665
O87 K16 K6A 55.4(5) . 2_665
O41W K16 K6A 113.6(10) 2_565 2_665
O12W K16 K6A 168.4(9) 2_565 2_665
O29 K16 K6A 48.6(4) 2_665 2_665
O49 K16 K6A 49.0(4) 2_665 2_665
Pd15 K16 K6A 65.21(19) 2_665 2_665
O67 K16 K19 105.8(6) . 2_565
O17W K16 K19 67.5(8) . 2_565
O18W K16 K19 62.3(11) . 2_565
O87 K16 K19 105.2(6) . 2_565
O41W K16 K19 45.0(10) 2_565 2_565
O12W K16 K19 34.4(10) 2_565 2_565
O29 K16 K19 145.7(6) 2_665 2_565
O49 K16 K19 147.8(6) 2_665 2_565
O42W K16 K19 40.0(9) 2_565 2_565
Pd15 K16 K19 137.5(3) 2_665 2_565
K6A K16 K19 157.2(4) 2_665 2_565
O16W K17 O80 134.4(9) . .
O16W K17 O5K 135.3(11) . .
O80 K17 O5K 81.9(7) . .
O16W K17 O1K 129.5(10) . .
O80 K17 O1K 89.9(8) . .
O5K K17 O1K 57.9(9) . .
O16W K17 O23W 68.9(9) . 1_455
O80 K17 O23W 81.0(7) . 1_455
O5K K17 O23W 100.0(9) . 1_455
O1K K17 O23W 157.2(10) . 1_455
O16W K17 O15W 90.6(11) . .
O80 K17 O15W 73.9(7) . .
O5K K17 O15W 129.9(10) . .
O1K K17 O15W 78.6(10) . .
O23W K17 O15W 118.1(9) 1_455 .
O16W K17 O30W 61.1(14) . .
O80 K17 O30W 164.5(13) . .
O5K K17 O30W 84.2(13) . .
O1K K17 O30W 76.9(13) . .
O23W K17 O30W 108.2(11) 1_455 .
O15W K17 O30W 110.7(11) . .
O16W K17 K13 47.8(8) . 1_455
O80 K17 K13 134.2(5) . 1_455
O5K K17 K13 89.3(7) . 1_455
O1K K17 K13 122.5(7) . 1_455
O23W K17 K13 56.3(6) 1_455 1_455
O15W K17 K13 138.3(8) . 1_455
O30W K17 K13 52.0(9) . 1_455
O3P K18A O4F 91.5(12) 2_664 .
O3P K18A O88 88.4(11) 2_664 3_566
O4F K18A O88 141.1(13) . 3_566
O3P K18A O85 130.1(13) 2_664 3_566
O4F K18A O85 105.4(12) . 3_566
O88 K18A O85 49.6(6) 3_566 3_566
O3P K18A O3E 76.7(12) 2_664 .
O4F K18A O3E 56.0(12) . .
O88 K18A O3E 86.4(11) 3_566 .
O85 K18A O3E 75.2(10) 3_566 .
O3P K18A P17 106.6(11) 2_664 3_566
O4F K18A P17 122.3(12) . 3_566
O88 K18A P17 24.5(4) 3_566 3_566
O85 K18A P17 26.0(4) 3_566 3_566
O3E K18A P17 75.3(9) . 3_566
O3P K18A K21 67.6(10) 2_664 2_664
O4F K18A K21 121.6(11) . 2_664
O88 K18A K21 94.1(8) 3_566 2_664
O85 K18A K21 130.2(8) 3_566 2_664
O3E K18A K21 144.3(10) . 2_664
P17 K18A K21 116.0(7) 3_566 2_664
O82 K18B O85 59.5(7) 3_566 3_566
O82 K18B O4F 99.4(11) 3_566 .
O85 K18B O4F 96.4(11) 3_566 .
O82 K18B Pd24 29.3(5) 3_566 3_566
O85 K18B Pd24 30.3(4) 3_566 3_566
O4F K18B Pd24 99.6(10) . 3_566
O12W K19 O33 81.7(14) . .
O12W K19 O13 84.0(13) . .
O33 K19 O13 56.7(6) . .
O12W K19 O21W 79.7(16) . .
O33 K19 O21W 78.1(11) . .
O13 K19 O21W 133.7(13) . .
O12W K19 O42W 77.5(16) . .
O33 K19 O42W 154.2(17) . .
O13 K19 O42W 134.6(16) . .
O21W K19 O42W 83.2(13) . .
O12W K19 O41W 74.4(16) . .
O33 K19 O41W 130.2(15) . .
O13 K19 O41W 154.9(14) . .
O21W K19 O41W 55.2(12) . .
O12W K19 Pd11 99.5(12) . .
O33 K19 Pd11 33.6(4) . .
O13 K19 Pd11 32.3(5) . .
O21W K19 Pd11 109.2(11) . .
O42W K19 Pd11 166.6(15) . .
O41W K19 Pd11 163.7(15) . .
O12W K19 K8 52.2(11) . .
O33 K19 K8 40.1(5) . .
O13 K19 K8 40.2(5) . .
O21W K19 K8 98.6(10) . .
O42W K19 K8 127.8(13) . .
O41W K19 K8 125.0(13) . .
Pd11 K19 K8 47.3(3) . .
O12W K19 K16 37.9(11) . 2_564
O33 K19 K16 114.4(9) . 2_564
O13 K19 K16 117.5(8) . 2_564
O21W K19 K16 70.0(8) . 2_564
O42W K19 K16 41.3(11) . 2_564
O41W K19 K16 38.2(11) . 2_564
Pd11 K19 K16 137.4(7) . 2_564
K8 K19 K16 90.1(5) . 2_564
O26W K20 O54W 130(3) . .
O26W K20 O5B 99(2) . .
O54W K20 O5B 129(2) . .
O26W K20 O3C 102(2) . 3_466
O54W K20 O3C 61(2) . 3_466
O5B K20 O3C 103.2(19) . 3_466
O26W K20 O52W 93.0(18) . .
O54W K20 O52W 110(3) . .
O5B K20 O52W 73.4(16) . .
O3C K20 O52W 165(2) 3_466 .
O26W K20 O1B 142(2) . .
O54W K20 O1B 85(2) . .
O5B K20 O1B 52.4(11) . .
O3C K20 O1B 108.3(15) 3_466 .
O52W K20 O1B 58.0(14) . .
O26W K20 K3 68.7(15) . .
O54W K20 K3 156(2) . .
O5B K20 K3 30.5(8) . .
O3C K20 K3 105.4(17) 3_466 .
O52W K20 K3 79.1(12) . .
O1B K20 K3 81.3(10) . .
O26W K20 K12 89.1(16) . 1_655
O54W K20 K12 95(2) . 1_655
O5B K20 K12 97.9(16) . 1_655
O3C K20 K12 154.4(17) 3_466 1_655
O52W K20 K12 24.5(11) . 1_655
O1B K20 K12 73.6(12) . 1_655
K3 K20 K12 100.1(9) . 1_655
O4P K21 O26 111.4(12) . 3_456
O4P K21 O9W 62.2(14) . .
O26 K21 O9W 77.7(12) 3_456 .
O4P K21 O24 62.4(10) . 3_456
O26 K21 O24 49.0(6) 3_456 3_456
O9W K21 O24 53.7(10) . 3_456
O4P K21 O14 131.6(15) . 3_556
O26 K21 O14 47.4(6) 3_456 3_556
O9W K21 O14 70.1(12) . 3_556
O24 K21 O14 83.4(8) 3_456 3_556
O4P K21 P4 88.0(10) . 3_456
O26 K21 P4 23.6(4) 3_456 3_456
O9W K21 P4 67.2(10) . 3_456
O24 K21 P4 25.8(4) 3_456 3_456
O14 K21 P4 65.6(6) 3_556 3_456
O4P K21 K18A 66.4(11) . 2_665
O26 K21 K18A 120.9(11) 3_456 2_665
O24 K21 K18A 98.7(9) 3_456 2_665
O14 K21 K18A 88.1(9) 3_556 2_665
P4 K21 K18A 115.0(9) 3_456 2_665
O4P K21 K4 90.6(10) . 3_456
O26 K21 K4 57.2(6) 3_456 3_456
O9W K21 K4 114.0(10) . 3_456
O24 K21 K4 60.4(6) 3_456 3_456
O14 K21 K4 101.5(7) 3_556 3_456
P4 K21 K4 51.9(4) 3_456 3_456
K18A K21 K4 155.2(8) 2_665 3_456
K11 O1W K10 99.0(6) . .
K11 O1W K2 96.1(6) . 1_455
K10 O1W K2 164.0(7) . 1_455
K10 O2W K11 98.2(7) . .
K10 O2W K1 94.0(7) . .
K11 O2W K1 155.9(7) . .
K1 O5W K2 95.4(6) . .
K2 O6W K1 94.9(6) . .
K8 O10W K9 118.1(9) . .
K19 O12W K16 107.7(16) . 2_564
K17 O16W K13 87.1(11) . 1_455
K17 O23W K13 76.4(8) 1_655 .
K12 O24W K11 91.1(11) . .
K15B O26W K20 154(2) . .
K17 O30W K13 77.8(12) . 1_455
K7 O37W K4 91.7(17) 1_655 .
K16 O41W K19 96.8(15) 2_564 .
K19 O42W K16 98.7(16) . 2_564
K12 O52W K20 122(2) 1_655 .

loop_
_geom_bond_atom_site_label_1
_geom_bond_atom_site_label_2
_geom_bond_distance
_geom_bond_site_symmetry_2
Pd1 O1 1.981(14) .
Pd1 O5 1.992(15) .
Pd1 O28 2.060(16) .
Pd1 O11 2.074(18) .
Pd1 Pd11 3.198(2) .
Pd1 Pd15 3.234(2) .
Pd1 Pd16 3.464(12) .
Pd2 O2 1.991(14) .
Pd2 O12 2.011(19) .
Pd2 O1 2.046(15) .
Pd2 O15 2.047(15) .
Pd2 Pd11 3.202(2) .
Pd2 Pd16 3.204(12) .
Pd2 Pd12 3.229(2) .
Pd3 O2 1.984(15) .
Pd3 O3 1.985(14) .
Pd3 O19 2.023(19) .
Pd3 O16 2.043(17) .
Pd3 Pd16 3.087(14) .
Pd3 Pd12 3.224(2) .
Pd3 Pd13 3.253(2) .
Pd4 O4 1.989(15) .
Pd4 O3 2.016(15) .
Pd4 O20 2.033(15) .
Pd4 O23 2.037(17) .
Pd4 Pd16 3.114(12) .
Pd4 Pd14 3.207(2) .
Pd4 Pd13 3.246(2) .
Pd5 O5 1.992(15) .
Pd5 O4 2.005(15) .
Pd5 O24 2.016(17) .
Pd5 O27 2.027(17) .
Pd5 Pd14 3.219(2) .
Pd5 Pd15 3.231(2) .
Pd5 Pd16 3.353(12) .
Pd6 O6 1.961(17) .
Pd6 O10 1.994(16) .
Pd6 O31 2.010(17) .
Pd6 O48 2.011(17) .
Pd6 Pd17 3.124(14) .
Pd6 Pd11 3.208(2) .
Pd6 Pd15 3.244(2) .
Pd7 O6 1.991(16) .
Pd7 O7 2.010(17) .
Pd7 O35 2.040(17) .
Pd7 O32 2.054(17) .
Pd7 Pd17 3.188(11) .
Pd7 Pd11 3.211(2) .
Pd7 Pd12 3.225(2) .
Pd7 K9 3.772(7) .
Pd8 O8 1.973(16) .
Pd8 O7 1.992(17) .
Pd8 O39 2.009(15) .
Pd8 O36 2.022(16) .
Pd8 Pd12 3.230(2) .
Pd8 Pd13 3.230(2) .
Pd8 Pd17 3.385(12) .
Pd9 O8 1.995(16) .
Pd9 O43 1.995(19) .
Pd9 O40 2.017(16) .
Pd9 O9 2.021(16) .
Pd9 Pd14 3.224(2) .
Pd9 Pd13 3.246(2) .
Pd9 Pd17 3.313(12) .
Pd10 O9 1.964(16) .
Pd10 O10 1.996(17) .
Pd10 O47 2.035(16) .
Pd10 O44 2.063(16) .
Pd10 Pd17 3.102(11) .
Pd10 Pd15 3.187(2) .
Pd10 Pd14 3.241(2) .
Pd11 O6 1.984(17) .
Pd11 O13 1.99(2) .
Pd11 O1 1.997(14) .
Pd11 O33 2.061(18) .
Pd11 K19 3.70(2) .
Pd12 O7 1.988(18) .
Pd12 O2 1.989(16) .
Pd12 O37 1.999(17) .
Pd12 O17 2.051(16) .
Pd13 O8 1.956(16) .
Pd13 O3 2.023(14) .
Pd13 O41 2.033(17) .
Pd13 O21 2.040(16) .
Pd14 O4 1.957(18) .
Pd14 O45 2.019(16) .
Pd14 O9 2.041(16) .
Pd14 O25 2.066(17) .
Pd14 K8 3.629(6) 1_655
Pd15 O5 1.959(14) .
Pd15 O10 2.013(15) .
Pd15 O49 2.016(16) .
Pd15 O29 2.056(17) .
Pd15 K16 3.472(7) 2_664
Pd16 Pd17 2.142(17) .
Pd16 O3 2.16(2) .
Pd16 O2 2.20(2) .
Pd16 O4 2.35(2) .
Pd16 O1 2.40(2) .
Pd16 O5 2.605(19) .
Pd17 O10 2.15(2) .
Pd17 O6 2.23(2) .
Pd17 O9 2.26(2) .
Pd17 O7 2.42(2) .
Pd17 O8 2.60(2) .
Pd18 O55 1.959(19) .
Pd18 O51 2.010(16) .
Pd18 O61 2.035(17) .
Pd18 O78 2.061(15) .
Pd18 Pd33 3.179(11) .
Pd18 Pd28 3.215(2) .
Pd18 Pd32 3.238(2) .
Pd19 O51 1.939(17) .
Pd19 O62 1.999(17) .
Pd19 O52 2.007(17) .
Pd19 O65 2.073(17) .
Pd19 Pd33 3.156(13) .
Pd19 Pd29 3.215(3) .
Pd19 Pd28 3.230(3) .
Pd20 O52 1.972(17) .
Pd20 O53 1.994(15) .
Pd20 O69 2.006(18) .
Pd20 O66 2.033(17) .
Pd20 Pd33 3.112(12) .
Pd20 Pd30 3.207(2) .
Pd20 Pd29 3.226(2) .
Pd20 K6B 3.52(3) 2_665
Pd21 O54 1.963(15) .
Pd21 O53 1.983(13) .
Pd21 O70 1.994(19) .
Pd21 O73 2.033(15) .
Pd21 Pd31 3.229(2) .
Pd21 Pd30 3.234(2) .
Pd22 O54 1.994(17) .
Pd22 O77 2.028(17) .
Pd22 O74 2.030(17) .
Pd22 O55 2.044(19) .
Pd22 Pd31 3.199(2) .
Pd22 Pd33 3.389(13) .
Pd23 O56 1.946(17) .
Pd23 O98 1.997(18) .
Pd23 O60 2.002(16) .
Pd23 O81 2.015(18) .
Pd23 Pd28 3.194(3) .
Pd23 Pd34 3.213(11) .
Pd23 Pd32 3.247(2) .
Pd23 K15B 3.874(16) 1_455
Pd24 O57 1.956(15) .
Pd24 O56 2.028(15) .
Pd24 O85 2.035(18) .
Pd24 O82 2.06(2) .
Pd24 Pd28 3.218(3) .
Pd24 Pd29 3.223(2) .
Pd24 K18B 3.95(2) 3_466
Pd25 O58 1.997(16) .
Pd25 O57 2.020(16) .
Pd25 O86 2.033(18) .
Pd25 O89 2.053(18) .
Pd25 Pd29 3.180(3) .
Pd25 Pd30 3.255(2) .
Pd26 O93 1.973(19) .
Pd26 O58 1.998(17) .
Pd26 O90 1.999(16) .
Pd26 O59 2.005(17) .
Pd26 Pd34 3.102(12) .
Pd26 Pd30 3.217(2) .
Pd26 Pd31 3.244(2) .
Pd27 O60 1.962(14) .
Pd27 O59 1.978(16) .
Pd27 O97 2.019(17) .
Pd27 O94 2.054(18) .
Pd27 Pd34 3.135(13) .
Pd27 Pd32 3.218(2) .
Pd27 Pd31 3.232(2) .
Pd28 O51 1.967(17) .
Pd28 O56 1.999(18) .
Pd28 O83 2.003(18) .
Pd28 O63 2.038(18) .
Pd28 K14A 3.344(7) 1_455
Pd28 K14B 3.88(2) 1_455
Pd29 O57 1.976(16) .
Pd29 O87 2.007(17) .
Pd29 O52 2.008(15) .
Pd29 O67 2.030(17) .
Pd29 K6A 3.476(8) 2_665
Pd30 O58 1.997(15) .
Pd30 O53 2.024(15) .
Pd30 O91 2.039(19) .
Pd30 O71 2.056(17) .
Pd32 O60 1.980(16) .
Pd32 O55 1.991(18) .
Pd32 O99 2.016(17) .
Pd32 O79 2.021(16) .
Pd31 O54 2.002(17) .
Pd31 O95 2.02(2) .
Pd31 O59 2.022(14) .
Pd31 O75 2.042(17) .
Pd33 Pd34 2.078(17) .
Pd33 O52 2.21(2) .
Pd33 O53 2.28(2) .
Pd33 O51 2.30(2) .
Pd33 O55 2.43(2) .
Pd33 O54 2.51(2) .
Pd34 O59 2.193(19) .
Pd34 O60 2.26(2) .
Pd34 O58 2.31(2) .
Pd34 O56 2.42(2) .
Pd34 O57 2.56(2) .
P1 O11 1.498(19) .
P1 O13 1.53(2) .
P1 O12 1.57(2) .
P1 O14 1.581(18) .
P2 O16 1.51(2) .
P2 O17 1.508(17) .
P2 O18 1.544(17) .
P2 O15 1.546(18) .
P3 O22 1.521(17) .
P3 O19 1.53(2) .
P3 O21 1.539(16) .
P3 O20 1.541(17) .
P4 O23 1.513(17) .
P4 O26 1.522(18) .
P4 O25 1.532(16) .
P4 O24 1.578(18) .
P4 K21 3.62(3) 3_556
P5 O28 1.50(2) .
P5 O30 1.526(17) .
P5 O29 1.529(19) .
P5 O27 1.56(2) .
P6 O32 1.503(18) .
P6 O33 1.507(19) .
P6 O34 1.537(18) .
P6 O31 1.555(18) .
P6 K8 3.854(9) .
P7 O35 1.504(18) .
P7 O38 1.523(18) .
P7 O36 1.525(18) .
P7 O37 1.556(19) .
P8 O41 1.529(17) .
P8 O39 1.553(17) .
P8 O42 1.563(17) .
P8 O40 1.565(18) .
P8 K11 3.520(9) 1_655
P9 O44 1.527(16) .
P9 O45 1.539(17) .
P9 O46 1.564(18) .
P9 O43 1.58(2) .
P10 O47 1.490(19) .
P10 O49 1.512(19) .
P10 O48 1.545(19) .
P10 O50 1.565(17) .
P10 K6B 3.58(3) .
P11 O63 1.523(19) .
P11 O61 1.532(18) .
P11 O62 1.59(2) .
P11 O64 1.600(19) .
P12 O66 1.480(19) .
P12 O65 1.513(18) .
P12 O67 1.561(17) .
P12 O68 1.591(17) .
P12 K6B 3.63(3) 2_665
P13 O70 1.508(17) .
P13 O71 1.527(19) .
P13 O72 1.565(17) .
P13 O69 1.57(2) .
P14 O75 1.526(18) .
P14 O73 1.540(17) .
P14 O76 1.560(16) .
P14 O74 1.579(18) .
P15 O77 1.519(18) .
P15 O79 1.533(18) .
P15 O78 1.550(18) .
P15 O80 1.551(17) .
P16 O82 1.49(2) .
P16 O81 1.51(2) .
P16 O83 1.52(2) .
P16 O84 1.553(19) .
P17 O88 1.481(18) .
P17 O87 1.51(2) .
P17 O85 1.53(2) .
P17 O86 1.54(2) .
P17 K18A 3.472(18) 3_466
P18 O91 1.510(17) .
P18 O89 1.53(2) .
P18 O92 1.54(2) .
P18 O90 1.561(17) .
P18 K15B 3.497(19) .
P19 O94 1.48(2) .
P19 O95 1.536(19) .
P19 O96 1.538(18) .
P19 O93 1.58(2) .
P20 O97 1.51(2) .
P20 O99 1.525(17) .
P20 O98 1.528(18) .
P20 O100 1.570(17) .
P20 K15B 3.828(19) 1_455
O13 K8 2.84(2) .
O13 K19 2.93(3) .
O14 K21 3.35(4) 3_456
O15 K7 3.27(2) .
O17 K1 2.833(18) .
O17 K10 3.42(2) .
O18 K7 2.75(2) .
O18 K10 2.869(18) .
O20 K4 2.696(17) .
O21 K2 2.822(16) .
O23 K4 2.731(17) .
O24 K21 3.20(3) 3_556
O25 K8 2.691(18) 1_655
O26 K21 2.85(3) 3_556
O29 K6A 2.732(19) .
O29 K16 3.02(2) 2_664
O32 K9 2.691(17) .
O33 K8 2.85(2) .
O33 K19 2.86(3) .
O35 K9 2.767(19) .
O36 K3 2.640(16) .
O37 K1 3.05(2) .
O39 K3 2.716(17) .
O41 K2 2.914(18) .
O41 K11 3.107(19) 1_655
O42 K11 2.994(18) 1_655
O44 K5 2.782(16) .
O45 K8 2.657(18) 1_655
O46 K9 2.808(18) 1_655
O47 K5 2.744(17) .
O49 K6A 2.77(2) .
O49 K16 3.08(2) 2_664
O49 K6B 3.26(3) .
O50 K6B 2.85(3) .
O63 K14B 2.74(3) 1_455
O63 K14A 2.78(2) 1_455
O66 K6B 3.03(3) 2_665
O67 K16 2.710(17) .
O67 K6A 3.01(2) 2_665
O67 K6B 3.42(4) 2_665
O69 K6B 3.16(3) 2_665
O70 K13 2.788(18) .
O71 K14A 2.718(19) .
O71 K14B 2.92(3) .
O73 K13 2.832(19) .
O74 K10 3.06(2) .
O75 K1 2.73(2) .
O75 K10 3.17(2) .
O79 K2 2.783(18) 1_455
O80 K17 2.796(18) .
O81 K15B 3.01(3) 1_455
O82 K18B 2.73(3) 3_466
O83 K14B 2.86(3) 1_455
O83 K14A 2.93(2) 1_455
O85 K18A 2.94(2) 3_466
O85 K18B 2.99(3) 3_466
O87 K16 2.80(2) .
O87 K6A 3.01(2) 2_665
O88 K18A 2.81(2) 3_466
O90 K15B 3.28(3) .
O91 K14A 2.73(2) .
O91 K14B 2.85(3) .
O92 K15B 2.61(3) .
O92 K15A 2.779(19) .
O94 K12 2.68(2) .
O95 K1 2.774(19) .
O97 K11 2.81(2) .
O97 K12 2.97(2) .
O98 K15B 2.89(2) 1_455
O99 K2 2.712(17) 1_455
O1A C1A 1.412(14) .
O1A C5A 1.426(14) .
O1A K3 2.73(2) .
O2A C1A 1.410(13) .
O2A C4B 1.427(14) .
O3A C2A 1.418(14) .
O3A K5 2.92(2) .
O4A C3A 1.416(14) .
O4A K5 2.72(2) .
O5A C6A 1.414(14) .
O5A K3 2.86(2) .
C1A C2A 1.514(14) .
C2A C3A 1.517(14) .
C3A C4A 1.513(14) .
C4A O2H 1.427(13) .
C4A C5A 1.525(14) .
C5A C6A 1.521(14) .
O1B C5B 1.424(14) .
O1B C1B 1.425(14) .
O1B K20 3.34(6) .
O2B C4C 1.413(14) .
O2B C1B 1.418(14) .
O3B C2B 1.421(14) .
O4B C3B 1.415(14) .
O5B C6B 1.429(14) .
O5B K20 2.66(5) .
O5B K3 2.68(3) .
C1B C2B 1.524(14) .
C2B C3B 1.514(14) .
C3B C4B 1.523(14) .
C4B C5B 1.525(14) .
C5B C6B 1.531(14) .
O1C C1C 1.418(14) .
O1C C5C 1.421(14) .
O2C C1C 1.414(14) .
O2C C4D 1.427(14) .
O3C C2C 1.419(14) .
O3C K20 2.88(6) 3_566
O4C C3C 1.424(15) .
O5C1 C6C 1.429(15) .
O5C2 C6C 1.428(15) .
C1C C2C 1.516(15) .
C2C C3C 1.517(14) .
C3C C4C 1.528(15) .
C4C C5C 1.520(14) .
C5C C6C 1.535(14) .
O1D C1D 1.412(14) .
O1D C5D 1.428(15) .
O1D K12 3.08(4) 3_566
O2D C1D 1.419(14) .
O2D C4E 1.427(14) .
O3D C2D 1.417(14) .
O3D K15A 2.66(3) 3_566
O4D C3D 1.425(14) .
O4D K15A 2.91(3) 3_566
O5D C6D 1.420(15) .
O5D K12 3.02(5) 3_566
C1D C2D 1.512(15) .
C2D C3D 1.524(14) .
C3D C4D 1.523(14) .
C4D C5D 1.526(15) .
C5D C6D 1.532(15) .
O1E C1E 1.410(14) .
O1E C5E 1.413(14) .
O2E C1E 1.422(15) .
O2E C4F 1.425(15) .
O3E C2E 1.434(14) .
O3E K18A 3.02(4) .
O4E C3E 1.416(14) .
O5E C6E 1.421(15) .
O5E K12 3.28(4) 3_566
C1E C2E 1.524(14) .
C2E C3E 1.522(14) .
C3E C4E 1.526(14) .
C4E C5E 1.521(14) .
C5E C6E 1.532(14) .
C6E K12 3.04(4) 3_566
O1F C5F 1.416(15) .
O1F C1F 1.425(15) .
O1F K15A 2.63(3) 3_466
O2F C1F 1.416(14) .
O2F C4G 1.416(14) .
O3F C2F 1.426(15) .
O4F C3F 1.431(15) .
O4F K18A 2.72(4) .
O4F K18B 3.06(5) .
O5F C6F 1.425(14) .
O5F K15B 2.64(4) 3_466
O5F K15A 2.66(4) 3_466
C1F C2F 1.521(15) .
C2F C3F 1.526(15) .
C3F C4F 1.522(15) .
C4F C5F 1.512(15) .
C5F C6F 1.520(15) .
C6F K15A 3.36(5) 3_466
O1G C5G 1.411(14) .
O1G C1G 1.417(14) .
O2G C1G 1.422(14) .
O2G C4H 1.423(14) .
O3G C2G 1.423(14) .
O4G C3G 1.423(14) .
O5G C6G 1.423(15) .
C1G C2G 1.530(14) .
C2G C3G 1.520(14) .
C3G C4G 1.520(14) .
C4G C5G 1.524(14) .
C5G C6G 1.537(14) .
O1H C1H 1.414(14) .
O1H C5H 1.428(14) .
O1H K9 2.95(2) .
O2H C1H 1.425(13) .
O3H C2H 1.423(14) .
O4H C3H 1.418(14) .
O5H C6H 1.426(14) .
O5H K9 3.02(3) .
C1H C2H 1.514(14) .
C2H C3H 1.528(14) .
C3H C4H 1.518(14) .
C4H C5H 1.519(14) .
C5H C6H 1.534(15) .
O1I C1I 1.408(14) .
O1I C5I 1.416(14) .
O2I C1I 1.427(14) .
O2I C4J 1.436(14) .
O3I C2I 1.422(14) .
O4I C3I 1.413(14) .
O5I C6I 1.423(15) .
C1I C2I 1.519(14) .
C2I C3I 1.522(14) .
C3I C4I 1.522(14) .
C4I O2R 1.420(14) .
C4I C5I 1.512(14) .
C5I C6I 1.535(14) .
O1J C5J 1.421(14) .
O1J C1J 1.426(14) .
O2J C1J 1.421(14) .
O2J C4K 1.424(15) .
O3J C2J 1.428(14) .
O3J K13 2.66(4) .
O4J C3J 1.422(15) .
O4J K13 2.93(4) .
O5J C6J 1.415(15) .
C1J C2J 1.520(15) .
C2J C3J 1.523(15) .
C3J C4J 1.516(15) .
C4J C5J 1.522(15) .
C5J C6J 1.533(15) .
O1K C1K 1.431(15) .
O1K C5K 1.432(15) .
O1K K17 2.87(3) .
O2K C4L 1.419(14) .
O2K C1K 1.429(14) .
O3K C2K 1.426(15) .
O4K C3K 1.423(15) .
O5K C6K 1.418(14) .
O5K K17 2.84(3) .
C1K C2K 1.528(15) .
C2K C3K 1.532(15) .
C3K C4K 1.526(15) .
C4K C5K 1.528(15) .
C5K C6K 1.531(15) .
O1L C1L 1.415(14) .
O1L C5L 1.420(15) .
O2L C1L 1.419(14) .
O2L C4M 1.42(4) .
O3L C2L 1.423(14) .
O4L C3L 1.422(14) .
O5L1 C6L 1.422(15) .
O5L2 C6L 1.422(15) .
C1L C2L 1.522(14) .
C2L C3L 1.515(15) .
C3L C4L 1.522(14) .
C4L C5L 1.517(14) .
C5L C6L 1.540(14) .
O1M C1M 1.40(4) .
O1M C5M 1.42(4) .
O1M K7 2.79(4) 3_456
O2M C4N 1.418(14) .
O2M C1M 1.45(5) .
O3M C2M 1.37(4) .
O4M C3M 1.46(4) .
O5M C6M 1.50(6) .
O5M K7 2.84(5) 3_456
C1M C2M 1.525(14) .
C1M K7 3.52(5) 3_456
C2M C3M 1.525(14) .
C3M C4M 1.522(14) .
C4M C5M 1.519(14) .
C5M C6M 1.527(14) .
O1N C1N 1.404(14) .
O1N C5N 1.419(14) .
O2N C1N 1.420(14) .
O2N C4P 1.434(14) .
O3N C2N 1.426(14) .
O3N K4 2.88(3) 3_456
O4N C3N 1.420(14) .
O4N K4 2.83(3) 3_456
O5N1 C6N 1.417(15) .
O5N2 C6N 1.413(15) .
C1N C2N 1.519(14) .
C2N C3N 1.527(14) .
C3N C4N 1.531(14) .
C4N C5N 1.524(14) .
C5N C6N 1.518(14) .
O1P C1P 1.414(14) .
O1P C5P 1.423(14) .
O2P C4R 1.426(14) .
O2P C1P 1.430(14) .
O3P C2P 1.424(14) .
O3P K18A 2.69(4) 2_665
O4P C3P 1.416(14) .
O4P K21 2.77(5) .
O5P C6P 1.430(15) .
C1P C2P 1.521(14) .
C2P C3P 1.527(14) .
C3P C4P 1.523(14) .
C4P C5P 1.514(14) .
C5P C6P 1.541(15) .
O1R C1R 1.418(14) .
O1R C5R 1.428(15) .
O2R C1R 1.423(14) .
O3R C2R 1.421(14) .
O4R C3R 1.429(15) .
O5R C6R 1.420(15) .
C1R C2R 1.523(14) .
C2R C3R 1.520(14) .
C3R C4R 1.517(14) .
C4R C5R 1.515(14) .
C5R C6R 1.532(15) .
K1 O5W 2.72(2) .
K1 O6W 2.82(2) .
K1 O22W 3.22(4) .
K1 O2W 3.40(2) .
K2 O99 2.712(18) 1_655
K2 O6W 2.75(2) .
K2 O79 2.783(18) 1_655
K2 O5W 2.81(2) .
K2 O1W 3.350(19) 1_655
K2 Pd32 3.794(5) 1_655
K3 O50W 2.40(6) .
K3 K20 4.61(5) .
K4 O4N 2.83(3) 3_556
K4 O3N 2.88(3) 3_556
K4 O37W 3.05(6) .
K4 K7 4.147(19) 1_655
K4 K21 4.97(3) 3_556
K5 O19W 2.83(5) .
K5 O20W 2.85(4) .
K6A O13W 2.74(4) .
K6A O67 3.01(2) 2_664
K6A O87 3.01(2) 2_664
K6A O32W 3.06(5) .
K6A Pd29 3.476(8) 2_664
K6A K16 3.523(11) 2_664
K6B O66 3.03(3) 2_664
K6B O69 3.16(3) 2_664
K6B O36W 3.25(10) .
K6B O32W 3.27(5) .
K6B O67 3.42(4) 2_664
K6B Pd20 3.52(3) 2_664
K6B P12 3.63(3) 2_664
K6B K14B 3.65(4) 2_664
K6B K16 4.91(3) 2_664
K7 O37W 2.72(6) 1_455
K7 O1M 2.79(4) 3_556
K7 O5M 2.84(5) 3_556
K7 O29W 3.09(6) .
K7 K4 4.147(19) 1_455
K8 O45 2.657(18) 1_455
K8 O10W 2.69(2) .
K8 O25 2.691(18) 1_455
K8 O31W 2.82(3) .
K8 Pd14 3.629(6) 1_455
K8 K19 4.36(2) .
K9 O14W 2.71(3) .
K9 O46 2.808(18) 1_455
K9 O10W 2.95(3) .
K9 O11W 3.31(4) .
K10 O2W 2.65(2) .
K10 O3W 2.74(2) .
K10 O1W 2.75(2) .
K11 O1W 2.66(2) .
K11 O4W 2.77(2) .
K11 O2W 2.79(2) .
K11 O24W 2.80(3) .
K11 O42 2.994(18) 1_455
K11 O41 3.107(19) 1_455
K11 K2 4.491(9) 1_455
K12 O52W 2.46(5) 1_455
K12 O24W 2.67(4) .
K12 O5D 3.02(5) 3_466
K12 O1D 3.08(4) 3_466
K12 O5E 3.28(4) 3_466
K12 K20 5.02(6) 1_455
K13 O8W 2.79(3) .
K13 O16W 2.85(4) 1_655
K13 O30W 3.10(4) 1_655
K13 O23W 3.29(3) .
K13 K17 3.845(14) 1_655
K14A O63 2.78(2) 1_655
K14A O7W 2.82(2) .
K14A O83 2.93(2) 1_655
K14A Pd28 3.344(7) 1_655
K14B O63 2.74(3) 1_655
K14B O56W 2.85(6) .
K14B O83 2.86(3) 1_655
K14B O13W 3.39(5) 2_665
K14B K6B 3.65(4) 2_665
K14B Pd28 3.88(2) 1_655
K15A O28W 2.30(5) .
K15A O1F 2.63(3) 3_566
K15A O5F 2.66(4) 3_566
K15A O3D 2.66(3) 3_466
K15A O4D 2.91(3) 3_466
K15A O34W 2.98(4) .
K15B O26W 2.56(4) .
K15B O5F 2.64(4) 3_566
K15B O98 2.89(2) 1_655
K15B O25W 2.95(3) .
K15B O81 3.01(3) 1_655
K15B P20 3.828(19) 1_655
K15B Pd23 3.874(16) 1_655
K16 O17W 2.74(3) .
K16 O18W 2.78(5) .
K16 O41W 2.90(6) 2_565
K16 O12W 3.01(5) 2_565
K16 O29 3.02(2) 2_665
K16 O49 3.08(2) 2_665
K16 O42W 3.11(6) 2_565
K16 Pd15 3.472(7) 2_665
K16 K6A 3.523(11) 2_665
K16 K19 4.66(3) 2_565
K17 O16W 2.73(4) .
K17 O23W 2.90(4) 1_455
K17 O15W 2.95(4) .
K17 O30W 3.02(6) .
K17 K13 3.845(14) 1_455
K18A O3P 2.69(4) 2_664
K18A O88 2.81(2) 3_566
K18A O85 2.94(2) 3_566
K18A P17 3.472(18) 3_566
K18A K21 4.27(4) 2_664
K18B O82 2.73(3) 3_566
K18B O85 2.99(3) 3_566
K18B Pd24 3.95(2) 3_566
K19 O12W 2.76(6) .
K19 O21W 3.02(5) .
K19 O42W 3.03(5) .
K19 O41W 3.32(5) .
K19 K16 4.66(3) 2_564
K20 O26W 2.62(6) .
K20 O54W 2.65(9) .
K20 O3C 2.88(6) 3_466
K20 O52W 3.26(8) .
K20 K12 5.02(6) 1_655
K21 O26 2.85(3) 3_456
K21 O9W 3.18(6) .
K21 O24 3.20(3) 3_456
K21 O14 3.35(4) 3_556
K21 P4 3.62(3) 3_456
K21 K18A 4.26(4) 2_665
K21 K4 4.97(3) 3_456
O1W K2 3.350(19) 1_455
O12W K16 3.01(5) 2_564
O13W K14B 3.39(5) 2_664
O16W K13 2.85(4) 1_455
O23W K17 2.90(4) 1_655
O30W K13 3.10(4) 1_455
O37W K7 2.72(6) 1_655
O41W K16 2.90(6) 2_564
O42W K16 3.11(6) 2_564
O52W K12 2.46(5) 1_655

loop_
_platon_squeeze_void_nr
_platon_squeeze_void_average_x
_platon_squeeze_void_average_y
_platon_squeeze_void_average_z
_platon_squeeze_void_volume
_platon_squeeze_void_count_electrons
_platon_squeeze_void_content
1 0.141 0.054 0.746 15 8 ' '
2 0.694 0.112 0.264 8 6 ' '
3 0.254 0.239 0.297 1319 915 ' '
4 0.201 0.167 0.772 9 6 ' '
5 0.501 0.261 0.703 1318 919 ' '
6 0.490 0.205 0.832 6 4 ' '
7 -0.009 0.295 0.168 6 3 ' '
8 0.701 0.333 0.228 9 6 ' '
9 0.195 0.388 0.736 8 5 ' '
10 0.641 0.446 0.254 15 8 ' '
11 0.859 0.554 0.754 15 8 ' '
12 0.306 0.612 0.236 8 6 ' '
13 0.747 0.739 0.203 1320 914 ' '
14 0.799 0.667 0.728 9 6 ' '
15 0.499 0.761 0.797 1320 920 ' '
16 0.510 0.705 0.668 5 4 ' '
17 0.009 0.795 0.332 6 3 ' '
18 0.299 0.833 0.272 9 6 ' '
19 0.805 0.888 0.764 8 5 ' '
20 0.359 0.946 0.246 15 8 ' '
